data_4134039
loop_
_publ_author_name
'Zhao, Wei'
'Tropp, Joshua'
'Qiao, Bo'
'Pink, Maren'
'Azoulay, Jason D.'
'Flood, Amar H.'

_publ_section_title
;
 Tunable Adhesion from Stoichiometry-controlled and Sequence-defined
 Supramolecular Polymers Emerges Hierarchically from Cyanostar-stabilized
 Anion-anion Linkages.
;
_journal_name_full 'Journal of the American Chemical Society'
_journal_paper_doi 10.1021/jacs.9b12645
_journal_year 2020
_chemical_formula_moiety 'C65H65N5, 2 C16H36N, C6H6O8P2, 2(CH4O), 0.25(CH2Cl2), 0.25(H2O)'
_chemical_formula_sum 'C105.25 H152 Cl0.5 N7 O10.25 P2'
_chemical_formula_weight 1758.99
_space_group_crystal_system triclinic
_space_group_IT_number 2
_space_group_name_Hall '-P 1'
_space_group_name_H-M_alt 'P -1'
_atom_sites_solution_hydrogens mixed
_atom_sites_solution_primary direct
_atom_sites_solution_secondary difmap
_audit_creation_method SHELXL-2017/1
_cell_angle_alpha 87.692(4)
_cell_angle_beta 85.637(4)
_cell_angle_gamma 68.070(4)
_cell_formula_units_Z 4
_cell_length_a 18.5691(13)
_cell_length_b 19.7813(14)
_cell_length_c 34.092(2)
_cell_measurement_reflns_used 9697
_cell_measurement_temperature 173(2)
_cell_measurement_theta_max 24.22
_cell_measurement_theta_min 2.34
_cell_volume 11582.0(14)
_computing_cell_refinement 'APEX II v2014.11-0 (Bruker, 2018)'
_computing_data_collection 'APEX II v2014.11-0 (Bruker, 2018)'
_computing_data_reduction 'APEX II v2014.11-0 (Bruker, 2018)'
_computing_molecular_graphics 'SHELXTL (Bruker, 2018)'
_computing_publication_material 'SHELXTL (Bruker, 2018)'
_computing_structure_refinement 'SHELXL-2017/1 (Sheldrick, 2017)'
_computing_structure_solution 'SHELXT 2014/5 (Sheldrick, 2014)'
_diffrn_ambient_temperature 173(2)
_diffrn_detector 'CCD area detector'
_diffrn_detector_area_resol_mean 83.33
_diffrn_detector_type 'Bruker APEXII'
_diffrn_measured_fraction_theta_full 0.982
_diffrn_measured_fraction_theta_max 0.953
_diffrn_measurement_details '0.50 degree frames measured for 180 seconds each'
_diffrn_measurement_device 'APEX Kappa Duo'
_diffrn_measurement_device_type Kappa
_diffrn_measurement_method '\f and \w scans'
_diffrn_radiation_monochromator graphite
_diffrn_radiation_type MoK\a
_diffrn_radiation_wavelength 0.71073
_diffrn_reflns_av_R_equivalents 0.0506
_diffrn_reflns_av_unetI/netI 0.0908
_diffrn_reflns_Laue_measured_fraction_full 0.982
_diffrn_reflns_Laue_measured_fraction_max 0.953
_diffrn_reflns_limit_h_max 24
_diffrn_reflns_limit_h_min -23
_diffrn_reflns_limit_k_max 26
_diffrn_reflns_limit_k_min -24
_diffrn_reflns_limit_l_max 44
_diffrn_reflns_limit_l_min -39
_diffrn_reflns_number 107970
_diffrn_reflns_point_group_measured_fraction_full 0.982
_diffrn_reflns_point_group_measured_fraction_max 0.953
_diffrn_reflns_theta_full 25.242
_diffrn_reflns_theta_max 28.004
_diffrn_reflns_theta_min 1.821
_diffrn_source 'sealed tube'
_exptl_absorpt_coefficient_mu 0.101
_exptl_absorpt_correction_T_max 0.7456
_exptl_absorpt_correction_T_min 0.6493
_exptl_absorpt_correction_type multi-scan
_exptl_absorpt_process_details 'SADABS, G. Sheldrick; 2018'
_exptl_crystal_colour colorless
_exptl_crystal_density_diffrn 1.009
_exptl_crystal_description block
_exptl_crystal_F_000 3812
_exptl_crystal_size_max 0.230
_exptl_crystal_size_mid 0.180
_exptl_crystal_size_min 0.170
_refine_diff_density_max 1.484
_refine_diff_density_min -0.601
_refine_diff_density_rms 0.129
_refine_ls_extinction_method none
_refine_ls_goodness_of_fit_ref 2.074
_refine_ls_hydrogen_treatment constr
_refine_ls_matrix_type full
_refine_ls_number_parameters 2684
_refine_ls_number_reflns 53318
_refine_ls_number_restraints 5443
_refine_ls_restrained_S_all 2.007
_refine_ls_R_factor_all 0.2372
_refine_ls_R_factor_gt 0.1466
_refine_ls_shift/su_max 0.034
_refine_ls_shift/su_mean 0.001
_refine_ls_structure_factor_coef Fsqd
_refine_ls_weighting_details 'w=1/[\s^2^(Fo^2^)+(0.1000P)^2^] where P=(Fo^2^+2Fc^2^)/3'
_refine_ls_weighting_scheme calc
_refine_ls_wR_factor_gt 0.3744
_refine_ls_wR_factor_ref 0.4053
_reflns_Friedel_coverage 0.000
_reflns_number_gt 26007
_reflns_number_total 53318
_reflns_threshold_expression 'I > 2\s(I)'
_cod_data_source_file ja9b12645_si_002.cif
_cod_data_source_block 17149
_cod_depositor_comments
;
The following automatic conversions were performed:

data item '_atom_sites_solution_secondary' value 'diffmap' was
changed to 'difmap'.

Automatic conversion script
Id: cif_fix_values 7556 2019-12-06 15:28:31Z antanas 
;
_cod_original_cell_volume 11581.9(14)
_cod_original_formula_sum 'C105.25 H152 Cl0.50 N7 O10.25 P2'
_cod_database_code 4134039
_shelx_shelxl_version_number 2017/1
_shelx_space_group_comment
;
The symmetry employed for this shelxl refinement is uniquely defined
by the following loop, which should always be used as a source of
symmetry information in preference to the above space-group names.
They are only intended as comments.
;
_shelx_estimated_absorpt_t_min 0.977
_shelx_estimated_absorpt_t_max 0.983

loop_
_space_group_symop_operation_xyz
'x, y, z'
'-x, -y, -z'

loop_
_atom_site_label
_atom_site_type_symbol
_atom_site_fract_x
_atom_site_fract_y
_atom_site_fract_z
_atom_site_U_iso_or_equiv
_atom_site_adp_type
_atom_site_occupancy
_atom_site_site_symmetry_order
_atom_site_calc_flag
_atom_site_refinement_flags_posn
_atom_site_refinement_flags_adp
_atom_site_refinement_flags_occupancy
_atom_site_disorder_assembly
_atom_site_disorder_group
C1A C 0.8143(6) 0.1735(5) 0.5789(3) 0.0550(19) Uani 0.5314(18) 1 d D . P A 1
H1A H 0.842201 0.150639 0.555509 0.066 Uiso 0.5314(18) 1 calc R U P A 1
C2A C 0.8279(9) 0.2326(7) 0.5888(4) 0.0500(18) Uani 0.5314(18) 1 d D . P A 1
C3A C 0.781(3) 0.277(3) 0.6215(16) 0.053(5) Uani 0.5314(18) 1 d D . P A 1
N1A N 0.7526(13) 0.3159(13) 0.6470(8) 0.089(4) Uani 0.5314(18) 1 d D . P A 1
C4A C 0.8835(6) 0.2603(5) 0.5656(3) 0.0458(19) Uani 0.5314(18) 1 d D . P A 1
C5A C 0.9280(5) 0.2232(5) 0.5333(3) 0.0407(17) Uani 0.5314(18) 1 d D . P A 1
H5A H 0.925249 0.178198 0.526455 0.049 Uiso 0.5314(18) 1 calc R U P A 1
C6A C 0.9774(6) 0.2508(5) 0.5102(3) 0.0395(17) Uani 0.5314(18) 1 d D . P A 1
C7A C 0.9830(12) 0.3153(8) 0.5222(4) 0.043(2) Uani 0.5314(18) 1 d D . P A 1
H7A H 1.018069 0.333188 0.507689 0.051 Uiso 0.5314(18) 1 calc R U P A 1
C8A C 0.9395(16) 0.3543(12) 0.5544(7) 0.042(3) Uani 0.5314(18) 1 d D . P A 1
C9A C 0.8928(13) 0.3231(10) 0.5766(6) 0.050(3) Uani 0.5314(18) 1 d D . P A 1
H9A H 0.866412 0.346023 0.600333 0.060 Uiso 0.5314(18) 1 calc R U P A 1
C10A C 0.9493(10) 0.4212(8) 0.5701(5) 0.0588(18) Uani 0.5314(18) 1 d D . P A 1
C11A C 0.9642(12) 0.417(2) 0.6133(6) 0.077(5) Uani 0.5314(18) 1 d D . P A 1
H11A H 1.019888 0.389718 0.616120 0.116 Uiso 0.5314(18) 1 d R U P A 1
H11B H 0.934327 0.390381 0.627231 0.116 Uiso 0.5314(18) 1 d R U P A 1
H11C H 0.948857 0.465293 0.624534 0.116 Uiso 0.5314(18) 1 d R U P A 1
C12A C 1.0148(13) 0.4368(19) 0.5475(6) 0.089(5) Uani 0.5314(18) 1 d D . P A 1
H12A H 0.997780 0.460281 0.522156 0.134 Uiso 0.5314(18) 1 d R U P A 1
H12B H 1.058753 0.390606 0.542932 0.134 Uiso 0.5314(18) 1 d R U P A 1
H12C H 1.030837 0.468886 0.562889 0.134 Uiso 0.5314(18) 1 d R U P A 1
C13A C 0.8755(12) 0.4816(11) 0.5621(5) 0.116(6) Uani 0.5314(18) 1 d D . P A 1
H13A H 0.875628 0.528433 0.570286 0.174 Uiso 0.5314(18) 1 d R U P A 1
H13B H 0.834965 0.470179 0.577865 0.174 Uiso 0.5314(18) 1 d R U P A 1
H13C H 0.865044 0.484362 0.534225 0.174 Uiso 0.5314(18) 1 d R U P A 1
C14A C 1.0180(5) 0.2084(5) 0.4751(2) 0.0398(15) Uani 0.5314(18) 1 d D . P A 1
H14A H 1.028074 0.157661 0.476967 0.048 Uiso 0.5314(18) 1 calc R U P A 1
C15A C 1.0427(8) 0.2308(5) 0.4408(3) 0.0356(15) Uani 0.5314(18) 1 d D . P A 1
C16A C 1.036(2) 0.3072(9) 0.4365(6) 0.036(4) Uani 0.5314(18) 1 d D . P A 1
N2A N 1.0235(13) 0.3657(7) 0.4265(3) 0.057(3) Uani 0.5314(18) 1 d D . P A 1
C17A C 1.0833(7) 0.1814(5) 0.4078(3) 0.0362(17) Uani 0.5314(18) 1 d D . P A 1
C18A C 1.0694(6) 0.1174(5) 0.4037(3) 0.0333(16) Uani 0.5314(18) 1 d D . P A 1
H18A H 1.038987 0.103910 0.423880 0.040 Uiso 0.5314(18) 1 calc R U P A 1
C19A C 1.0990(6) 0.0721(5) 0.3707(3) 0.0366(19) Uani 0.5314(18) 1 d D . P A 1
C20A C 1.1479(14) 0.0925(11) 0.3428(4) 0.045(3) Uani 0.5314(18) 1 d D . P A 1
H20A H 1.172251 0.061246 0.321320 0.054 Uiso 0.5314(18) 1 calc R U P A 1
C21A C 1.162(3) 0.1565(18) 0.3457(9) 0.041(2) Uani 0.5314(18) 1 d D . P A 1
C22A C 1.1287(16) 0.2006(10) 0.3786(6) 0.036(3) Uani 0.5314(18) 1 d D . P A 1
H22A H 1.137599 0.244518 0.380878 0.043 Uiso 0.5314(18) 1 calc R U P A 1
C23A C 1.2170(7) 0.1767(7) 0.3162(4) 0.0552(14) Uani 0.5314(18) 1 d D . P A 1
C24A C 1.2838(8) 0.1123(7) 0.2971(4) 0.089(3) Uani 0.5314(18) 1 d D . P A 1
H24A H 1.320671 0.085732 0.316622 0.134 Uiso 0.5314(18) 1 d R U P A 1
H24B H 1.310837 0.130266 0.275853 0.134 Uiso 0.5314(18) 1 d R U P A 1
H24C H 1.261733 0.079716 0.286288 0.134 Uiso 0.5314(18) 1 d R U P A 1
C25A C 1.1670(8) 0.2247(8) 0.2857(4) 0.090(3) Uani 0.5314(18) 1 d D . P A 1
H25A H 1.113932 0.248644 0.297380 0.135 Uiso 0.5314(18) 1 d R U P A 1
H25B H 1.166296 0.195263 0.263417 0.135 Uiso 0.5314(18) 1 d R U P A 1
H25C H 1.188011 0.261660 0.276622 0.135 Uiso 0.5314(18) 1 d R U P A 1
C26A C 1.2573(8) 0.2202(8) 0.3360(4) 0.097(3) Uani 0.5314(18) 1 d D . P A 1
H26A H 1.218768 0.258972 0.351946 0.145 Uiso 0.5314(18) 1 d R U P A 1
H26B H 1.283344 0.241746 0.315993 0.145 Uiso 0.5314(18) 1 d R U P A 1
H26C H 1.295901 0.186965 0.352938 0.145 Uiso 0.5314(18) 1 d R U P A 1
C27A C 1.0779(5) 0.0106(5) 0.3677(2) 0.0457(16) Uani 0.5314(18) 1 d D . P A 1
H27A H 1.062896 -0.006146 0.392312 0.055 Uiso 0.5314(18) 1 calc R U P A 1
C28A C 1.0750(7) -0.0274(5) 0.3379(3) 0.0430(16) Uani 0.5314(18) 1 d D . P A 1
C29A C 1.098(4) -0.008(3) 0.2984(4) 0.069(3) Uani 0.5314(18) 1 d D . P A 1
N3A N 1.103(3) 0.0082(12) 0.2661(4) 0.116(7) Uani 0.5314(18) 1 d D . P A 1
C30A C 1.0470(6) -0.0897(5) 0.3407(3) 0.0389(17) Uani 0.5314(18) 1 d D . P A 1
C31A C 0.9978(6) -0.0956(5) 0.3722(3) 0.0415(17) Uani 0.5314(18) 1 d D . P A 1
H31A H 0.982941 -0.060529 0.392513 0.050 Uiso 0.5314(18) 1 calc R U P A 1
C32A C 0.9697(7) -0.1516(7) 0.3747(3) 0.0408(19) Uani 0.5314(18) 1 d D . P A 1
C33A C 0.9931(19) -0.2039(16) 0.3431(8) 0.048(3) Uani 0.5314(18) 1 d D . P A 1
H33A H 0.973268 -0.241810 0.343654 0.057 Uiso 0.5314(18) 1 calc R U P A 1
C34A C 1.044(3) -0.1993(19) 0.3120(9) 0.047(2) Uani 0.5314(18) 1 d D . P A 1
C35A C 1.0697(14) -0.1408(10) 0.3109(5) 0.044(2) Uani 0.5314(18) 1 d D . P A 1
H35A H 1.103010 -0.135874 0.289312 0.053 Uiso 0.5314(18) 1 calc R U P A 1
C36A C 1.0662(14) -0.2510(11) 0.2775(6) 0.0616(17) Uani 0.5314(18) 1 d D . P A 1
C37A C 1.1502(16) -0.262(3) 0.2640(14) 0.088(6) Uani 0.5314(18) 1 d D . P A 1
H37A H 1.163074 -0.289385 0.239401 0.132 Uiso 0.5314(18) 1 d R U P A 1
H37B H 1.184903 -0.290493 0.284000 0.132 Uiso 0.5314(18) 1 d R U P A 1
H37C H 1.156563 -0.215438 0.259522 0.132 Uiso 0.5314(18) 1 d R U P A 1
C38A C 1.0684(19) -0.3259(19) 0.2901(17) 0.096(7) Uani 0.5314(18) 1 d D . P A 1
H38A H 1.014791 -0.324174 0.292579 0.144 Uiso 0.5314(18) 1 d R U P A 1
H38B H 1.091620 -0.339796 0.315479 0.144 Uiso 0.5314(18) 1 d R U P A 1
H38C H 1.098753 -0.361929 0.270305 0.144 Uiso 0.5314(18) 1 d R U P A 1
C39A C 1.0114(18) -0.215(2) 0.2448(11) 0.106(7) Uani 0.5314(18) 1 d D . P A 1
H39A H 1.027074 -0.247341 0.221967 0.159 Uiso 0.5314(18) 1 d R U P A 1
H39B H 1.014712 -0.168195 0.237424 0.159 Uiso 0.5314(18) 1 d R U P A 1
H39C H 0.957824 -0.208197 0.254062 0.159 Uiso 0.5314(18) 1 d R U P A 1
C40A C 0.9185(5) -0.1524(5) 0.4095(2) 0.0425(16) Uani 0.5314(18) 1 d D . P A 1
H40A H 0.917625 -0.119635 0.429338 0.051 Uiso 0.5314(18) 1 calc R U P A 1
C41A C 0.8728(6) -0.1900(6) 0.4190(3) 0.0412(15) Uani 0.5314(18) 1 d D . P A 1
C42A C 0.859(3) -0.235(3) 0.3895(9) 0.046(6) Uani 0.5314(18) 1 d D . P A 1
N4A N 0.848(2) -0.2765(16) 0.3710(4) 0.078(4) Uani 0.5314(18) 1 d D . P A 1
C43A C 0.8262(7) -0.1831(5) 0.4575(3) 0.0422(19) Uani 0.5314(18) 1 d D . P A 1
C44A C 0.8121(5) -0.1241(5) 0.4809(3) 0.0358(16) Uani 0.5314(18) 1 d D . P A 1
H44A H 0.830965 -0.087407 0.471691 0.043 Uiso 0.5314(18) 1 calc R U P A 1
C45A C 0.7710(5) -0.1155(5) 0.5178(3) 0.0365(15) Uani 0.5314(18) 1 d D . P A 1
C46A C 0.7460(10) -0.1727(8) 0.5305(5) 0.042(2) Uani 0.5314(18) 1 d D . P A 1
H46A H 0.723456 -0.172002 0.556492 0.050 Uiso 0.5314(18) 1 calc R U P A 1
C47A C 0.753(3) -0.2295(15) 0.5062(8) 0.046(3) Uani 0.5314(18) 1 d D . P A 1
C48A C 0.7959(16) -0.2349(11) 0.4699(5) 0.047(3) Uani 0.5314(18) 1 d D . P A 1
H48A H 0.804142 -0.275122 0.453517 0.056 Uiso 0.5314(18) 1 calc R U P A 1
C49A C 0.7264(17) -0.2907(11) 0.5217(8) 0.0568(15) Uani 0.5314(18) 1 d D . P A 1
C50A C 0.766(2) -0.352(2) 0.4934(14) 0.081(6) Uani 0.5314(18) 1 d D . P A 1
H50A H 0.821909 -0.364177 0.490378 0.121 Uiso 0.5314(18) 1 d R U P A 1
H50B H 0.743976 -0.341727 0.467543 0.121 Uiso 0.5314(18) 1 d R U P A 1
H50C H 0.755136 -0.393482 0.505730 0.121 Uiso 0.5314(18) 1 d R U P A 1
C51A C 0.6383(18) -0.259(3) 0.5218(10) 0.076(6) Uani 0.5314(18) 1 d D . P A 1
H51A H 0.619546 -0.288601 0.540651 0.114 Uiso 0.5314(18) 1 d R U P A 1
H51B H 0.621584 -0.262841 0.495614 0.114 Uiso 0.5314(18) 1 d R U P A 1
H51C H 0.616951 -0.208242 0.529947 0.114 Uiso 0.5314(18) 1 d R U P A 1
C52A C 0.753(3) -0.315(3) 0.5625(12) 0.071(4) Uani 0.5314(18) 1 d D . P A 1
H52A H 0.744834 -0.360133 0.569869 0.106 Uiso 0.5314(18) 1 d R U P A 1
H52B H 0.722309 -0.276555 0.580960 0.106 Uiso 0.5314(18) 1 d R U P A 1
H52C H 0.808377 -0.323298 0.563448 0.106 Uiso 0.5314(18) 1 d R U P A 1
C53A C 0.7606(5) -0.0530(4) 0.5404(2) 0.0416(15) Uani 0.5314(18) 1 d D . P A 1
H53A H 0.796684 -0.030384 0.532942 0.050 Uiso 0.5314(18) 1 calc R U P A 1
C54A C 0.7101(7) -0.0205(6) 0.5698(4) 0.0393(15) Uani 0.5314(18) 1 d D . P A 1
C55A C 0.648(3) -0.047(3) 0.582(2) 0.050(3) Uani 0.5314(18) 1 d D . P A 1
N5A N 0.5954(13) -0.0611(15) 0.5918(6) 0.080(4) Uani 0.5314(18) 1 d D . P A 1
C56A C 0.7107(5) 0.0446(5) 0.5915(3) 0.0414(18) Uani 0.5314(18) 1 d D . P A 1
C57A C 0.7583(6) 0.0810(5) 0.5777(3) 0.0459(19) Uani 0.5314(18) 1 d D . P A 1
H57A H 0.788134 0.066408 0.553486 0.055 Uiso 0.5314(18) 1 calc R U P A 1
C58A C 0.7642(7) 0.1382(6) 0.5979(3) 0.0485(19) Uani 0.5314(18) 1 d D . P A 1
C59A C 0.7227(16) 0.1563(12) 0.6355(6) 0.056(3) Uani 0.5314(18) 1 d D . P A 1
H59A H 0.729110 0.192237 0.651030 0.067 Uiso 0.5314(18) 1 calc R U P A 1
C60A C 0.673(2) 0.1213(19) 0.6496(8) 0.060(3) Uani 0.5314(18) 1 d D . P A 1
C61A C 0.6681(14) 0.0652(13) 0.6277(6) 0.054(4) Uani 0.5314(18) 1 d D . P A 1
H61A H 0.635410 0.040319 0.637590 0.064 Uiso 0.5314(18) 1 calc R U P A 1
C62A C 0.6267(16) 0.1430(13) 0.6896(6) 0.081(3) Uani 0.5314(18) 1 d D . P A 1
C63A C 0.5612(14) 0.1153(14) 0.6928(12) 0.131(9) Uani 0.5314(18) 1 d D . P A 1
H63A H 0.525703 0.136685 0.671902 0.197 Uiso 0.5314(18) 1 d R U P A 1
H63B H 0.532621 0.128515 0.718501 0.197 Uiso 0.5314(18) 1 d R U P A 1
H63C H 0.583021 0.062156 0.690445 0.197 Uiso 0.5314(18) 1 d R U P A 1
C64A C 0.683(3) 0.113(3) 0.7227(19) 0.121(7) Uani 0.5314(18) 1 d D . P A 1
H64A H 0.702634 0.059612 0.722318 0.182 Uiso 0.5314(18) 1 d R U P A 1
H64B H 0.656031 0.130094 0.748338 0.182 Uiso 0.5314(18) 1 d R U P A 1
H64C H 0.726360 0.129588 0.717996 0.182 Uiso 0.5314(18) 1 d R U P A 1
C65A C 0.594(2) 0.2274(13) 0.6906(11) 0.108(5) Uani 0.5314(18) 1 d D . P A 1
H65A H 0.631584 0.244929 0.675983 0.162 Uiso 0.5314(18) 1 d R U P A 1
H65B H 0.588444 0.242219 0.718142 0.162 Uiso 0.5314(18) 1 d R U P A 1
H65C H 0.543842 0.248417 0.678997 0.162 Uiso 0.5314(18) 1 d R U P A 1
C1D C 0.8687(6) 0.2041(6) 0.5678(3) 0.0550(19) Uani 0.4686(18) 1 d D . P A 2
H1D H 0.882581 0.158488 0.555312 0.066 Uiso 0.4686(18) 1 calc R U P A 2
C2D C 0.8129(10) 0.2167(8) 0.5966(4) 0.0500(18) Uani 0.4686(18) 1 d D . P A 2
C3D C 0.795(4) 0.281(3) 0.6207(18) 0.053(5) Uani 0.4686(18) 1 d D . P A 2
N1D N 0.7695(16) 0.3298(15) 0.6413(9) 0.089(4) Uani 0.4686(18) 1 d D . P A 2
C58D C 0.7714(8) 0.1652(6) 0.6074(3) 0.0485(19) Uani 0.4686(18) 1 d D . P A 2
C57D C 0.7786(7) 0.1077(6) 0.5837(3) 0.0459(19) Uani 0.4686(18) 1 d D . P A 2
H57D H 0.810901 0.100675 0.559999 0.055 Uiso 0.4686(18) 1 calc R U P A 2
C56D C 0.7410(7) 0.0595(6) 0.5928(3) 0.0414(18) Uani 0.4686(18) 1 d D . P A 2
C61D C 0.6912(16) 0.0716(15) 0.6281(6) 0.054(4) Uani 0.4686(18) 1 d D . P A 2
H61D H 0.663345 0.040629 0.634893 0.064 Uiso 0.4686(18) 1 calc R U P A 2
C60D C 0.684(3) 0.129(2) 0.6526(9) 0.060(3) Uani 0.4686(18) 1 d D . P A 2
C59D C 0.722(2) 0.1760(15) 0.6416(7) 0.056(3) Uani 0.4686(18) 1 d D . P A 2
H59D H 0.715124 0.216320 0.657732 0.067 Uiso 0.4686(18) 1 calc R U P A 2
C62D C 0.6366(18) 0.1410(14) 0.6926(7) 0.081(3) Uani 0.4686(18) 1 d D . P A 2
C63D C 0.5975(16) 0.0887(16) 0.7029(14) 0.131(9) Uani 0.4686(18) 1 d D . P A 2
H63D H 0.631973 0.040467 0.693517 0.197 Uiso 0.4686(18) 1 d R U P A 2
H63E H 0.547903 0.103436 0.690485 0.197 Uiso 0.4686(18) 1 d R U P A 2
H63F H 0.588131 0.086894 0.731512 0.197 Uiso 0.4686(18) 1 d R U P A 2
C64D C 0.698(3) 0.127(3) 0.723(2) 0.121(7) Uani 0.4686(18) 1 d D . P A 2
H64D H 0.672555 0.160150 0.744743 0.182 Uiso 0.4686(18) 1 d R U P A 2
H64E H 0.742236 0.138450 0.711265 0.182 Uiso 0.4686(18) 1 d R U P A 2
H64F H 0.715818 0.076806 0.732218 0.182 Uiso 0.4686(18) 1 d R U P A 2
C65D C 0.580(2) 0.2191(15) 0.6969(13) 0.108(5) Uani 0.4686(18) 1 d D . P A 2
H65D H 0.534645 0.224967 0.682508 0.162 Uiso 0.4686(18) 1 d R U P A 2
H65E H 0.604812 0.252394 0.685890 0.162 Uiso 0.4686(18) 1 d R U P A 2
H65F H 0.564323 0.230144 0.724730 0.162 Uiso 0.4686(18) 1 d R U P A 2
C53D C 0.7547(5) 0.0002(5) 0.5653(3) 0.0416(15) Uani 0.4686(18) 1 d D . P A 2
H53D H 0.798297 -0.007750 0.547083 0.050 Uiso 0.4686(18) 1 calc R U P A 2
C54D C 0.7173(8) -0.0446(7) 0.5612(4) 0.0393(15) Uani 0.4686(18) 1 d D . P A 2
C55D C 0.647(4) -0.037(4) 0.587(2) 0.050(3) Uani 0.4686(18) 1 d D . P A 2
N5D N 0.5946(15) -0.0417(18) 0.6041(8) 0.080(4) Uani 0.4686(18) 1 d D . P A 2
C45D C 0.7437(6) -0.1048(5) 0.5325(3) 0.0365(15) Uani 0.4686(18) 1 d D . P A 2
C44D C 0.7919(6) -0.1031(5) 0.4995(3) 0.0358(16) Uani 0.4686(18) 1 d D . P A 2
H44D H 0.807016 -0.062320 0.495439 0.043 Uiso 0.4686(18) 1 calc R U P A 2
C43D C 0.8188(8) -0.1590(7) 0.4720(3) 0.0422(19) Uani 0.4686(18) 1 d D . P A 2
C48D C 0.7971(18) -0.2202(12) 0.4792(6) 0.047(3) Uani 0.4686(18) 1 d D . P A 2
H48D H 0.812547 -0.258099 0.460454 0.056 Uiso 0.4686(18) 1 calc R U P A 2
C47D C 0.753(3) -0.2255(16) 0.5136(9) 0.046(3) Uani 0.4686(18) 1 d D . P A 2
C46D C 0.7235(12) -0.1653(9) 0.5377(6) 0.042(2) Uani 0.4686(18) 1 d D . P A 2
H46D H 0.687435 -0.165618 0.558972 0.050 Uiso 0.4686(18) 1 calc R U P A 2
C49D C 0.725(2) -0.2882(13) 0.5236(9) 0.0568(15) Uani 0.4686(18) 1 d D . P A 2
C50D C 0.746(3) -0.353(3) 0.4946(16) 0.081(6) Uani 0.4686(18) 1 d D . P A 2
H50D H 0.720823 -0.331240 0.470450 0.121 Uiso 0.4686(18) 1 d R U P A 2
H50E H 0.727846 -0.392550 0.503626 0.121 Uiso 0.4686(18) 1 d R U P A 2
H50F H 0.802259 -0.373467 0.489351 0.121 Uiso 0.4686(18) 1 d R U P A 2
C51D C 0.634(2) -0.258(3) 0.5332(12) 0.076(6) Uani 0.4686(18) 1 d D . P A 2
H51D H 0.621113 -0.219848 0.553134 0.114 Uiso 0.4686(18) 1 d R U P A 2
H51E H 0.615258 -0.295812 0.542916 0.114 Uiso 0.4686(18) 1 d R U P A 2
H51F H 0.608727 -0.235850 0.509012 0.114 Uiso 0.4686(18) 1 d R U P A 2
C52D C 0.762(3) -0.326(3) 0.5628(14) 0.071(4) Uani 0.4686(18) 1 d D . P A 2
H52D H 0.816790 -0.356002 0.556371 0.106 Uiso 0.4686(18) 1 d R U P A 2
H52E H 0.734718 -0.357572 0.573435 0.106 Uiso 0.4686(18) 1 d R U P A 2
H52F H 0.758293 -0.290039 0.582451 0.106 Uiso 0.4686(18) 1 d R U P A 2
C40D C 0.8693(6) -0.1507(5) 0.4394(2) 0.0425(16) Uani 0.4686(18) 1 d D . P A 2
H40D H 0.891493 -0.115733 0.443817 0.051 Uiso 0.4686(18) 1 calc R U P A 2
C41D C 0.8907(7) -0.1814(7) 0.4050(3) 0.0412(15) Uani 0.4686(18) 1 d D . P A 2
C42D C 0.867(4) -0.242(3) 0.3958(10) 0.046(6) Uani 0.4686(18) 1 d D . P A 2
N4D N 0.846(3) -0.2838(19) 0.3846(5) 0.078(4) Uani 0.4686(18) 1 d D . P A 2
C32D C 0.9495(8) -0.1680(8) 0.3757(4) 0.0408(19) Uani 0.4686(18) 1 d D . P A 2
C31D C 0.9743(7) -0.1115(6) 0.3810(3) 0.0415(17) Uani 0.4686(18) 1 d D . P A 2
H31D H 0.953557 -0.081001 0.403152 0.050 Uiso 0.4686(18) 1 calc R U P A 2
C30D C 1.0292(8) -0.0977(6) 0.3546(3) 0.0389(17) Uani 0.4686(18) 1 d D . P A 2
C35D C 1.0583(15) -0.1448(12) 0.3218(5) 0.044(2) Uani 0.4686(18) 1 d D . P A 2
H35D H 1.095788 -0.137096 0.303481 0.053 Uiso 0.4686(18) 1 calc R U P A 2
C34D C 1.034(3) -0.202(2) 0.3155(11) 0.047(2) Uani 0.4686(18) 1 d D . P A 2
C33D C 0.979(2) -0.2130(18) 0.3428(9) 0.048(3) Uani 0.4686(18) 1 d D . P A 2
H33D H 0.960496 -0.251218 0.338946 0.057 Uiso 0.4686(18) 1 calc R U P A 2
C36D C 1.0672(15) -0.2533(12) 0.2810(6) 0.0616(17) Uani 0.4686(18) 1 d D . P A 2
C37D C 1.1368(19) -0.245(3) 0.2549(16) 0.088(6) Uani 0.4686(18) 1 d D . P A 2
H37D H 1.161094 -0.286136 0.236940 0.132 Uiso 0.4686(18) 1 d R U P A 2
H37E H 1.175450 -0.242832 0.272304 0.132 Uiso 0.4686(18) 1 d R U P A 2
H37F H 1.116862 -0.199668 0.239710 0.132 Uiso 0.4686(18) 1 d R U P A 2
C38D C 1.096(2) -0.335(2) 0.2944(19) 0.096(7) Uani 0.4686(18) 1 d D . P A 2
H38D H 1.139218 -0.345423 0.311284 0.144 Uiso 0.4686(18) 1 d R U P A 2
H38E H 1.113008 -0.365471 0.271094 0.144 Uiso 0.4686(18) 1 d R U P A 2
H38F H 1.053170 -0.344729 0.309053 0.144 Uiso 0.4686(18) 1 d R U P A 2
C39D C 0.998(2) -0.234(3) 0.2538(13) 0.106(7) Uani 0.4686(18) 1 d D . P A 2
H39D H 0.956828 -0.248062 0.266569 0.159 Uiso 0.4686(18) 1 d R U P A 2
H39E H 1.017479 -0.260058 0.229115 0.159 Uiso 0.4686(18) 1 d R U P A 2
H39F H 0.977261 -0.181088 0.248273 0.159 Uiso 0.4686(18) 1 d R U P A 2
C27D C 1.0521(6) -0.0384(5) 0.3622(3) 0.0457(16) Uani 0.4686(18) 1 d D . P A 2
H27D H 1.041927 -0.023255 0.388838 0.055 Uiso 0.4686(18) 1 calc R U P A 2
C28D C 1.0849(8) 0.0001(6) 0.3394(3) 0.0430(16) Uani 0.4686(18) 1 d D . P A 2
C29D C 1.096(4) -0.015(3) 0.2971(5) 0.069(3) Uani 0.4686(18) 1 d D . P A 2
N3D N 1.120(3) -0.0255(15) 0.2651(5) 0.116(7) Uani 0.4686(18) 1 d D . P A 2
C19D C 1.1036(8) 0.0616(6) 0.3531(3) 0.0366(19) Uani 0.4686(18) 1 d D . P A 2
C18D C 1.0773(7) 0.0896(6) 0.3900(3) 0.0333(16) Uani 0.4686(18) 1 d D . P A 2
H18D H 1.049515 0.067016 0.406885 0.040 Uiso 0.4686(18) 1 calc R U P A 2
C17D C 1.0896(8) 0.1495(6) 0.4040(3) 0.0362(17) Uani 0.4686(18) 1 d D . P A 2
C22D C 1.1371(18) 0.1789(12) 0.3793(7) 0.036(3) Uani 0.4686(18) 1 d D . P A 2
H22D H 1.147976 0.218943 0.387961 0.043 Uiso 0.4686(18) 1 calc R U P A 2
C21D C 1.168(3) 0.148(2) 0.3425(9) 0.041(2) Uani 0.4686(18) 1 d D . P A 2
C20D C 1.1491(16) 0.0910(13) 0.3294(5) 0.045(3) Uani 0.4686(18) 1 d D . P A 2
H20D H 1.167900 0.071994 0.303864 0.054 Uiso 0.4686(18) 1 calc R U P A 2
C23D C 1.2135(8) 0.1806(7) 0.3136(4) 0.0552(14) Uani 0.4686(18) 1 d D . P A 2
C24D C 1.2029(9) 0.1612(9) 0.2738(4) 0.089(3) Uani 0.4686(18) 1 d D . P A 2
H24D H 1.147007 0.180712 0.269856 0.134 Uiso 0.4686(18) 1 d R U P A 2
H24E H 1.223522 0.108129 0.270867 0.134 Uiso 0.4686(18) 1 d R U P A 2
H24F H 1.229641 0.182700 0.254159 0.134 Uiso 0.4686(18) 1 d R U P A 2
C25D C 1.1904(10) 0.2605(7) 0.3156(4) 0.090(3) Uani 0.4686(18) 1 d D . P A 2
H25D H 1.204976 0.272850 0.340606 0.135 Uiso 0.4686(18) 1 d R U P A 2
H25E H 1.133962 0.284235 0.313925 0.135 Uiso 0.4686(18) 1 d R U P A 2
H25F H 1.217060 0.277254 0.293726 0.135 Uiso 0.4686(18) 1 d R U P A 2
C26D C 1.2956(8) 0.1412(10) 0.3229(5) 0.097(3) Uani 0.4686(18) 1 d D . P A 2
H26D H 1.314466 0.169470 0.339557 0.145 Uiso 0.4686(18) 1 d R U P A 2
H26E H 1.327384 0.130384 0.297994 0.145 Uiso 0.4686(18) 1 d R U P A 2
H26F H 1.299143 0.095510 0.336432 0.145 Uiso 0.4686(18) 1 d R U P A 2
C14D C 1.0558(5) 0.1792(5) 0.4421(3) 0.0398(15) Uani 0.4686(18) 1 d D . P A 2
H14D H 1.050535 0.144501 0.461033 0.048 Uiso 0.4686(18) 1 calc R U P A 2
C15D C 1.0315(9) 0.2459(5) 0.4548(3) 0.0356(15) Uani 0.4686(18) 1 d D . P A 2
C16D C 1.030(3) 0.3058(11) 0.4277(7) 0.036(4) Uani 0.4686(18) 1 d D . P A 2
N2D N 1.0323(16) 0.3571(8) 0.4120(3) 0.057(3) Uani 0.4686(18) 1 d D . P A 2
C6D C 0.9919(7) 0.2687(6) 0.4959(3) 0.0395(17) Uani 0.4686(18) 1 d D . P A 2
C5D C 0.9519(7) 0.2283(6) 0.5151(3) 0.0407(17) Uani 0.4686(18) 1 d D . P A 2
H5D H 0.951453 0.186107 0.502897 0.049 Uiso 0.4686(18) 1 calc R U P A 2
C4D C 0.9123(8) 0.2484(7) 0.5520(3) 0.0458(19) Uani 0.4686(18) 1 d D . P A 2
C9D C 0.9148(15) 0.3122(12) 0.5691(7) 0.050(3) Uani 0.4686(18) 1 d D . P A 2
H9D H 0.886217 0.328910 0.593425 0.060 Uiso 0.4686(18) 1 calc R U P A 2
C8D C 0.958(2) 0.3506(14) 0.5509(8) 0.042(3) Uani 0.4686(18) 1 d D . P A 2
C7D C 0.9937(14) 0.3286(10) 0.5137(5) 0.043(2) Uani 0.4686(18) 1 d D . P A 2
H7D H 1.020233 0.356301 0.500122 0.051 Uiso 0.4686(18) 1 calc R U P A 2
C10D C 0.9555(12) 0.4233(9) 0.5659(5) 0.0588(18) Uani 0.4686(18) 1 d D . P A 2
C11D C 0.9351(15) 0.427(3) 0.6101(6) 0.077(5) Uani 0.4686(18) 1 d D . P A 2
H11D H 0.964231 0.452878 0.621927 0.116 Uiso 0.4686(18) 1 d R U P A 2
H11E H 0.948574 0.378624 0.621896 0.116 Uiso 0.4686(18) 1 d R U P A 2
H11F H 0.879160 0.454957 0.614967 0.116 Uiso 0.4686(18) 1 d R U P A 2
C12D C 1.0380(14) 0.427(2) 0.5587(8) 0.089(5) Uani 0.4686(18) 1 d D . P A 2
H12D H 1.055753 0.418077 0.530875 0.134 Uiso 0.4686(18) 1 d R U P A 2
H12E H 1.074557 0.390346 0.575049 0.134 Uiso 0.4686(18) 1 d R U P A 2
H12F H 1.035370 0.475739 0.565566 0.134 Uiso 0.4686(18) 1 d R U P A 2
C13D C 0.9045(14) 0.4850(13) 0.5407(6) 0.116(6) Uani 0.4686(18) 1 d D . P A 2
H13D H 0.850487 0.489001 0.546354 0.174 Uiso 0.4686(18) 1 d R U P A 2
H13E H 0.919022 0.475780 0.512654 0.174 Uiso 0.4686(18) 1 d R U P A 2
H13F H 0.909482 0.530554 0.547694 0.174 Uiso 0.4686(18) 1 d R U P A 2
C1B C 0.4922(5) 0.7186(5) 0.0238(3) 0.0431(15) Uani 0.5210(19) 1 d D . P B 1
H1B H 0.502480 0.668154 0.027920 0.052 Uiso 0.5210(19) 1 calc R U P B 1
C2B C 0.4244(5) 0.7633(5) 0.0405(3) 0.0433(16) Uani 0.5210(19) 1 d D . P B 1
C3B C 0.4045(18) 0.8436(6) 0.0343(13) 0.074(3) Uani 0.5210(19) 1 d D . P B 1
N1B N 0.3671(18) 0.9023(7) 0.0272(6) 0.097(6) Uani 0.5210(19) 1 d D . P B 1
C4B C 0.3689(7) 0.7398(5) 0.0665(4) 0.0328(17) Uani 0.5210(19) 1 d D . P B 1
C5B C 0.3811(6) 0.6671(5) 0.0712(3) 0.0328(16) Uani 0.5210(19) 1 d D . P B 1
H5B H 0.424890 0.631889 0.057765 0.039 Uiso 0.5210(19) 1 calc R U P B 1
C6B C 0.3299(6) 0.6439(5) 0.0956(3) 0.0311(16) Uani 0.5210(19) 1 d D . P B 1
C7B C 0.2633(14) 0.6977(8) 0.1138(7) 0.034(3) Uani 0.5210(19) 1 d D . P B 1
H7B H 0.227634 0.683204 0.130119 0.040 Uiso 0.5210(19) 1 calc R U P B 1
C8B C 0.249(3) 0.7720(9) 0.108(2) 0.0378(15) Uani 0.5210(19) 1 d D . P B 1
C9B C 0.302(2) 0.7911(8) 0.0836(16) 0.042(2) Uani 0.5210(19) 1 d D . P B 1
H9B H 0.291048 0.841327 0.078263 0.051 Uiso 0.5210(19) 1 calc R U P B 1
C10B C 0.1782(9) 0.8332(9) 0.1259(6) 0.0495(13) Uani 0.5210(19) 1 d D . P B 1
C11B C 0.2055(19) 0.8528(11) 0.1635(9) 0.083(4) Uani 0.5210(19) 1 d D . P B 1
H11G H 0.214735 0.812456 0.182526 0.124 Uiso 0.5210(19) 1 d R U P B 1
H11H H 0.164691 0.896684 0.174439 0.124 Uiso 0.5210(19) 1 d R U P B 1
H11I H 0.253546 0.861956 0.157719 0.124 Uiso 0.5210(19) 1 d R U P B 1
C12B C 0.155(2) 0.9011(19) 0.0998(9) 0.089(6) Uani 0.5210(19) 1 d D . P B 1
H12G H 0.192622 0.924529 0.100670 0.133 Uiso 0.5210(19) 1 d R U P B 1
H12H H 0.103129 0.935131 0.109185 0.133 Uiso 0.5210(19) 1 d R U P B 1
H12I H 0.152947 0.887270 0.072746 0.133 Uiso 0.5210(19) 1 d R U P B 1
C13B C 0.1021(10) 0.8219(9) 0.1370(8) 0.088(5) Uani 0.5210(19) 1 d D . P B 1
H13G H 0.073162 0.828010 0.113411 0.132 Uiso 0.5210(19) 1 d R U P B 1
H13H H 0.070669 0.857628 0.156688 0.132 Uiso 0.5210(19) 1 d R U P B 1
H13I H 0.113779 0.772570 0.147825 0.132 Uiso 0.5210(19) 1 d R U P B 1
C14B C 0.3507(5) 0.5651(4) 0.0997(2) 0.0357(13) Uani 0.5210(19) 1 d D . P B 1
H14B H 0.385314 0.537534 0.079139 0.043 Uiso 0.5210(19) 1 calc R U P B 1
C15B C 0.3292(5) 0.5250(4) 0.1276(3) 0.0330(13) Uani 0.5210(19) 1 d D . P B 1
C16B C 0.2780(16) 0.5640(14) 0.1616(6) 0.030(4) Uani 0.5210(19) 1 d D . P B 1
N2B N 0.2389(19) 0.578(3) 0.1898(7) 0.055(5) Uani 0.5210(19) 1 d D . P B 1
C17B C 0.3611(8) 0.4432(5) 0.1279(4) 0.0321(18) Uani 0.5210(19) 1 d D . P B 1
C18B C 0.4294(6) 0.4038(5) 0.1071(3) 0.0321(16) Uani 0.5210(19) 1 d D . P B 1
H18B H 0.457047 0.429148 0.092274 0.039 Uiso 0.5210(19) 1 calc R U P B 1
C19B C 0.4592(8) 0.3275(5) 0.1071(5) 0.034(2) Uani 0.5210(19) 1 d D . P B 1
C20B C 0.4145(12) 0.2933(9) 0.1289(8) 0.039(4) Uani 0.5210(19) 1 d D . P B 1
H20B H 0.432114 0.241572 0.128880 0.046 Uiso 0.5210(19) 1 calc R U P B 1
C21B C 0.345(2) 0.3326(11) 0.1506(15) 0.039(3) Uani 0.5210(19) 1 d D . P B 1
C22B C 0.3208(15) 0.4074(9) 0.1510(9) 0.037(3) Uani 0.5210(19) 1 d D . P B 1
H22B H 0.276213 0.434865 0.167096 0.044 Uiso 0.5210(19) 1 calc R U P B 1
C23B C 0.3041(13) 0.2970(12) 0.1806(7) 0.057(2) Uani 0.5210(19) 1 d D . P B 1
C24B C 0.2826(17) 0.2354(17) 0.1624(9) 0.073(4) Uani 0.5210(19) 1 d D . P B 1
H24G H 0.266541 0.249111 0.135580 0.110 Uiso 0.5210(19) 1 d R U P B 1
H24H H 0.240301 0.227864 0.178614 0.110 Uiso 0.5210(19) 1 d R U P B 1
H24I H 0.328835 0.190286 0.161828 0.110 Uiso 0.5210(19) 1 d R U P B 1
C25B C 0.349(3) 0.266(3) 0.2187(11) 0.097(4) Uani 0.5210(19) 1 d D . P B 1
H25G H 0.400268 0.229313 0.211386 0.145 Uiso 0.5210(19) 1 d R U P B 1
H25H H 0.319214 0.242884 0.235906 0.145 Uiso 0.5210(19) 1 d R U P B 1
H25I H 0.354414 0.305581 0.232645 0.145 Uiso 0.5210(19) 1 d R U P B 1
C26B C 0.2237(16) 0.3605(12) 0.1927(12) 0.079(5) Uani 0.5210(19) 1 d D . P B 1
H26G H 0.232504 0.394984 0.209799 0.118 Uiso 0.5210(19) 1 d R U P B 1
H26H H 0.188264 0.339981 0.206620 0.118 Uiso 0.5210(19) 1 d R U P B 1
H26I H 0.200694 0.385945 0.168781 0.118 Uiso 0.5210(19) 1 d R U P B 1
C27B C 0.5330(5) 0.2926(4) 0.0847(3) 0.0441(15) Uani 0.5210(19) 1 d D . P B 1
H27B H 0.548020 0.325069 0.067771 0.053 Uiso 0.5210(19) 1 calc R U P B 1
C28B C 0.5829(5) 0.2250(4) 0.0833(3) 0.0421(15) Uani 0.5210(19) 1 d D . P B 1
C29B C 0.567(2) 0.1748(12) 0.1130(14) 0.073(5) Uani 0.5210(19) 1 d D . P B 1
N3B N 0.580(2) 0.1238(15) 0.1319(10) 0.103(8) Uani 0.5210(19) 1 d D . P B 1
C30B C 0.6603(6) 0.1990(5) 0.0590(4) 0.0383(18) Uani 0.5210(19) 1 d D . P B 1
C31B C 0.6831(5) 0.2477(5) 0.0365(3) 0.0358(16) Uani 0.5210(19) 1 d D . P B 1
H31B H 0.648033 0.296841 0.034606 0.043 Uiso 0.5210(19) 1 calc R U P B 1
C32B C 0.7575(6) 0.2266(6) 0.0159(4) 0.0372(18) Uani 0.5210(19) 1 d D . P B 1
C33B C 0.8057(13) 0.1532(7) 0.0196(9) 0.045(3) Uani 0.5210(19) 1 d D . P B 1
H33B H 0.855466 0.136880 0.005845 0.054 Uiso 0.5210(19) 1 calc R U P B 1
C34B C 0.7842(12) 0.1029(7) 0.0426(7) 0.040(4) Uani 0.5210(19) 1 d D . P B 1
C35B C 0.7099(14) 0.1273(8) 0.0608(11) 0.048(3) Uani 0.5210(19) 1 d D . P B 1
H35B H 0.692590 0.093338 0.075071 0.057 Uiso 0.5210(19) 1 calc R U P B 1
C36B C 0.8310(10) 0.0209(8) 0.0397(6) 0.0799(18) Uani 0.5210(19) 1 d D . P B 1
C37B C 0.8912(15) 0.008(2) 0.0687(7) 0.143(7) Uani 0.5210(19) 1 d D . P B 1
H37G H 0.934974 0.019232 0.056673 0.214 Uiso 0.5210(19) 1 d R U P B 1
H37H H 0.909533 -0.043550 0.076907 0.214 Uiso 0.5210(19) 1 d R U P B 1
H37I H 0.868488 0.038609 0.091762 0.214 Uiso 0.5210(19) 1 d R U P B 1
C38B C 0.7723(17) -0.0140(19) 0.0517(8) 0.143(7) Uani 0.5210(19) 1 d D . P B 1
H38G H 0.791671 -0.047662 0.073703 0.214 Uiso 0.5210(19) 1 d R U P B 1
H38H H 0.765190 -0.040779 0.029657 0.214 Uiso 0.5210(19) 1 d R U P B 1
H38I H 0.722384 0.024006 0.059944 0.214 Uiso 0.5210(19) 1 d R U P B 1
C39B C 0.8672(14) -0.009(2) 0.0001(7) 0.141(7) Uani 0.5210(19) 1 d D . P B 1
H39G H 0.917513 -0.003535 -0.003925 0.212 Uiso 0.5210(19) 1 d R U P B 1
H39H H 0.833188 0.018191 -0.020338 0.212 Uiso 0.5210(19) 1 d R U P B 1
H39I H 0.875099 -0.060838 -0.001213 0.212 Uiso 0.5210(19) 1 d R U P B 1
C40B C 0.7768(5) 0.2800(5) -0.0068(2) 0.0372(13) Uani 0.5210(19) 1 d D . P B 1
H40B H 0.733332 0.323725 -0.010641 0.045 Uiso 0.5210(19) 1 calc R U P B 1
C41B C 0.8432(5) 0.2814(5) -0.0237(3) 0.0391(14) Uani 0.5210(19) 1 d D . P B 1
C42B C 0.9135(11) 0.2131(15) -0.0236(18) 0.056(5) Uani 0.5210(19) 1 d D . P B 1
N4B N 0.9756(9) 0.1768(15) -0.0326(6) 0.078(4) Uani 0.5210(19) 1 d D . P B 1
C43B C 0.8524(5) 0.3454(4) -0.0456(3) 0.0338(17) Uani 0.5210(19) 1 d D . P B 1
C44B C 0.7985(5) 0.4145(5) -0.0382(3) 0.0331(16) Uani 0.5210(19) 1 d D . P B 1
H44B H 0.756993 0.420558 -0.018880 0.040 Uiso 0.5210(19) 1 calc R U P B 1
C45B C 0.8031(5) 0.4758(5) -0.0583(3) 0.0326(15) Uani 0.5210(19) 1 d D . P B 1
C46B C 0.8656(13) 0.4643(8) -0.0873(8) 0.040(3) Uani 0.5210(19) 1 d D . P B 1
H46B H 0.870577 0.504684 -0.101608 0.048 Uiso 0.5210(19) 1 calc R U P B 1
C47B C 0.920(2) 0.3939(10) -0.0950(14) 0.043(2) Uani 0.5210(19) 1 d D . P B 1
C48B C 0.9118(13) 0.3357(7) -0.0744(8) 0.044(3) Uani 0.5210(19) 1 d D . P B 1
H48B H 0.947627 0.287812 -0.080187 0.052 Uiso 0.5210(19) 1 calc R U P B 1
C49B C 0.9904(9) 0.3765(8) -0.1247(4) 0.0583(18) Uani 0.5210(19) 1 d D . P B 1
C50B C 0.979(2) 0.3464(14) -0.1614(6) 0.113(6) Uani 0.5210(19) 1 d D . P B 1
H50G H 0.956078 0.309685 -0.155096 0.170 Uiso 0.5210(19) 1 d R U P B 1
H50H H 1.029117 0.323780 -0.176402 0.170 Uiso 0.5210(19) 1 d R U P B 1
H50I H 0.943902 0.385697 -0.177210 0.170 Uiso 0.5210(19) 1 d R U P B 1
C51B C 1.0581(10) 0.3114(10) -0.1060(6) 0.126(5) Uani 0.5210(19) 1 d D . P B 1
H51G H 1.041498 0.304142 -0.078660 0.189 Uiso 0.5210(19) 1 d R U P B 1
H51H H 1.102870 0.326366 -0.106365 0.189 Uiso 0.5210(19) 1 d R U P B 1
H51I H 1.072742 0.265808 -0.120316 0.189 Uiso 0.5210(19) 1 d R U P B 1
C52B C 1.0247(10) 0.4339(10) -0.1278(5) 0.100(5) Uani 0.5210(19) 1 d D . P B 1
H52G H 1.020263 0.452533 -0.154910 0.149 Uiso 0.5210(19) 1 d R U P B 1
H52H H 1.079434 0.414945 -0.121603 0.149 Uiso 0.5210(19) 1 d R U P B 1
H52I H 0.994607 0.473358 -0.109739 0.149 Uiso 0.5210(19) 1 d R U P B 1
C53B C 0.7449(5) 0.5451(4) -0.0475(2) 0.0375(13) Uani 0.5210(19) 1 d D . P B 1
H53B H 0.699001 0.542302 -0.034488 0.045 Uiso 0.5210(19) 1 calc R U P B 1
C54B C 0.7436(6) 0.6129(4) -0.0524(4) 0.0351(14) Uani 0.5210(19) 1 d D . P B 1
C55B C 0.8098(13) 0.6200(10) -0.0769(6) 0.031(3) Uani 0.5210(19) 1 d D . P B 1
N5B N 0.8580(14) 0.6378(9) -0.0909(10) 0.060(3) Uani 0.5210(19) 1 d D . P B 1
C56B C 0.6781(5) 0.6797(5) -0.0363(3) 0.0375(16) Uani 0.5210(19) 1 d D . P B 1
C57B C 0.6135(5) 0.6739(5) -0.0162(3) 0.0328(16) Uani 0.5210(19) 1 d D . P B 1
H57B H 0.609534 0.627438 -0.013449 0.039 Uiso 0.5210(19) 1 calc R U P B 1
C58B C 0.5529(6) 0.7349(5) 0.0005(4) 0.043(2) Uani 0.5210(19) 1 d D . P B 1
C59B C 0.5577(12) 0.8031(7) -0.0080(8) 0.051(2) Uani 0.5210(19) 1 d D . P B 1
H59B H 0.515586 0.845768 0.000598 0.062 Uiso 0.5210(19) 1 calc R U P B 1
C60B C 0.6228(18) 0.8106(9) -0.0289(13) 0.055(2) Uani 0.5210(19) 1 d D . P B 1
C61B C 0.6826(10) 0.7479(7) -0.0421(9) 0.044(3) Uani 0.5210(19) 1 d D . P B 1
H61B H 0.727787 0.751607 -0.055412 0.053 Uiso 0.5210(19) 1 calc R U P B 1
C62B C 0.6349(15) 0.8830(9) -0.0303(7) 0.066(5) Uani 0.5210(19) 1 d D . P B 1
C63B C 0.6357(15) 0.9161(17) 0.0092(8) 0.090(5) Uani 0.5210(19) 1 d D . P B 1
H63G H 0.685659 0.889522 0.020562 0.135 Uiso 0.5210(19) 1 d R U P B 1
H63H H 0.593393 0.912229 0.026969 0.135 Uiso 0.5210(19) 1 d R U P B 1
H63I H 0.628751 0.967491 0.005481 0.135 Uiso 0.5210(19) 1 d R U P B 1
C64B C 0.5687(18) 0.9383(17) -0.0523(8) 0.102(5) Uani 0.5210(19) 1 d D . P B 1
H64G H 0.569852 0.987057 -0.049846 0.153 Uiso 0.5210(19) 1 d R U P B 1
H64H H 0.519369 0.937472 -0.040333 0.153 Uiso 0.5210(19) 1 d R U P B 1
H64I H 0.573715 0.925949 -0.080190 0.153 Uiso 0.5210(19) 1 d R U P B 1
C65B C 0.7119(19) 0.872(3) -0.0529(12) 0.112(8) Uani 0.5210(19) 1 d D . P B 1
H65G H 0.755146 0.835612 -0.039556 0.168 Uiso 0.5210(19) 1 d R U P B 1
H65H H 0.717733 0.918801 -0.053845 0.168 Uiso 0.5210(19) 1 d R U P B 1
H65I H 0.712236 0.855484 -0.079803 0.168 Uiso 0.5210(19) 1 d R U P B 1
C1E C 0.4325(5) 0.7165(5) 0.0448(3) 0.0431(15) Uani 0.4790(19) 1 d D . P B 2
H1E H 0.470511 0.669701 0.038771 0.052 Uiso 0.4790(19) 1 calc R U P B 2
C2E C 0.4505(5) 0.7714(5) 0.0290(4) 0.0433(16) Uani 0.4790(19) 1 d D . P B 2
C3E C 0.393(2) 0.8462(6) 0.0378(14) 0.074(3) Uani 0.4790(19) 1 d D . P B 2
N1E N 0.373(2) 0.9057(7) 0.0460(6) 0.097(6) Uani 0.4790(19) 1 d D . P B 2
C58E C 0.5239(6) 0.7638(5) 0.0046(4) 0.043(2) Uani 0.4790(19) 1 d D . P B 2
C57E C 0.5748(5) 0.6962(5) -0.0072(3) 0.0328(16) Uani 0.4790(19) 1 d D . P B 2
H57E H 0.561455 0.655073 -0.000507 0.039 Uiso 0.4790(19) 1 calc R U P B 2
C56E C 0.6460(6) 0.6851(5) -0.0290(4) 0.0375(16) Uani 0.4790(19) 1 d D . P B 2
C61E C 0.6610(11) 0.7491(8) -0.0394(10) 0.044(3) Uani 0.4790(19) 1 d D . P B 2
H61E H 0.704926 0.745412 -0.056692 0.053 Uiso 0.4790(19) 1 calc R U P B 2
C60E C 0.612(2) 0.8179(9) -0.0249(14) 0.055(2) Uani 0.4790(19) 1 d D . P B 2
C59E C 0.5456(14) 0.8225(8) -0.0023(9) 0.051(2) Uani 0.4790(19) 1 d D . P B 2
H59E H 0.513620 0.868094 0.008867 0.062 Uiso 0.4790(19) 1 calc R U P B 2
C62E C 0.6192(16) 0.8891(10) -0.0404(7) 0.066(5) Uani 0.4790(19) 1 d D . P B 2
C63E C 0.6076(16) 0.9282(19) -0.0020(9) 0.090(5) Uani 0.4790(19) 1 d D . P B 2
H63J H 0.638817 0.894370 0.017520 0.135 Uiso 0.4790(19) 1 d R U P B 2
H63K H 0.552589 0.945866 0.007289 0.135 Uiso 0.4790(19) 1 d R U P B 2
H63L H 0.624438 0.969582 -0.005878 0.135 Uiso 0.4790(19) 1 d R U P B 2
C64E C 0.554(2) 0.932(2) -0.0664(9) 0.102(5) Uani 0.4790(19) 1 d D . P B 2
H64J H 0.546154 0.983590 -0.066325 0.153 Uiso 0.4790(19) 1 d R U P B 2
H64K H 0.506028 0.925568 -0.056100 0.153 Uiso 0.4790(19) 1 d R U P B 2
H64L H 0.567110 0.913655 -0.093364 0.153 Uiso 0.4790(19) 1 d R U P B 2
C65E C 0.695(2) 0.885(4) -0.0606(13) 0.112(8) Uani 0.4790(19) 1 d D . P B 2
H65J H 0.735881 0.842522 -0.049804 0.168 Uiso 0.4790(19) 1 d R U P B 2
H65K H 0.706958 0.928923 -0.056328 0.168 Uiso 0.4790(19) 1 d R U P B 2
H65L H 0.694308 0.879141 -0.088930 0.168 Uiso 0.4790(19) 1 d R U P B 2
C53E C 0.6944(5) 0.6131(5) -0.0396(3) 0.0375(13) Uani 0.4790(19) 1 d D . P B 2
H53E H 0.670803 0.578491 -0.033573 0.045 Uiso 0.4790(19) 1 calc R U P B 2
C54E C 0.7670(6) 0.5835(4) -0.0565(4) 0.0351(14) Uani 0.4790(19) 1 d D . P B 2
C55E C 0.8068(14) 0.6343(11) -0.0686(7) 0.031(3) Uani 0.4790(19) 1 d D . P B 2
N5E N 0.8451(16) 0.6609(10) -0.0855(11) 0.060(3) Uani 0.4790(19) 1 d D . P B 2
C45E C 0.8103(6) 0.5032(5) -0.0630(4) 0.0326(15) Uani 0.4790(19) 1 d D . P B 2
C44E C 0.7868(6) 0.4528(5) -0.0420(3) 0.0331(16) Uani 0.4790(19) 1 d D . P B 2
H44E H 0.743677 0.469431 -0.023204 0.040 Uiso 0.4790(19) 1 calc R U P B 2
C43E C 0.8252(6) 0.3781(6) -0.0479(4) 0.0338(17) Uani 0.4790(19) 1 d D . P B 2
C48E C 0.8920(14) 0.3565(8) -0.0747(9) 0.044(3) Uani 0.4790(19) 1 d D . P B 2
H48E H 0.922246 0.306006 -0.077648 0.052 Uiso 0.4790(19) 1 calc R U P B 2
C47E C 0.915(2) 0.4067(11) -0.0968(15) 0.043(2) Uani 0.4790(19) 1 d D . P B 2
C46E C 0.8746(15) 0.4799(9) -0.0894(9) 0.040(3) Uani 0.4790(19) 1 d D . P B 2
H46E H 0.891623 0.514847 -0.102732 0.048 Uiso 0.4790(19) 1 calc R U P B 2
C49E C 0.9851(9) 0.3873(9) -0.1268(5) 0.0583(18) Uani 0.4790(19) 1 d D . P B 2
C50E C 0.989(2) 0.3237(15) -0.1499(7) 0.113(6) Uani 0.4790(19) 1 d D . P B 2
H50J H 1.011538 0.278603 -0.134557 0.170 Uiso 0.4790(19) 1 d R U P B 2
H50K H 1.020991 0.320909 -0.174434 0.170 Uiso 0.4790(19) 1 d R U P B 2
H50L H 0.936080 0.330053 -0.155941 0.170 Uiso 0.4790(19) 1 d R U P B 2
C51E C 1.0602(10) 0.3609(12) -0.1041(7) 0.126(5) Uani 0.4790(19) 1 d D . P B 2
H51J H 1.068563 0.404015 -0.095617 0.189 Uiso 0.4790(19) 1 d R U P B 2
H51K H 1.104387 0.332057 -0.121651 0.189 Uiso 0.4790(19) 1 d R U P B 2
H51L H 1.055475 0.331294 -0.081020 0.189 Uiso 0.4790(19) 1 d R U P B 2
C52E C 0.9874(11) 0.4549(10) -0.1473(6) 0.100(5) Uani 0.4790(19) 1 d D . P B 2
H52J H 0.949298 0.469831 -0.167409 0.149 Uiso 0.4790(19) 1 d R U P B 2
H52K H 1.039555 0.445283 -0.159767 0.149 Uiso 0.4790(19) 1 d R U P B 2
H52L H 0.974718 0.493877 -0.128091 0.149 Uiso 0.4790(19) 1 d R U P B 2
C40E C 0.7951(5) 0.3304(4) -0.0247(3) 0.0372(13) Uani 0.4790(19) 1 d D . P B 2
H40E H 0.741995 0.353157 -0.015686 0.045 Uiso 0.4790(19) 1 calc R U P B 2
C41E C 0.8272(6) 0.2612(5) -0.0136(4) 0.0391(14) Uani 0.4790(19) 1 d D . P B 2
C42E C 0.9137(11) 0.2264(18) -0.0215(19) 0.056(5) Uani 0.4790(19) 1 d D . P B 2
N4E N 0.9746(10) 0.1842(16) -0.0177(6) 0.078(4) Uani 0.4790(19) 1 d D . P B 2
C32E C 0.7871(6) 0.2190(6) 0.0106(5) 0.0372(18) Uani 0.4790(19) 1 d D . P B 2
C31E C 0.7130(6) 0.2551(6) 0.0277(3) 0.0358(16) Uani 0.4790(19) 1 d D . P B 2
H31E H 0.689133 0.306453 0.024328 0.043 Uiso 0.4790(19) 1 calc R U P B 2
C30E C 0.6722(7) 0.2179(6) 0.0497(4) 0.0383(18) Uani 0.4790(19) 1 d D . P B 2
C35E C 0.7090(15) 0.1414(8) 0.0526(11) 0.048(3) Uani 0.4790(19) 1 d D . P B 2
H35E H 0.684540 0.114848 0.068743 0.057 Uiso 0.4790(19) 1 calc R U P B 2
C34E C 0.7812(14) 0.1034(8) 0.0323(8) 0.040(4) Uani 0.4790(19) 1 d D . P B 2
C33E C 0.8189(15) 0.1444(8) 0.0126(11) 0.045(3) Uani 0.4790(19) 1 d D . P B 2
H33E H 0.868965 0.119926 0.000025 0.054 Uiso 0.4790(19) 1 calc R U P B 2
C36E C 0.8291(11) 0.0229(8) 0.0405(6) 0.0799(18) Uani 0.4790(19) 1 d D . P B 2
C37E C 0.9120(16) 0.011(2) 0.0476(8) 0.143(7) Uani 0.4790(19) 1 d D . P B 2
H37J H 0.943329 0.002355 0.022540 0.214 Uiso 0.4790(19) 1 d R U P B 2
H37K H 0.932708 -0.031899 0.064900 0.214 Uiso 0.4790(19) 1 d R U P B 2
H37L H 0.913827 0.053731 0.060172 0.214 Uiso 0.4790(19) 1 d R U P B 2
C38E C 0.797(2) -0.021(2) 0.0700(9) 0.143(7) Uani 0.4790(19) 1 d D . P B 2
H38J H 0.782748 0.004917 0.094985 0.214 Uiso 0.4790(19) 1 d R U P B 2
H38K H 0.837092 -0.069381 0.073920 0.214 Uiso 0.4790(19) 1 d R U P B 2
H38L H 0.750700 -0.026659 0.060602 0.214 Uiso 0.4790(19) 1 d R U P B 2
C39E C 0.8273(16) -0.009(2) 0.0009(8) 0.141(7) Uani 0.4790(19) 1 d D . P B 2
H39J H 0.778903 -0.017801 -0.000499 0.212 Uiso 0.4790(19) 1 d R U P B 2
H39K H 0.871735 -0.055557 -0.001619 0.212 Uiso 0.4790(19) 1 d R U P B 2
H39L H 0.831568 0.024040 -0.020432 0.212 Uiso 0.4790(19) 1 d R U P B 2
C27E C 0.5942(6) 0.2623(5) 0.0677(3) 0.0441(15) Uani 0.4790(19) 1 d D . P B 2
H27E H 0.573797 0.311166 0.058212 0.053 Uiso 0.4790(19) 1 calc R U P B 2
C28E C 0.5473(6) 0.2456(5) 0.0952(3) 0.0421(15) Uani 0.4790(19) 1 d D . P B 2
C29E C 0.571(3) 0.1676(11) 0.1063(16) 0.073(5) Uani 0.4790(19) 1 d D . P B 2
N3E N 0.561(2) 0.1172(16) 0.1185(11) 0.103(8) Uani 0.4790(19) 1 d D . P B 2
C19E C 0.4720(8) 0.3002(5) 0.1115(5) 0.034(2) Uani 0.4790(19) 1 d D . P B 2
C18E C 0.4506(7) 0.3729(5) 0.1026(4) 0.0321(16) Uani 0.4790(19) 1 d D . P B 2
H18E H 0.483901 0.388453 0.085123 0.039 Uiso 0.4790(19) 1 calc R U P B 2
C17E C 0.3812(8) 0.4252(6) 0.1184(4) 0.0321(18) Uani 0.4790(19) 1 d D . P B 2
C22E C 0.3307(16) 0.3994(10) 0.1425(10) 0.037(3) Uani 0.4790(19) 1 d D . P B 2
H22E H 0.280971 0.432720 0.151694 0.044 Uiso 0.4790(19) 1 calc R U P B 2
C21E C 0.353(2) 0.3259(12) 0.1529(16) 0.039(3) Uani 0.4790(19) 1 d D . P B 2
C20E C 0.4227(14) 0.2782(9) 0.1364(9) 0.039(4) Uani 0.4790(19) 1 d D . P B 2
H20E H 0.437396 0.227698 0.142557 0.046 Uiso 0.4790(19) 1 calc R U P B 2
C23E C 0.3025(14) 0.2915(14) 0.1772(8) 0.057(2) Uani 0.4790(19) 1 d D . P B 2
C24E C 0.3030(18) 0.2287(18) 0.1543(10) 0.073(4) Uani 0.4790(19) 1 d D . P B 2
H24J H 0.356349 0.192975 0.150710 0.110 Uiso 0.4790(19) 1 d R U P B 2
H24K H 0.282681 0.245849 0.128544 0.110 Uiso 0.4790(19) 1 d R U P B 2
H24L H 0.270202 0.205923 0.168789 0.110 Uiso 0.4790(19) 1 d R U P B 2
C25E C 0.349(3) 0.262(3) 0.2115(12) 0.097(4) Uani 0.4790(19) 1 d D . P B 2
H25J H 0.392940 0.217597 0.203685 0.145 Uiso 0.4790(19) 1 d R U P B 2
H25K H 0.316920 0.250946 0.232864 0.145 Uiso 0.4790(19) 1 d R U P B 2
H25L H 0.368952 0.298059 0.220390 0.145 Uiso 0.4790(19) 1 d R U P B 2
C26E C 0.2215(18) 0.3376(13) 0.1905(13) 0.079(5) Uani 0.4790(19) 1 d D . P B 2
H26J H 0.192005 0.306440 0.197800 0.118 Uiso 0.4790(19) 1 d R U P B 2
H26K H 0.196466 0.371485 0.169495 0.118 Uiso 0.4790(19) 1 d R U P B 2
H26L H 0.222970 0.365129 0.213515 0.118 Uiso 0.4790(19) 1 d R U P B 2
C14E C 0.3660(5) 0.5012(4) 0.1081(3) 0.0357(13) Uani 0.4790(19) 1 d D . P B 2
H14E H 0.395796 0.507160 0.085231 0.043 Uiso 0.4790(19) 1 calc R U P B 2
C15E C 0.3193(6) 0.5642(4) 0.1240(3) 0.0330(13) Uani 0.4790(19) 1 d D . P B 2
C16E C 0.2664(18) 0.5565(16) 0.1574(7) 0.030(4) Uani 0.4790(19) 1 d D . P B 2
N2E N 0.224(2) 0.570(3) 0.1847(8) 0.055(5) Uani 0.4790(19) 1 d D . P B 2
C6E C 0.3135(7) 0.6377(5) 0.1097(3) 0.0311(16) Uani 0.4790(19) 1 d D . P B 2
C5E C 0.3701(6) 0.6461(5) 0.0831(3) 0.0328(16) Uani 0.4790(19) 1 d D . P B 2
H5E H 0.412513 0.604033 0.074097 0.039 Uiso 0.4790(19) 1 calc R U P B 2
C4E C 0.3666(8) 0.7143(6) 0.0692(5) 0.0328(17) Uani 0.4790(19) 1 d D . P B 2
C9E C 0.305(2) 0.7757(8) 0.0858(17) 0.042(2) Uani 0.4790(19) 1 d D . P B 2
H9E H 0.304995 0.823084 0.080079 0.051 Uiso 0.4790(19) 1 calc R U P B 2
C8E C 0.244(3) 0.7683(10) 0.110(2) 0.0378(15) Uani 0.4790(19) 1 d D . P B 2
C7E C 0.2529(15) 0.6993(8) 0.1238(9) 0.034(3) Uani 0.4790(19) 1 d D . P B 2
H7E H 0.216162 0.693598 0.143344 0.040 Uiso 0.4790(19) 1 calc R U P B 2
C10E C 0.1771(10) 0.8329(9) 0.1284(7) 0.0495(13) Uani 0.4790(19) 1 d D . P B 2
C11E C 0.198(2) 0.8751(13) 0.1615(10) 0.083(4) Uani 0.4790(19) 1 d D . P B 2
H11J H 0.222983 0.840380 0.182235 0.124 Uiso 0.4790(19) 1 d R U P B 2
H11K H 0.150851 0.913203 0.172745 0.124 Uiso 0.4790(19) 1 d R U P B 2
H11L H 0.234015 0.897391 0.149987 0.124 Uiso 0.4790(19) 1 d R U P B 2
C12E C 0.134(2) 0.887(2) 0.0949(10) 0.089(6) Uani 0.4790(19) 1 d D . P B 2
H12J H 0.164787 0.916033 0.085421 0.133 Uiso 0.4790(19) 1 d R U P B 2
H12K H 0.082757 0.919368 0.105447 0.133 Uiso 0.4790(19) 1 d R U P B 2
H12L H 0.128208 0.859033 0.073153 0.133 Uiso 0.4790(19) 1 d R U P B 2
C13E C 0.1201(12) 0.7951(10) 0.1470(10) 0.088(5) Uani 0.4790(19) 1 d D . P B 2
H13J H 0.098471 0.778542 0.125653 0.132 Uiso 0.4790(19) 1 d R U P B 2
H13K H 0.077676 0.830151 0.163151 0.132 Uiso 0.4790(19) 1 d R U P B 2
H13L H 0.148939 0.753276 0.163348 0.132 Uiso 0.4790(19) 1 d R U P B 2
P1 P 0.59862(6) 0.47603(6) 0.03041(3) 0.0311(3) Uani 1 1 d . . . . .
O1 O 0.56157(17) 0.53760(15) 0.06426(8) 0.0402(7) Uani 1 1 d . . . . .
O2 O 0.54784(17) 0.42884(16) 0.03410(9) 0.0420(7) Uani 1 1 d . . . . .
H2O H 0.503174 0.445572 0.024874 0.050 Uiso 1 1 d R U . . .
O3 O 0.68003(16) 0.43170(16) 0.03738(8) 0.0405(7) Uani 1 1 d . . . . .
O4 O 0.58328(15) 0.52202(16) -0.00669(8) 0.0364(7) Uani 1 1 d . . . . .
P2 P 0.69450(10) 0.46857(12) 0.24191(5) 0.0752(5) Uani 1 1 d . . . . .
O5 O 0.6096(2) 0.5016(2) 0.22313(9) 0.0637(10) Uani 1 1 d . . . . .
O6 O 0.7309(3) 0.5227(4) 0.23460(16) 0.1169(18) Uani 1 1 d . . . . .
O7 O 0.7391(3) 0.3956(3) 0.22563(14) 0.1018(15) Uani 1 1 d . . . . .
O8 O 0.6692(3) 0.4686(3) 0.28560(11) 0.0879(14) Uani 1 1 d . . . . .
H8O H 0.623558 0.498909 0.289518 0.105 Uiso 1 1 calc R U . . .
C82 C 0.5766(2) 0.5240(2) 0.10363(12) 0.0356(9) Uani 1 1 d . . . . .
C83 C 0.5968(3) 0.4568(3) 0.12137(13) 0.0432(10) Uani 1 1 d . . . . .
H83 H 0.602041 0.415485 0.106475 0.052 Uiso 1 1 calc R U . . .
C84 C 0.6097(3) 0.4491(3) 0.16097(14) 0.0526(12) Uani 1 1 d . . . . .
H84 H 0.623977 0.402204 0.173073 0.063 Uiso 1 1 calc R U . . .
C85 C 0.6022(3) 0.5082(3) 0.18314(13) 0.0491(12) Uani 1 1 d . . . . .
C86 C 0.5818(3) 0.5747(3) 0.16568(15) 0.0571(13) Uani 1 1 d . . . . .
H86 H 0.575909 0.615734 0.180951 0.068 Uiso 1 1 calc R U . . .
C87 C 0.5691(3) 0.5842(3) 0.12558(14) 0.0509(12) Uani 1 1 d . . . . .
H87 H 0.555619 0.631103 0.113538 0.061 Uiso 1 1 calc R U . . .
P3 P 0.64460(11) 0.31292(14) 0.34379(7) 0.1027(8) Uani 1 1 d . . . . .
O9 O 0.7132(3) 0.3220(2) 0.36689(16) 0.0989(15) Uani 1 1 d . . . . .
O10 O 0.6865(4) 0.2425(4) 0.3179(2) 0.140(2) Uani 1 1 d . . . . .
H10O H 0.706867 0.251298 0.296098 0.167 Uiso 1 1 d R U . . .
O11 O 0.5901(3) 0.2956(4) 0.37195(19) 0.142(3) Uani 1 1 d . . . . .
O12 O 0.6151(3) 0.3790(4) 0.31912(19) 0.139(3) Uani 1 1 d . . . . .
P4 P 0.89787(6) 0.03279(6) 0.47211(3) 0.0347(3) Uani 1 1 d . . . . .
O13 O 0.8695(2) 0.11917(19) 0.47825(11) 0.0660(10) Uani 1 1 d . . . . .
O14 O 0.8411(2) 0.01839(19) 0.44970(11) 0.0605(10) Uani 1 1 d . . . . .
O15 O 0.97933(19) 0.0095(2) 0.44958(9) 0.0617(10) Uani 1 1 d . . . . .
H15O H 1.017619 0.004931 0.462249 0.074 Uiso 1 1 d R U . . .
O16 O 0.90663(19) 0.0035(2) 0.51350(9) 0.0581(9) Uani 1 1 d . . . . .
C88 C 0.7534(4) 0.2690(4) 0.3944(3) 0.0832(18) Uani 1 1 d . . . . .
C89 C 0.7323(4) 0.2817(4) 0.4345(3) 0.090(2) Uani 1 1 d . . . . .
H89 H 0.690474 0.324789 0.442924 0.108 Uiso 1 1 calc R U . . .
C90 C 0.7723(4) 0.2316(3) 0.4614(2) 0.0840(18) Uani 1 1 d . . . . .
H90 H 0.757855 0.238572 0.488731 0.101 Uiso 1 1 calc R U . . .
C91 C 0.8331(3) 0.1716(3) 0.44853(17) 0.0554(12) Uani 1 1 d . . . . .
C92 C 0.8545(3) 0.1573(4) 0.41038(18) 0.0681(15) Uani 1 1 d . . . . .
H92 H 0.896660 0.113922 0.402667 0.082 Uiso 1 1 calc R U . . .
C93 C 0.8120(3) 0.2092(4) 0.3811(2) 0.0803(18) Uani 1 1 d . . . . .
H93 H 0.825196 0.201129 0.353762 0.096 Uiso 1 1 calc R U . . .
N6A N 0.8785(2) 0.3899(3) 0.10151(13) 0.0647(12) Uani 1 1 d . . . . .
C66A C 0.9528(3) 0.3810(4) 0.07661(15) 0.0689(16) Uani 1 1 d D . . . .
H66A H 0.964702 0.425438 0.079022 0.083 Uiso 1 1 calc R U . . .
H66B H 0.996176 0.339501 0.087228 0.083 Uiso 1 1 calc R U . . .
C67A C 0.9491(4) 0.3683(5) 0.03401(17) 0.093(2) Uani 1 1 d D . . . .
H67A H 0.905760 0.409369 0.023057 0.112 Uiso 1 1 calc R U . . .
H67B H 0.939045 0.323107 0.031123 0.112 Uiso 1 1 calc R U . . .
C68A C 1.0266(4) 0.3615(5) 0.0109(2) 0.101(2) Uani 1 1 d D . . . .
H68K H 1.017201 0.375491 -0.016983 0.121 Uiso 0.5 1 calc R U P C 2
H68L H 1.048323 0.394760 0.022070 0.121 Uiso 0.5 1 calc R U P C 2
H68A H 1.033242 0.334621 -0.013794 0.121 Uiso 0.5 1 calc R U P D 1
H68B H 1.071389 0.335580 0.026930 0.121 Uiso 0.5 1 calc R U P D 1
C69A C 1.0203(13) 0.4414(9) 0.0020(5) 0.136(7) Uani 0.5 1 d D . P E 1
H69A H 0.981680 0.463778 -0.017432 0.204 Uiso 0.5 1 d R U P E 1
H69B H 1.070919 0.441759 -0.008298 0.204 Uiso 0.5 1 d R U P E 1
H69C H 1.004108 0.468970 0.026449 0.204 Uiso 0.5 1 d R U P E 1
C69E C 1.0849(9) 0.2822(8) 0.0137(5) 0.114(5) Uani 0.5 1 d D . P E 2
H69O H 1.070361 0.251209 -0.003304 0.170 Uiso 0.5 1 d R U P E 2
H69P H 1.083753 0.264929 0.041034 0.170 Uiso 0.5 1 d R U P E 2
H69Q H 1.137396 0.279963 0.005446 0.170 Uiso 0.5 1 d R U P E 2
C70A C 0.8664(3) 0.3175(3) 0.10206(19) 0.0727(16) Uani 1 1 d D . . . .
H70A H 0.863280 0.304967 0.074588 0.087 Uiso 1 1 calc R U . . .
H70B H 0.913037 0.279226 0.112317 0.087 Uiso 1 1 calc R U . . .
C71A C 0.7960(3) 0.3148(3) 0.1258(2) 0.0763(17) Uani 1 1 d D . . . .
H71A H 0.748224 0.348841 0.114271 0.092 Uiso 1 1 calc R U . . .
H71B H 0.796096 0.330130 0.153094 0.092 Uiso 1 1 calc R U . . .
C72A C 0.7966(4) 0.2378(4) 0.1261(2) 0.0844(19) Uani 1 1 d D . . . .
H72A H 0.843492 0.204338 0.138541 0.101 Uiso 1 1 calc R U . . .
H72B H 0.798971 0.221954 0.098704 0.101 Uiso 1 1 calc R U . . .
C73A C 0.7235(4) 0.2338(4) 0.1488(2) 0.096(2) Uani 1 1 d D . . . .
H73A H 0.721051 0.248812 0.176034 0.143 Uiso 1 1 d R U . . .
H73B H 0.725606 0.183577 0.148445 0.143 Uiso 1 1 d R U . . .
H73C H 0.677146 0.266169 0.136070 0.143 Uiso 1 1 d R U . . .
C74A C 0.8866(3) 0.4105(3) 0.14345(16) 0.0665(15) Uani 1 1 d D . . . .
H74A H 0.891533 0.458652 0.142093 0.080 Uiso 1 1 calc R U . . .
H74B H 0.837525 0.416423 0.159148 0.080 Uiso 1 1 calc R U . . .
C75A C 0.9520(4) 0.3596(5) 0.16524(17) 0.097(2) Uani 1 1 d D . . . .
H75K H 1.001866 0.350433 0.149666 0.116 Uiso 0.768(16) 1 calc R U P F 2
H75L H 0.945311 0.312539 0.169939 0.116 Uiso 0.768(16) 1 calc R U P F 2
H75A H 1.000622 0.364383 0.153962 0.116 Uiso 0.232(16) 1 calc R U P F 1
H75B H 0.956144 0.309303 0.160265 0.116 Uiso 0.232(16) 1 calc R U P F 1
C76A C 0.948(3) 0.369(3) 0.2092(5) 0.121(5) Uani 0.232(16) 1 d D . P F 1
H76A H 0.963315 0.320452 0.222069 0.145 Uiso 0.232(16) 1 calc R U P F 1
H76B H 0.893002 0.397186 0.218263 0.145 Uiso 0.232(16) 1 calc R U P F 1
C77A C 0.999(3) 0.408(3) 0.2222(10) 0.144(6) Uani 0.232(16) 1 d D . P F 1
H77A H 1.039269 0.371320 0.236987 0.217 Uiso 0.232(16) 1 d R U P F 1
H77B H 0.971876 0.450640 0.238753 0.217 Uiso 0.232(16) 1 d R U P F 1
H77C H 1.023350 0.422695 0.198589 0.217 Uiso 0.232(16) 1 d R U P F 1
C76E C 0.9526(8) 0.3941(8) 0.2044(3) 0.121(5) Uani 0.768(16) 1 d D . P F 2
H76K H 0.961474 0.440155 0.199326 0.145 Uiso 0.768(16) 1 calc R U P F 2
H76L H 0.901279 0.406045 0.218940 0.145 Uiso 0.768(16) 1 calc R U P F 2
C77E C 1.0157(6) 0.3433(10) 0.2294(3) 0.144(6) Uani 0.768(16) 1 d D . P F 2
H77O H 1.034613 0.371591 0.246053 0.217 Uiso 0.768(16) 1 d R U P F 2
H77P H 1.058867 0.312279 0.212019 0.217 Uiso 0.768(16) 1 d R U P F 2
H77Q H 0.994294 0.312845 0.246020 0.217 Uiso 0.768(16) 1 d R U P F 2
C78A C 0.8071(3) 0.4521(3) 0.08573(17) 0.0639(14) Uani 1 1 d D . . . .
H78A H 0.794480 0.436025 0.060884 0.077 Uiso 1 1 calc R U . . .
H78B H 0.762015 0.459950 0.104932 0.077 Uiso 1 1 calc R U . . .
C79A C 0.8167(3) 0.5224(3) 0.07829(19) 0.0729(16) Uani 1 1 d D . . . .
H79A H 0.860484 0.515349 0.058397 0.087 Uiso 1 1 calc R U . . .
H79B H 0.830358 0.538343 0.102891 0.087 Uiso 1 1 calc R U . . .
C80A C 0.7460(3) 0.5808(4) 0.0643(2) 0.0805(18) Uani 1 1 d D . . . .
H80A H 0.702761 0.588663 0.084585 0.097 Uiso 1 1 calc R U . . .
H80B H 0.731397 0.563889 0.040237 0.097 Uiso 1 1 calc R U . . .
C81A C 0.7547(5) 0.6531(4) 0.0551(3) 0.108(3) Uani 1 1 d D . . . .
H81A H 0.777220 0.666609 0.077177 0.162 Uiso 1 1 d R U . . .
H81B H 0.703730 0.690990 0.050839 0.162 Uiso 1 1 d R U . . .
H81C H 0.789233 0.648341 0.031278 0.162 Uiso 1 1 d R U . . .
N6B N 0.8062(3) 0.5021(3) 0.36272(18) 0.0862(15) Uani 1 1 d . . . . .
C66B C 0.8691(5) 0.5299(5) 0.3472(2) 0.106(3) Uani 1 1 d . . . . .
H66C H 0.865339 0.571941 0.363114 0.127 Uiso 1 1 calc R U . . .
H66D H 0.920559 0.491025 0.350734 0.127 Uiso 1 1 calc R U . . .
C67B C 0.8646(7) 0.5520(7) 0.3059(3) 0.145(4) Uani 1 1 d . . . . .
H67C H 0.812680 0.589511 0.301617 0.174 Uiso 1 1 calc R U . . .
H67D H 0.872392 0.509623 0.289342 0.174 Uiso 1 1 calc R U . . .
C68B C 0.9257(7) 0.5820(7) 0.2949(3) 0.153(4) Uani 1 1 d D . . . .
H68M H 0.977828 0.542519 0.293623 0.183 Uiso 0.54(2) 1 calc R U P G 2
H68N H 0.924798 0.618014 0.314507 0.183 Uiso 0.54(2) 1 calc R U P G 2
H68C H 0.963364 0.568587 0.315665 0.183 Uiso 0.46(2) 1 calc R U P G 1
H68D H 0.901311 0.635866 0.293867 0.183 Uiso 0.46(2) 1 calc R U P G 1
C69B C 0.970(3) 0.555(3) 0.2550(7) 0.232(12) Uani 0.46(2) 1 d D . P G 1
H69D H 0.944502 0.525402 0.243774 0.348 Uiso 0.46(2) 1 d R U P G 1
H69E H 1.026740 0.528957 0.251945 0.348 Uiso 0.46(2) 1 d R U P G 1
H69F H 0.955788 0.601839 0.241185 0.348 Uiso 0.46(2) 1 d R U P G 1
C69F C 0.907(2) 0.619(2) 0.2545(6) 0.232(12) Uani 0.54(2) 1 d D . P G 2
H69R H 0.910720 0.585311 0.233299 0.348 Uiso 0.54(2) 1 d R U P G 2
H69S H 0.940683 0.646099 0.247078 0.348 Uiso 0.54(2) 1 d R U P G 2
H69T H 0.853425 0.652374 0.259072 0.348 Uiso 0.54(2) 1 d R U P G 2
C70B C 0.8096(4) 0.4367(4) 0.3397(2) 0.0804(17) Uani 1 1 d . . . . .
H70C H 0.804265 0.450902 0.311589 0.096 Uiso 1 1 calc R U . . .
H70D H 0.764623 0.423541 0.348890 0.096 Uiso 1 1 calc R U . . .
C71B C 0.8845(4) 0.3690(4) 0.3433(2) 0.0874(19) Uani 1 1 d . . . . .
H71C H 0.930416 0.383105 0.339346 0.105 Uiso 1 1 calc R U . . .
H71D H 0.884712 0.346984 0.369901 0.105 Uiso 1 1 calc R U . . .
C72B C 0.8885(4) 0.3147(4) 0.31280(18) 0.0752(16) Uani 1 1 d D . . . .
H72C H 0.891328 0.336472 0.286353 0.090 Uiso 1 1 calc R U . . .
H72D H 0.840099 0.304468 0.315626 0.090 Uiso 1 1 calc R U . . .
C73B C 0.9588(4) 0.2420(4) 0.3157(2) 0.100(2) Uani 1 1 d D . . . .
H73D H 1.006104 0.249158 0.305136 0.151 Uiso 1 1 d R U . . .
H73E H 0.950797 0.204772 0.300442 0.151 Uiso 1 1 d R U . . .
H73F H 0.964340 0.226192 0.343281 0.151 Uiso 1 1 d R U . . .
C74B C 0.8196(5) 0.4832(4) 0.4061(2) 0.096(2) Uani 1 1 d . . . . .
H74C H 0.823183 0.525859 0.418835 0.115 Uiso 1 1 calc R U . . .
H74D H 0.870589 0.442659 0.407775 0.115 Uiso 1 1 calc R U . . .
C75B C 0.7573(6) 0.4610(5) 0.4304(3) 0.118(3) Uani 1 1 d . . . . .
H75C H 0.745134 0.424313 0.416189 0.141 Uiso 1 1 calc R U . . .
H75D H 0.708786 0.503997 0.435362 0.141 Uiso 1 1 calc R U . . .
C76B C 0.7946(8) 0.4273(7) 0.4711(3) 0.164(5) Uani 1 1 d . . . . .
H76C H 0.835284 0.378352 0.466670 0.197 Uiso 1 1 calc R U . . .
H76D H 0.819068 0.458895 0.481696 0.197 Uiso 1 1 calc R U . . .
C77B C 0.7301(10) 0.4219(8) 0.5008(3) 0.210(6) Uani 1 1 d . . . . .
H77D H 0.689611 0.470610 0.504136 0.315 Uiso 1 1 d R U . . .
H77E H 0.751289 0.403309 0.526194 0.315 Uiso 1 1 d R U . . .
H77F H 0.707643 0.389081 0.490543 0.315 Uiso 1 1 d R U . . .
C78B C 0.7255(4) 0.5587(4) 0.3582(2) 0.094(2) Uani 1 1 d . . . . .
H78C H 0.687079 0.536770 0.367167 0.113 Uiso 1 1 calc R U . . .
H78D H 0.719462 0.570633 0.329828 0.113 Uiso 1 1 calc R U . . .
C79B C 0.7055(5) 0.6304(4) 0.3805(3) 0.111(3) Uani 1 1 d . . . . .
H79C H 0.706207 0.619841 0.409155 0.133 Uiso 1 1 calc R U . . .
H79D H 0.745735 0.651111 0.373251 0.133 Uiso 1 1 calc R U . . .
C80B C 0.6282(6) 0.6851(5) 0.3718(3) 0.145(4) Uani 1 1 d . . . . .
H80C H 0.588706 0.662710 0.376885 0.174 Uiso 1 1 calc R U . . .
H80D H 0.629059 0.698522 0.343549 0.174 Uiso 1 1 calc R U . . .
C81B C 0.6043(9) 0.7536(6) 0.3960(4) 0.216(7) Uani 1 1 d . . . . .
H81D H 0.643422 0.749424 0.414618 0.323 Uiso 1 1 d R U . . .
H81E H 0.554649 0.759729 0.410465 0.323 Uiso 1 1 d R U . . .
H81F H 0.597636 0.795843 0.378573 0.323 Uiso 1 1 d R U . . .
N6C N 0.3994(2) 0.5150(2) 0.27627(12) 0.0532(10) Uani 1 1 d . . . . .
C66C C 0.3559(3) 0.5881(3) 0.25813(16) 0.0566(13) Uani 1 1 d D . . . .
H66E H 0.314833 0.583561 0.242733 0.068 Uiso 1 1 calc R U . . .
H66F H 0.329636 0.622748 0.279595 0.068 Uiso 1 1 calc R U . . .
C67C C 0.4035(3) 0.6201(3) 0.23185(17) 0.0639(14) Uani 1 1 d D . . . .
H67E H 0.429195 0.586718 0.209781 0.077 Uiso 1 1 calc R U . . .
H67F H 0.444619 0.625554 0.246851 0.077 Uiso 1 1 calc R U . . .
C68C C 0.3529(3) 0.6944(3) 0.21555(18) 0.0642(14) Uani 1 1 d D . . . .
H68E H 0.311702 0.688816 0.200709 0.077 Uiso 1 1 calc R U . . .
H68F H 0.327255 0.727631 0.237702 0.077 Uiso 1 1 calc R U . . .
C69C C 0.3998(4) 0.7281(3) 0.18874(18) 0.0719(16) Uani 1 1 d D . . . .
H69I H 0.445420 0.726511 0.201967 0.108 Uiso 1 1 d R U . . .
H69J H 0.367702 0.778795 0.182648 0.108 Uiso 1 1 d R U . . .
H69K H 0.416751 0.700416 0.164306 0.108 Uiso 1 1 d R U . . .
C70C C 0.4374(3) 0.4605(3) 0.24362(17) 0.0599(13) Uani 1 1 d . . . . .
H70E H 0.397429 0.463994 0.225153 0.072 Uiso 1 1 calc R U . . .
H70F H 0.477570 0.474878 0.228886 0.072 Uiso 1 1 calc R U . . .
C71C C 0.4748(3) 0.3817(3) 0.25672(19) 0.0709(16) Uani 1 1 d . . . . .
H71E H 0.435088 0.364644 0.269724 0.085 Uiso 1 1 calc R U . . .
H71F H 0.514425 0.376741 0.275669 0.085 Uiso 1 1 calc R U . . .
C72C C 0.5134(4) 0.3361(4) 0.2197(2) 0.098(2) Uani 1 1 d . . . . .
H72E H 0.472970 0.340823 0.201301 0.117 Uiso 1 1 calc R U . . .
H72F H 0.550920 0.355485 0.206253 0.117 Uiso 1 1 calc R U . . .
C73C C 0.5552(4) 0.2566(4) 0.2296(3) 0.114(3) Uani 1 1 d . . . . .
H73I H 0.592335 0.251681 0.249524 0.171 Uiso 1 1 d R U . . .
H73J H 0.583116 0.230767 0.205826 0.171 Uiso 1 1 d R U . . .
H73K H 0.517183 0.235740 0.239902 0.171 Uiso 1 1 d R U . . .
C74C C 0.3408(3) 0.4927(3) 0.30257(16) 0.0612(14) Uani 1 1 d . . . . .
H74E H 0.370233 0.448396 0.317630 0.073 Uiso 1 1 calc R U . . .
H74F H 0.314464 0.531970 0.321808 0.073 Uiso 1 1 calc R U . . .
C75C C 0.2798(3) 0.4780(3) 0.28234(19) 0.0671(15) Uani 1 1 d . . . . .
H75E H 0.304876 0.437376 0.263756 0.080 Uiso 1 1 calc R U . . .
H75F H 0.249604 0.521724 0.267066 0.080 Uiso 1 1 calc R U . . .
C76C C 0.2243(5) 0.4579(5) 0.3126(3) 0.113(3) Uani 1 1 d . . . . .
H76E H 0.254524 0.412068 0.326317 0.135 Uiso 1 1 calc R U . . .
H76F H 0.203777 0.496635 0.332617 0.135 Uiso 1 1 calc R U . . .
C77C C 0.1561(5) 0.4482(6) 0.2949(3) 0.134(3) Uani 1 1 d . . . . .
H77I H 0.125553 0.493843 0.281789 0.200 Uiso 1 1 d R U . . .
H77J H 0.123181 0.436411 0.315806 0.200 Uiso 1 1 d R U . . .
H77K H 0.175191 0.408831 0.275749 0.200 Uiso 1 1 d R U . . .
C78C C 0.4624(3) 0.5180(3) 0.30133(17) 0.0637(14) Uani 1 1 d . . . . .
H78E H 0.501278 0.530131 0.284039 0.076 Uiso 1 1 calc R U . . .
H78F H 0.489176 0.468895 0.312749 0.076 Uiso 1 1 calc R U . . .
C79C C 0.4336(4) 0.5730(4) 0.3349(2) 0.0825(19) Uani 1 1 d . . . . .
H79E H 0.411104 0.623047 0.323892 0.099 Uiso 1 1 calc R U . . .
H79F H 0.392438 0.563458 0.351693 0.099 Uiso 1 1 calc R U . . .
C80C C 0.5007(6) 0.5664(6) 0.3592(3) 0.137(4) Uani 1 1 d . . . . .
H80E H 0.540357 0.579171 0.342914 0.164 Uiso 1 1 calc R U . . .
H80F H 0.525356 0.515613 0.368899 0.164 Uiso 1 1 calc R U . . .
C81C C 0.4676(9) 0.6214(8) 0.3961(3) 0.205(6) Uani 1 1 d . . . . .
H81I H 0.421465 0.663106 0.389088 0.308 Uiso 1 1 d R U . . .
H81J H 0.507963 0.638670 0.403127 0.308 Uiso 1 1 d R U . . .
H81K H 0.453844 0.595072 0.418566 0.308 Uiso 1 1 d R U . . .
C66D C 0.7195(4) 0.0757(4) 0.3740(2) 0.095(2) Uani 1 1 d . . . . .
H66I H 0.704287 0.124807 0.361643 0.114 Uiso 1 1 calc R U . . .
H66J H 0.755025 0.073771 0.394591 0.114 Uiso 1 1 calc R U . . .
C67D C 0.7639(6) 0.0245(6) 0.3446(3) 0.140(3) Uani 1 1 d . . . . .
H67I H 0.728275 0.022743 0.324810 0.168 Uiso 1 1 calc R U . . .
H67J H 0.784659 -0.024340 0.357172 0.168 Uiso 1 1 calc R U . . .
C68D C 0.8279(5) 0.0386(6) 0.3243(3) 0.129(3) Uani 1 1 d . . . . .
H68I H 0.806709 0.089913 0.314921 0.154 Uiso 1 1 calc R U . . .
H68J H 0.864497 0.036324 0.344441 0.154 Uiso 1 1 calc R U . . .
C69D C 0.8736(7) -0.0030(8) 0.2921(3) 0.192(6) Uani 1 1 d . . . . .
H69L H 0.911193 -0.048268 0.302442 0.288 Uiso 1 1 d R U . . .
H69M H 0.901425 0.024290 0.277239 0.288 Uiso 1 1 d R U . . .
H69N H 0.840222 -0.014523 0.274664 0.288 Uiso 1 1 d R U . . .
C70D C 0.6035(5) 0.1314(5) 0.4208(3) 0.112(2) Uani 1 1 d . . . . .
H70I H 0.601527 0.176200 0.406173 0.135 Uiso 1 1 calc R U . . .
H70J H 0.549169 0.134127 0.425461 0.135 Uiso 1 1 calc R U . . .
C71D C 0.6317(5) 0.1333(5) 0.4577(3) 0.119(3) Uani 1 1 d . . . . .
H71I H 0.687496 0.126113 0.453935 0.143 Uiso 1 1 calc R U . . .
H71J H 0.627727 0.092283 0.474147 0.143 Uiso 1 1 calc R U . . .
C72D C 0.5886(7) 0.2042(7) 0.4796(4) 0.159(4) Uani 1 1 d . . . . .
H72I H 0.532021 0.217059 0.477765 0.191 Uiso 1 1 calc R U . . .
H72J H 0.602433 0.243235 0.466051 0.191 Uiso 1 1 calc R U . . .
C73D C 0.6043(9) 0.2033(9) 0.5230(4) 0.231(8) Uani 1 1 d . . . . .
H73L H 0.597799 0.161001 0.536429 0.346 Uiso 1 1 d R U . . .
H73M H 0.568311 0.248071 0.535692 0.346 Uiso 1 1 d R U . . .
H73N H 0.657878 0.200228 0.524660 0.346 Uiso 1 1 d R U . . .
C74D C 0.6710(5) -0.0034(5) 0.4202(3) 0.124(3) Uani 1 1 d . . . . .
H74I H 0.697232 -0.044219 0.401938 0.149 Uiso 1 1 calc R U . . .
H74J H 0.710396 -0.002011 0.437874 0.149 Uiso 1 1 calc R U . . .
C75D C 0.6133(7) -0.0198(6) 0.4435(4) 0.159(4) Uani 1 1 d . . . . .
H75I H 0.622641 -0.013586 0.471105 0.191 Uiso 1 1 calc R U . . .
H75J H 0.563395 0.019886 0.438052 0.191 Uiso 1 1 calc R U . . .
C76D C 0.5988(5) -0.0824(5) 0.4435(4) 0.140(4) Uani 1 1 d . . . . .
H76I H 0.646598 -0.121728 0.451827 0.168 Uiso 1 1 calc R U . . .
H76J H 0.594506 -0.091624 0.415568 0.168 Uiso 1 1 calc R U . . .
C77D C 0.5344(6) -0.0942(6) 0.4654(4) 0.173(5) Uani 1 1 d . . . . .
H77L H 0.532076 -0.078039 0.492388 0.260 Uiso 1 1 d R U . . .
H77M H 0.543631 -0.146285 0.465518 0.260 Uiso 1 1 d R U . . .
H77N H 0.485047 -0.066710 0.453665 0.260 Uiso 1 1 d R U . . .
N6D N 0.6446(3) 0.0698(4) 0.3951(2) 0.0961(17) Uani 1 1 d D . . . .
C78D C 0.5953(6) 0.0595(7) 0.3628(4) 0.160(4) Uani 0.845(10) 1 d D . P H 1
H78I H 0.625629 0.013819 0.348689 0.192 Uiso 0.845(10) 1 calc R U P H 1
H78J H 0.547992 0.054073 0.375610 0.192 Uiso 0.845(10) 1 calc R U P H 1
C79D C 0.5713(7) 0.1207(10) 0.3337(4) 0.183(5) Uani 0.845(10) 1 d D . P H 1
H79I H 0.615292 0.114205 0.313992 0.220 Uiso 0.845(10) 1 calc R U P H 1
H79J H 0.560377 0.166916 0.347464 0.220 Uiso 0.845(10) 1 calc R U P H 1
C80D C 0.4997(8) 0.1269(12) 0.3122(5) 0.229(7) Uani 0.845(10) 1 d D . P H 1
H80I H 0.457115 0.129147 0.332057 0.275 Uiso 0.845(10) 1 calc R U P H 1
H80J H 0.482634 0.173406 0.297118 0.275 Uiso 0.845(10) 1 calc R U P H 1
C81D C 0.5116(12) 0.0652(13) 0.2842(7) 0.273(9) Uani 0.845(10) 1 d D . P H 1
H81L H 0.508186 0.023856 0.299972 0.410 Uiso 0.845(10) 1 d R U P H 1
H81M H 0.563365 0.051209 0.270577 0.410 Uiso 0.845(10) 1 d R U P H 1
H81N H 0.472032 0.079453 0.264820 0.410 Uiso 0.845(10) 1 d R U P H 1
C78E C 0.5953(6) 0.0595(7) 0.3628(4) 0.160(4) Uani 0.155(10) 1 d D . P H 2
H78K H 0.569374 0.026016 0.372797 0.192 Uiso 0.155(10) 1 calc R U P H 2
H78L H 0.554274 0.107066 0.356779 0.192 Uiso 0.155(10) 1 calc R U P H 2
C79E C 0.644(2) 0.029(4) 0.3261(10) 0.183(5) Uani 0.155(10) 1 d D . P H 2
H79K H 0.696121 -0.003892 0.333424 0.220 Uiso 0.155(10) 1 calc R U P H 2
H79L H 0.650864 0.070089 0.310472 0.220 Uiso 0.155(10) 1 calc R U P H 2
C80E C 0.612(4) -0.012(4) 0.3001(15) 0.229(7) Uani 0.155(10) 1 d D . P H 2
H80K H 0.650017 -0.032505 0.277733 0.275 Uiso 0.155(10) 1 calc R U P H 2
H80L H 0.563802 0.023292 0.289043 0.275 Uiso 0.155(10) 1 calc R U P H 2
C81E C 0.592(7) -0.073(5) 0.321(3) 0.273(9) Uani 0.155(10) 1 d D . P H 2
H81O H 0.613660 -0.102275 0.296911 0.410 Uiso 0.155(10) 1 d R U P H 2
H81P H 0.550103 -0.086860 0.333265 0.410 Uiso 0.155(10) 1 d R U P H 2
H81Q H 0.633201 -0.082945 0.338972 0.410 Uiso 0.155(10) 1 d R U P H 2
O1S O 0.7483(4) 0.2681(4) 0.25252(19) 0.136(2) Uiso 1 1 d D . . . .
H1SO H 0.745433 0.309822 0.243793 0.163 Uiso 1 1 d R U . . .
C1S C 0.8250(6) 0.2164(6) 0.2402(4) 0.164(4) Uiso 1 1 d D . . . .
H1SA H 0.848529 0.238113 0.219094 0.245 Uiso 1 1 d R U . . .
H1SB H 0.819370 0.172803 0.230389 0.245 Uiso 1 1 d R U . . .
H1SC H 0.858444 0.202792 0.262369 0.245 Uiso 1 1 d R U . . .
O2S O 0.6846(5) 0.6517(5) 0.2697(3) 0.173(3) Uiso 1 1 d D . . . .
H2SO H 0.699036 0.606052 0.270497 0.208 Uiso 1 1 calc R U . . .
C2S C 0.6032(7) 0.6833(7) 0.2631(4) 0.171(4) Uiso 1 1 d D . . . .
H2SA H 0.577354 0.725496 0.280115 0.257 Uiso 1 1 d R U . . .
H2SB H 0.579681 0.646870 0.268947 0.257 Uiso 1 1 d R U . . .
H2SC H 0.597265 0.698805 0.235512 0.257 Uiso 1 1 d R U . . .
O3S O 0.8016(4) 0.5759(4) 0.1772(2) 0.143(2) Uiso 1 1 d D . . . .
H3SO H 0.828759 0.569919 0.196601 0.171 Uiso 1 1 calc R U . . .
C3S C 0.7532(7) 0.6506(6) 0.1738(4) 0.159(4) Uiso 1 1 d D . . . .
H3SA H 0.700847 0.655655 0.167464 0.239 Uiso 1 1 d R U . . .
H3SB H 0.750280 0.674583 0.198785 0.239 Uiso 1 1 d R U . . .
H3SC H 0.775923 0.673410 0.152849 0.239 Uiso 1 1 d R U . . .
O4S O 0.4368(8) 0.3556(7) 0.3668(4) 0.145(4) Uiso 0.5 1 d D . P . .
H4SO H 0.485599 0.335518 0.368988 0.174 Uiso 0.5 1 d R U P . .
C4S C 0.4118(10) 0.2951(9) 0.3589(5) 0.116(5) Uiso 0.5 1 d D . P . .
H4SA H 0.357924 0.314975 0.351332 0.174 Uiso 0.5 1 calc R U P . .
H4SB H 0.415235 0.264909 0.382746 0.174 Uiso 0.5 1 calc R U P . .
H4SC H 0.445609 0.265405 0.337569 0.174 Uiso 0.5 1 calc R U P . .
O5S O 1.0574(12) 0.1602(10) 0.1263(6) 0.188(6) Uiso 0.5 1 d . . P . .
H5SO H 1.071414 0.127509 0.143692 0.225 Uiso 0.5 1 calc R U P . .
C5S C 1.0697(14) 0.1278(12) 0.0892(7) 0.151(8) Uiso 0.5 1 d . . P . .
H5SA H 1.124152 0.117495 0.080194 0.227 Uiso 0.5 1 d R U P . .
H5SB H 1.035538 0.161935 0.070762 0.227 Uiso 0.5 1 d R U P . .
H5SC H 1.059955 0.082393 0.090471 0.227 Uiso 0.5 1 d R U P . .
Cl1S Cl 0.636(2) 0.864(2) 0.2931(14) 0.211(4) Uiso 0.124(5) 1 d D U P I 1
C6S C 0.728(10) 0.796(8) 0.291(11) 0.211(4) Uiso 0.124(5) 1 d D U P I 1
H6SA H 0.752353 0.791358 0.316620 0.317 Uiso 0.124(5) 1 calc R U P I 1
H6SB H 0.725904 0.748519 0.284751 0.317 Uiso 0.124(5) 1 calc R U P I 1
Cl2S Cl 0.7768(19) 0.827(2) 0.2540(12) 0.212(4) Uiso 0.124(5) 1 d D U P I 1
Cl1C Cl 0.6497(7) 0.8618(7) 0.3223(5) 0.211(4) Uiso 0.376(5) 1 d D U P I 2
C6SC C 0.723(3) 0.798(3) 0.293(4) 0.211(4) Uiso 0.376(5) 1 d D U P I 2
H6SC H 0.745074 0.750283 0.306944 0.317 Uiso 0.376(5) 1 calc R U P I 2
H6SD H 0.706118 0.792185 0.267535 0.317 Uiso 0.376(5) 1 calc R U P I 2
Cl2C Cl 0.7876(7) 0.8432(7) 0.2899(4) 0.212(4) Uiso 0.376(5) 1 d D U P I 2
O1W O 0.3685(10) 0.4545(9) 0.4236(5) 0.178(6) Uiso 0.5 1 d . . P . .
H1WA H 0.389596 0.423476 0.405530 0.266 Uiso 0.5 1 d R U P . .
H1WB H 0.405800 0.442090 0.438707 0.266 Uiso 0.5 1 d R U P . .

loop_
_atom_site_aniso_label
_atom_site_aniso_U_11
_atom_site_aniso_U_22
_atom_site_aniso_U_33
_atom_site_aniso_U_23
_atom_site_aniso_U_13
_atom_site_aniso_U_12
C1A 0.070(5) 0.063(5) 0.043(4) -0.011(3) 0.017(3) -0.040(4)
C2A 0.071(5) 0.056(5) 0.032(5) -0.005(4) 0.009(3) -0.036(3)
C3A 0.050(17) 0.068(6) 0.058(4) -0.023(4) 0.020(7) -0.044(5)
N1A 0.059(10) 0.119(9) 0.112(8) -0.073(8) 0.048(5) -0.062(5)
C4A 0.064(7) 0.046(4) 0.032(5) -0.007(3) 0.011(3) -0.028(4)
C5A 0.055(5) 0.043(4) 0.030(5) -0.003(3) 0.009(3) -0.027(3)
C6A 0.046(4) 0.044(4) 0.035(4) -0.006(3) 0.007(3) -0.026(3)
C7A 0.057(6) 0.052(6) 0.032(6) -0.001(5) 0.010(4) -0.039(3)
C8A 0.057(12) 0.043(3) 0.036(4) -0.010(2) 0.005(4) -0.029(6)
C9A 0.068(12) 0.052(6) 0.035(7) -0.016(3) 0.022(4) -0.031(7)
C10A 0.093(4) 0.044(3) 0.052(4) -0.012(3) 0.002(3) -0.040(3)
C11A 0.098(14) 0.102(12) 0.060(4) -0.024(4) 0.001(6) -0.069(15)
C12A 0.139(10) 0.091(9) 0.075(12) -0.020(8) 0.011(7) -0.088(10)
C13A 0.170(11) 0.046(4) 0.125(14) -0.015(9) -0.051(10) -0.023(7)
C14A 0.051(4) 0.046(4) 0.034(3) -0.007(3) 0.003(3) -0.032(3)
C15A 0.044(4) 0.037(3) 0.032(5) -0.001(3) 0.001(4) -0.024(4)
C16A 0.060(6) 0.047(3) 0.013(8) -0.007(4) -0.004(8) -0.033(3)
N2A 0.109(6) 0.051(4) 0.028(7) 0.000(5) -0.013(8) -0.049(4)
C17A 0.045(3) 0.037(6) 0.031(3) 0.006(4) 0.001(2) -0.021(5)
C18A 0.038(3) 0.032(5) 0.034(5) 0.005(3) 0.004(3) -0.020(4)
C19A 0.039(3) 0.036(3) 0.035(6) 0.002(4) 0.013(5) -0.017(3)
C20A 0.043(3) 0.045(3) 0.047(9) -0.002(6) 0.023(7) -0.020(2)
C21A 0.043(5) 0.042(6) 0.042(4) 0.005(3) 0.009(2) -0.021(6)
C22A 0.041(6) 0.034(10) 0.038(2) 0.008(6) -0.002(3) -0.022(9)
C23A 0.059(3) 0.065(3) 0.049(3) 0.008(3) 0.021(2) -0.037(3)
C24A 0.107(7) 0.105(7) 0.066(5) -0.010(5) 0.043(4) -0.059(5)
C25A 0.117(7) 0.093(6) 0.076(6) 0.029(5) 0.015(5) -0.063(5)
C26A 0.084(5) 0.135(8) 0.102(7) 0.028(6) 0.010(5) -0.082(6)
C27A 0.055(4) 0.043(4) 0.041(3) -0.007(3) 0.021(3) -0.025(3)
C28A 0.049(4) 0.045(6) 0.039(3) -0.003(3) 0.016(3) -0.025(4)
C29A 0.116(6) 0.068(8) 0.048(3) -0.015(3) 0.028(3) -0.067(6)
N3A 0.187(18) 0.14(2) 0.048(3) -0.014(6) 0.034(4) -0.10(2)
C30A 0.042(5) 0.043(3) 0.035(6) -0.011(4) 0.016(3) -0.023(3)
C31A 0.047(5) 0.045(4) 0.040(4) -0.011(3) 0.017(3) -0.030(3)
C32A 0.048(6) 0.048(5) 0.036(3) -0.007(3) 0.011(3) -0.030(3)
C33A 0.067(11) 0.043(6) 0.045(3) -0.009(3) 0.017(5) -0.038(3)
C34A 0.061(9) 0.050(3) 0.036(5) -0.013(4) 0.017(3) -0.030(4)
C35A 0.046(6) 0.053(4) 0.038(8) -0.013(5) 0.026(5) -0.028(3)
C36A 0.087(4) 0.063(3) 0.046(4) -0.024(3) 0.024(3) -0.043(3)
C37A 0.099(8) 0.11(2) 0.059(19) -0.032(9) 0.040(8) -0.051(11)
C38A 0.14(2) 0.064(7) 0.091(11) -0.041(5) 0.051(16) -0.055(11)
C39A 0.114(10) 0.137(19) 0.068(14) -0.053(8) 0.004(10) -0.044(8)
C40A 0.055(4) 0.053(4) 0.036(3) -0.013(3) 0.009(3) -0.040(3)
C41A 0.044(5) 0.046(4) 0.038(4) -0.004(4) 0.009(3) -0.024(3)
C42A 0.062(9) 0.052(7) 0.036(8) 0.004(8) 0.000(9) -0.035(8)
N4A 0.132(6) 0.090(7) 0.047(11) 0.002(10) -0.010(13) -0.081(5)
C43A 0.046(4) 0.042(6) 0.042(5) 0.000(3) 0.008(4) -0.022(4)
C44A 0.033(4) 0.038(4) 0.038(5) 0.006(3) 0.012(3) -0.019(4)
C45A 0.030(5) 0.046(3) 0.037(5) 0.006(3) 0.008(3) -0.021(4)
C46A 0.034(10) 0.053(4) 0.046(6) 0.001(3) 0.010(4) -0.027(6)
C47A 0.053(3) 0.052(3) 0.047(8) 0.003(4) 0.001(6) -0.038(3)
C48A 0.053(3) 0.048(7) 0.049(8) -0.005(4) 0.008(6) -0.032(5)
C49A 0.066(3) 0.055(3) 0.062(4) 0.007(3) 0.006(3) -0.041(3)
C50A 0.108(17) 0.082(5) 0.082(5) -0.015(4) 0.008(10) -0.070(9)
C51A 0.069(4) 0.093(6) 0.084(18) 0.033(12) 0.001(8) -0.055(4)
C52A 0.094(9) 0.053(13) 0.078(4) 0.021(5) -0.008(4) -0.043(7)
C53A 0.043(3) 0.042(4) 0.040(4) 0.000(3) 0.011(3) -0.019(3)
C54A 0.039(3) 0.042(6) 0.036(5) 0.005(3) 0.009(3) -0.018(4)
C55A 0.048(3) 0.051(14) 0.056(13) -0.013(5) 0.016(6) -0.026(7)
N5A 0.066(3) 0.107(14) 0.085(13) -0.025(7) 0.031(7) -0.057(6)
C56A 0.042(5) 0.043(4) 0.037(3) -0.001(3) 0.014(4) -0.017(3)
C57A 0.054(5) 0.048(5) 0.038(4) -0.008(3) 0.016(3) -0.024(3)
C58A 0.059(4) 0.044(6) 0.043(5) -0.004(3) 0.012(4) -0.023(4)
C59A 0.072(4) 0.047(11) 0.046(6) -0.011(4) 0.021(4) -0.022(7)
C60A 0.072(9) 0.049(6) 0.049(4) -0.008(3) 0.031(5) -0.018(3)
C61A 0.063(13) 0.045(5) 0.049(3) -0.003(3) 0.023(6) -0.020(5)
C62A 0.112(7) 0.063(4) 0.057(4) -0.014(3) 0.053(4) -0.032(4)
C63A 0.163(19) 0.124(16) 0.120(17) -0.046(13) 0.099(15) -0.086(16)
C64A 0.151(15) 0.132(16) 0.065(4) -0.004(11) 0.039(10) -0.042(8)
C65A 0.123(12) 0.077(6) 0.105(11) -0.021(6) 0.095(8) -0.032(5)
C1D 0.070(5) 0.063(5) 0.043(4) -0.011(3) 0.017(3) -0.040(4)
C2D 0.071(5) 0.056(5) 0.032(5) -0.005(4) 0.009(3) -0.036(3)
C3D 0.050(17) 0.068(6) 0.058(4) -0.023(4) 0.020(7) -0.044(5)
N1D 0.059(10) 0.119(9) 0.112(8) -0.073(8) 0.048(5) -0.062(5)
C58D 0.059(4) 0.044(6) 0.043(5) -0.004(3) 0.012(4) -0.023(4)
C57D 0.054(5) 0.048(5) 0.038(4) -0.008(3) 0.016(3) -0.024(3)
C56D 0.042(5) 0.043(4) 0.037(3) -0.001(3) 0.014(4) -0.017(3)
C61D 0.063(13) 0.045(5) 0.049(3) -0.003(3) 0.023(6) -0.020(5)
C60D 0.072(9) 0.049(6) 0.049(4) -0.008(3) 0.031(5) -0.018(3)
C59D 0.072(4) 0.047(11) 0.046(6) -0.011(4) 0.021(4) -0.022(7)
C62D 0.112(7) 0.063(4) 0.057(4) -0.014(3) 0.053(4) -0.032(4)
C63D 0.163(19) 0.124(16) 0.120(17) -0.046(13) 0.099(15) -0.086(16)
C64D 0.151(15) 0.132(16) 0.065(4) -0.004(11) 0.039(10) -0.042(8)
C65D 0.123(12) 0.077(6) 0.105(11) -0.021(6) 0.095(8) -0.032(5)
C53D 0.043(3) 0.042(4) 0.040(4) 0.000(3) 0.011(3) -0.019(3)
C54D 0.039(3) 0.042(6) 0.036(5) 0.005(3) 0.009(3) -0.018(4)
C55D 0.048(3) 0.051(14) 0.056(13) -0.013(5) 0.016(6) -0.026(7)
N5D 0.066(3) 0.107(14) 0.085(13) -0.025(7) 0.031(7) -0.057(6)
C45D 0.030(5) 0.046(3) 0.037(5) 0.006(3) 0.008(3) -0.021(4)
C44D 0.033(4) 0.038(4) 0.038(5) 0.006(3) 0.012(3) -0.019(4)
C43D 0.046(4) 0.042(6) 0.042(5) 0.000(3) 0.008(4) -0.022(4)
C48D 0.053(3) 0.048(7) 0.049(8) -0.005(4) 0.008(6) -0.032(5)
C47D 0.053(3) 0.052(3) 0.047(8) 0.003(4) 0.001(6) -0.038(3)
C46D 0.034(10) 0.053(4) 0.046(6) 0.001(3) 0.010(4) -0.027(6)
C49D 0.066(3) 0.055(3) 0.062(4) 0.007(3) 0.006(3) -0.041(3)
C50D 0.108(17) 0.082(5) 0.082(5) -0.015(4) 0.008(10) -0.070(9)
C51D 0.069(4) 0.093(6) 0.084(18) 0.033(12) 0.001(8) -0.055(4)
C52D 0.094(9) 0.053(13) 0.078(4) 0.021(5) -0.008(4) -0.043(7)
C40D 0.055(4) 0.053(4) 0.036(3) -0.013(3) 0.009(3) -0.040(3)
C41D 0.044(5) 0.046(4) 0.038(4) -0.004(4) 0.009(3) -0.024(3)
C42D 0.062(9) 0.052(7) 0.036(8) 0.004(8) 0.000(9) -0.035(8)
N4D 0.132(6) 0.090(7) 0.047(11) 0.002(10) -0.010(13) -0.081(5)
C32D 0.048(6) 0.048(5) 0.036(3) -0.007(3) 0.011(3) -0.030(3)
C31D 0.047(5) 0.045(4) 0.040(4) -0.011(3) 0.017(3) -0.030(3)
C30D 0.042(5) 0.043(3) 0.035(6) -0.011(4) 0.016(3) -0.023(3)
C35D 0.046(6) 0.053(4) 0.038(8) -0.013(5) 0.026(5) -0.028(3)
C34D 0.061(9) 0.050(3) 0.036(5) -0.013(4) 0.017(3) -0.030(4)
C33D 0.067(11) 0.043(6) 0.045(3) -0.009(3) 0.017(5) -0.038(3)
C36D 0.087(4) 0.063(3) 0.046(4) -0.024(3) 0.024(3) -0.043(3)
C37D 0.099(8) 0.11(2) 0.059(19) -0.032(9) 0.040(8) -0.051(11)
C38D 0.14(2) 0.064(7) 0.091(11) -0.041(5) 0.051(16) -0.055(11)
C39D 0.114(10) 0.137(19) 0.068(14) -0.053(8) 0.004(10) -0.044(8)
C27D 0.055(4) 0.043(4) 0.041(3) -0.007(3) 0.021(3) -0.025(3)
C28D 0.049(4) 0.045(6) 0.039(3) -0.003(3) 0.016(3) -0.025(4)
C29D 0.116(6) 0.068(8) 0.048(3) -0.015(3) 0.028(3) -0.067(6)
N3D 0.187(18) 0.14(2) 0.048(3) -0.014(6) 0.034(4) -0.10(2)
C19D 0.039(3) 0.036(3) 0.035(6) 0.002(4) 0.013(5) -0.017(3)
C18D 0.038(3) 0.032(5) 0.034(5) 0.005(3) 0.004(3) -0.020(4)
C17D 0.045(3) 0.037(6) 0.031(3) 0.006(4) 0.001(2) -0.021(5)
C22D 0.041(6) 0.034(10) 0.038(2) 0.008(6) -0.002(3) -0.022(9)
C21D 0.043(5) 0.042(6) 0.042(4) 0.005(3) 0.009(2) -0.021(6)
C20D 0.043(3) 0.045(3) 0.047(9) -0.002(6) 0.023(7) -0.020(2)
C23D 0.059(3) 0.065(3) 0.049(3) 0.008(3) 0.021(2) -0.037(3)
C24D 0.107(7) 0.105(7) 0.066(5) -0.010(5) 0.043(4) -0.059(5)
C25D 0.117(7) 0.093(6) 0.076(6) 0.029(5) 0.015(5) -0.063(5)
C26D 0.084(5) 0.135(8) 0.102(7) 0.028(6) 0.010(5) -0.082(6)
C14D 0.051(4) 0.046(4) 0.034(3) -0.007(3) 0.003(3) -0.032(3)
C15D 0.044(4) 0.037(3) 0.032(5) -0.001(3) 0.001(4) -0.024(4)
C16D 0.060(6) 0.047(3) 0.013(8) -0.007(4) -0.004(8) -0.033(3)
N2D 0.109(6) 0.051(4) 0.028(7) 0.000(5) -0.013(8) -0.049(4)
C6D 0.046(4) 0.044(4) 0.035(4) -0.006(3) 0.007(3) -0.026(3)
C5D 0.055(5) 0.043(4) 0.030(5) -0.003(3) 0.009(3) -0.027(3)
C4D 0.064(7) 0.046(4) 0.032(5) -0.007(3) 0.011(3) -0.028(4)
C9D 0.068(12) 0.052(6) 0.035(7) -0.016(3) 0.022(4) -0.031(7)
C8D 0.057(12) 0.043(3) 0.036(4) -0.010(2) 0.005(4) -0.029(6)
C7D 0.057(6) 0.052(6) 0.032(6) -0.001(5) 0.010(4) -0.039(3)
C10D 0.093(4) 0.044(3) 0.052(4) -0.012(3) 0.002(3) -0.040(3)
C11D 0.098(14) 0.102(12) 0.060(4) -0.024(4) 0.001(6) -0.069(15)
C12D 0.139(10) 0.091(9) 0.075(12) -0.020(8) 0.011(7) -0.088(10)
C13D 0.170(11) 0.046(4) 0.125(14) -0.015(9) -0.051(10) -0.023(7)
C1B 0.041(3) 0.033(3) 0.057(4) -0.002(3) 0.013(3) -0.018(3)
C2B 0.034(4) 0.036(3) 0.065(6) -0.002(3) 0.009(3) -0.020(3)
C3B 0.048(7) 0.032(2) 0.135(8) -0.004(3) 0.047(5) -0.016(3)
N1B 0.109(6) 0.034(3) 0.137(18) -0.011(5) 0.042(13) -0.023(3)
C4B 0.032(2) 0.022(5) 0.048(3) -0.003(5) 0.003(2) -0.014(4)
C5B 0.032(3) 0.024(4) 0.044(6) 0.002(3) 0.004(3) -0.013(3)
C6B 0.034(4) 0.034(2) 0.025(6) 0.000(3) 0.004(3) -0.012(2)
C7B 0.037(5) 0.038(2) 0.025(12) 0.001(4) 0.003(3) -0.013(2)
C8B 0.037(5) 0.031(2) 0.042(6) -0.002(3) 0.005(2) -0.010(3)
C9B 0.043(4) 0.025(5) 0.049(5) 0.005(9) 0.010(4) -0.005(6)
C10B 0.046(3) 0.046(3) 0.047(3) -0.010(2) 0.013(2) -0.008(2)
C11B 0.085(7) 0.037(12) 0.093(5) -0.043(8) -0.002(5) 0.019(9)
C12B 0.091(17) 0.058(11) 0.079(8) 0.001(8) 0.016(6) 0.012(6)
C13B 0.048(8) 0.054(12) 0.139(13) -0.017(8) 0.041(8) -0.002(8)
C14B 0.038(3) 0.034(3) 0.037(3) 0.000(3) 0.007(3) -0.017(3)
C15B 0.032(3) 0.036(3) 0.030(3) 0.002(4) 0.003(2) -0.013(4)
C16B 0.036(7) 0.036(5) 0.030(4) 0.000(3) -0.003(5) -0.025(4)
N2B 0.068(11) 0.076(10) 0.033(6) -0.013(5) 0.012(8) -0.043(7)
C17B 0.034(6) 0.036(3) 0.030(6) 0.002(4) 0.004(3) -0.017(4)
C18B 0.038(5) 0.031(5) 0.031(3) 0.000(5) 0.006(3) -0.018(4)
C19B 0.042(4) 0.030(5) 0.030(4) 0.008(6) -0.001(4) -0.017(4)
C20B 0.045(4) 0.031(5) 0.040(10) 0.012(5) 0.000(6) -0.017(4)
C21B 0.045(6) 0.039(3) 0.039(5) 0.009(4) 0.002(5) -0.024(3)
C22B 0.043(5) 0.041(4) 0.028(11) -0.001(4) 0.008(3) -0.020(4)
C23B 0.067(3) 0.071(4) 0.047(4) 0.015(3) 0.005(3) -0.044(3)
C24B 0.075(13) 0.095(7) 0.080(12) 0.010(6) 0.021(7) -0.073(9)
C25B 0.097(5) 0.153(8) 0.071(10) 0.062(7) -0.015(7) -0.086(6)
C26B 0.072(4) 0.088(12) 0.086(6) 0.019(11) 0.029(4) -0.051(7)
C27B 0.052(4) 0.034(3) 0.045(4) -0.001(3) 0.012(3) -0.018(3)
C28B 0.044(5) 0.033(4) 0.049(5) 0.003(3) 0.007(3) -0.016(3)
C29B 0.066(5) 0.042(4) 0.098(13) 0.015(7) 0.035(5) -0.013(4)
N3B 0.099(16) 0.066(5) 0.14(2) 0.044(11) 0.008(11) -0.033(5)
C30B 0.041(4) 0.032(5) 0.042(6) 0.001(4) 0.008(3) -0.016(3)
C31B 0.032(5) 0.031(3) 0.040(5) 0.001(3) 0.005(3) -0.009(3)
C32B 0.034(6) 0.030(3) 0.038(5) -0.003(3) 0.009(5) -0.002(4)
C33B 0.055(6) 0.026(3) 0.036(10) -0.011(5) 0.022(4) -0.001(3)
C34B 0.060(3) 0.036(2) 0.019(11) -0.001(3) 0.002(5) -0.012(2)
C35B 0.061(3) 0.031(5) 0.047(12) 0.004(5) 0.014(5) -0.015(4)
C36B 0.097(4) 0.031(3) 0.083(4) 0.008(3) 0.026(3) 0.003(3)
C37B 0.126(10) 0.059(5) 0.204(18) 0.021(17) -0.044(13) 0.014(9)
C38B 0.183(15) 0.061(7) 0.181(18) 0.034(13) 0.004(12) -0.049(11)
C39B 0.18(2) 0.050(5) 0.126(6) -0.021(5) 0.010(10) 0.035(18)
C40B 0.036(3) 0.036(3) 0.038(3) -0.003(3) 0.001(3) -0.013(3)
C41B 0.037(3) 0.035(4) 0.043(5) -0.004(3) 0.001(3) -0.011(3)
C42B 0.050(3) 0.028(9) 0.086(6) -0.003(10) 0.016(3) -0.013(3)
N4B 0.052(3) 0.074(6) 0.085(14) -0.031(9) 0.016(6) 0.000(3)
C43B 0.030(5) 0.037(4) 0.033(3) -0.002(4) 0.002(4) -0.012(4)
C44B 0.028(3) 0.035(4) 0.038(3) 0.001(5) 0.003(3) -0.014(4)
C45B 0.030(3) 0.038(4) 0.037(4) -0.005(4) 0.005(2) -0.021(3)
C46B 0.041(5) 0.047(5) 0.038(3) -0.004(5) 0.008(3) -0.024(4)
C47B 0.039(4) 0.052(5) 0.042(4) -0.013(6) 0.014(4) -0.024(5)
C48B 0.043(10) 0.042(7) 0.046(3) -0.017(7) 0.015(6) -0.018(6)
C49B 0.051(3) 0.070(5) 0.058(3) -0.022(3) 0.031(3) -0.031(3)
C50B 0.151(10) 0.168(13) 0.060(10) -0.060(9) 0.075(8) -0.114(12)
C51B 0.048(4) 0.168(14) 0.136(8) -0.004(11) 0.036(4) -0.018(9)
C52B 0.096(12) 0.114(8) 0.105(13) -0.025(6) 0.050(7) -0.066(9)
C53B 0.036(3) 0.040(3) 0.040(3) 0.003(3) 0.002(3) -0.020(2)
C54B 0.032(5) 0.036(4) 0.039(4) 0.004(5) 0.002(3) -0.016(4)
C55B 0.035(3) 0.027(7) 0.037(8) -0.023(4) 0.008(4) -0.017(5)
N5B 0.041(7) 0.040(10) 0.094(9) -0.002(9) 0.025(4) -0.015(9)
C56B 0.030(5) 0.039(3) 0.048(5) 0.002(3) 0.012(4) -0.021(3)
C57B 0.028(5) 0.035(4) 0.042(4) 0.003(3) 0.005(3) -0.021(4)
C58B 0.040(6) 0.036(5) 0.054(4) -0.005(5) 0.017(4) -0.019(4)
C59B 0.060(6) 0.033(6) 0.064(8) -0.025(6) 0.034(4) -0.025(6)
C60B 0.054(6) 0.039(3) 0.076(8) -0.004(4) 0.023(4) -0.028(4)
C61B 0.030(9) 0.044(3) 0.065(5) -0.004(3) 0.020(7) -0.026(4)
C62B 0.067(9) 0.038(3) 0.094(11) 0.001(4) 0.020(7) -0.028(5)
C63B 0.093(16) 0.068(10) 0.132(13) -0.022(9) 0.003(8) -0.057(12)
C64B 0.107(11) 0.066(7) 0.150(16) 0.033(11) -0.026(9) -0.053(6)
C65B 0.095(11) 0.058(19) 0.185(15) 0.013(12) 0.056(11) -0.045(13)
C1E 0.041(3) 0.033(3) 0.057(4) -0.002(3) 0.013(3) -0.018(3)
C2E 0.034(4) 0.036(3) 0.065(6) -0.002(3) 0.009(3) -0.020(3)
C3E 0.048(7) 0.032(2) 0.135(8) -0.004(3) 0.047(5) -0.016(3)
N1E 0.109(6) 0.034(3) 0.137(18) -0.011(5) 0.042(13) -0.023(3)
C58E 0.040(6) 0.036(5) 0.054(4) -0.005(5) 0.017(4) -0.019(4)
C57E 0.028(5) 0.035(4) 0.042(4) 0.003(3) 0.005(3) -0.021(4)
C56E 0.030(5) 0.039(3) 0.048(5) 0.002(3) 0.012(4) -0.021(3)
C61E 0.030(9) 0.044(3) 0.065(5) -0.004(3) 0.020(7) -0.026(4)
C60E 0.054(6) 0.039(3) 0.076(8) -0.004(4) 0.023(4) -0.028(4)
C59E 0.060(6) 0.033(6) 0.064(8) -0.025(6) 0.034(4) -0.025(6)
C62E 0.067(9) 0.038(3) 0.094(11) 0.001(4) 0.020(7) -0.028(5)
C63E 0.093(16) 0.068(10) 0.132(13) -0.022(9) 0.003(8) -0.057(12)
C64E 0.107(11) 0.066(7) 0.150(16) 0.033(11) -0.026(9) -0.053(6)
C65E 0.095(11) 0.058(19) 0.185(15) 0.013(12) 0.056(11) -0.045(13)
C53E 0.036(3) 0.040(3) 0.040(3) 0.003(3) 0.002(3) -0.020(2)
C54E 0.032(5) 0.036(4) 0.039(4) 0.004(5) 0.002(3) -0.016(4)
C55E 0.035(3) 0.027(7) 0.037(8) -0.023(4) 0.008(4) -0.017(5)
N5E 0.041(7) 0.040(10) 0.094(9) -0.002(9) 0.025(4) -0.015(9)
C45E 0.030(3) 0.038(4) 0.037(4) -0.005(4) 0.005(2) -0.021(3)
C44E 0.028(3) 0.035(4) 0.038(3) 0.001(5) 0.003(3) -0.014(4)
C43E 0.030(5) 0.037(4) 0.033(3) -0.002(4) 0.002(4) -0.012(4)
C48E 0.043(10) 0.042(7) 0.046(3) -0.017(7) 0.015(6) -0.018(6)
C47E 0.039(4) 0.052(5) 0.042(4) -0.013(6) 0.014(4) -0.024(5)
C46E 0.041(5) 0.047(5) 0.038(3) -0.004(5) 0.008(3) -0.024(4)
C49E 0.051(3) 0.070(5) 0.058(3) -0.022(3) 0.031(3) -0.031(3)
C50E 0.151(10) 0.168(13) 0.060(10) -0.060(9) 0.075(8) -0.114(12)
C51E 0.048(4) 0.168(14) 0.136(8) -0.004(11) 0.036(4) -0.018(9)
C52E 0.096(12) 0.114(8) 0.105(13) -0.025(6) 0.050(7) -0.066(9)
C40E 0.036(3) 0.036(3) 0.038(3) -0.003(3) 0.001(3) -0.013(3)
C41E 0.037(3) 0.035(4) 0.043(5) -0.004(3) 0.001(3) -0.011(3)
C42E 0.050(3) 0.028(9) 0.086(6) -0.003(10) 0.016(3) -0.013(3)
N4E 0.052(3) 0.074(6) 0.085(14) -0.031(9) 0.016(6) 0.000(3)
C32E 0.034(6) 0.030(3) 0.038(5) -0.003(3) 0.009(5) -0.002(4)
C31E 0.032(5) 0.031(3) 0.040(5) 0.001(3) 0.005(3) -0.009(3)
C30E 0.041(4) 0.032(5) 0.042(6) 0.001(4) 0.008(3) -0.016(3)
C35E 0.061(3) 0.031(5) 0.047(12) 0.004(5) 0.014(5) -0.015(4)
C34E 0.060(3) 0.036(2) 0.019(11) -0.001(3) 0.002(5) -0.012(2)
C33E 0.055(6) 0.026(3) 0.036(10) -0.011(5) 0.022(4) -0.001(3)
C36E 0.097(4) 0.031(3) 0.083(4) 0.008(3) 0.026(3) 0.003(3)
C37E 0.126(10) 0.059(5) 0.204(18) 0.021(17) -0.044(13) 0.014(9)
C38E 0.183(15) 0.061(7) 0.181(18) 0.034(13) 0.004(12) -0.049(11)
C39E 0.18(2) 0.050(5) 0.126(6) -0.021(5) 0.010(10) 0.035(18)
C27E 0.052(4) 0.034(3) 0.045(4) -0.001(3) 0.012(3) -0.018(3)
C28E 0.044(5) 0.033(4) 0.049(5) 0.003(3) 0.007(3) -0.016(3)
C29E 0.066(5) 0.042(4) 0.098(13) 0.015(7) 0.035(5) -0.013(4)
N3E 0.099(16) 0.066(5) 0.14(2) 0.044(11) 0.008(11) -0.033(5)
C19E 0.042(4) 0.030(5) 0.030(4) 0.008(6) -0.001(4) -0.017(4)
C18E 0.038(5) 0.031(5) 0.031(3) 0.000(5) 0.006(3) -0.018(4)
C17E 0.034(6) 0.036(3) 0.030(6) 0.002(4) 0.004(3) -0.017(4)
C22E 0.043(5) 0.041(4) 0.028(11) -0.001(4) 0.008(3) -0.020(4)
C21E 0.045(6) 0.039(3) 0.039(5) 0.009(4) 0.002(5) -0.024(3)
C20E 0.045(4) 0.031(5) 0.040(10) 0.012(5) 0.000(6) -0.017(4)
C23E 0.067(3) 0.071(4) 0.047(4) 0.015(3) 0.005(3) -0.044(3)
C24E 0.075(13) 0.095(7) 0.080(12) 0.010(6) 0.021(7) -0.073(9)
C25E 0.097(5) 0.153(8) 0.071(10) 0.062(7) -0.015(7) -0.086(6)
C26E 0.072(4) 0.088(12) 0.086(6) 0.019(11) 0.029(4) -0.051(7)
C14E 0.038(3) 0.034(3) 0.037(3) 0.000(3) 0.007(3) -0.017(3)
C15E 0.032(3) 0.036(3) 0.030(3) 0.002(4) 0.003(2) -0.013(4)
C16E 0.036(7) 0.036(5) 0.030(4) 0.000(3) -0.003(5) -0.025(4)
N2E 0.068(11) 0.076(10) 0.033(6) -0.013(5) 0.012(8) -0.043(7)
C6E 0.034(4) 0.034(2) 0.025(6) 0.000(3) 0.004(3) -0.012(2)
C5E 0.032(3) 0.024(4) 0.044(6) 0.002(3) 0.004(3) -0.013(3)
C4E 0.032(2) 0.022(5) 0.048(3) -0.003(5) 0.003(2) -0.014(4)
C9E 0.043(4) 0.025(5) 0.049(5) 0.005(9) 0.010(4) -0.005(6)
C8E 0.037(5) 0.031(2) 0.042(6) -0.002(3) 0.005(2) -0.010(3)
C7E 0.037(5) 0.038(2) 0.025(12) 0.001(4) 0.003(3) -0.013(2)
C10E 0.046(3) 0.046(3) 0.047(3) -0.010(2) 0.013(2) -0.008(2)
C11E 0.085(7) 0.037(12) 0.093(5) -0.043(8) -0.002(5) 0.019(9)
C12E 0.091(17) 0.058(11) 0.079(8) 0.001(8) 0.016(6) 0.012(6)
C13E 0.048(8) 0.054(12) 0.139(13) -0.017(8) 0.041(8) -0.002(8)
P1 0.0281(5) 0.0368(6) 0.0310(6) 0.0000(5) 0.0024(4) -0.0159(5)
O1 0.0448(17) 0.0356(17) 0.0307(15) -0.0024(13) -0.0025(13) -0.0039(13)
O2 0.0411(17) 0.0432(18) 0.0503(18) 0.0150(15) -0.0083(14) -0.0262(14)
O3 0.0307(15) 0.0466(18) 0.0405(17) -0.0069(14) 0.0018(12) -0.0102(13)
O4 0.0323(15) 0.0502(18) 0.0337(15) 0.0069(13) 0.0019(12) -0.0249(14)
P2 0.0631(10) 0.1234(16) 0.0464(9) 0.0178(9) -0.0181(7) -0.0421(10)
O5 0.050(2) 0.107(3) 0.0292(17) -0.0027(18) -0.0026(14) -0.023(2)
O6 0.108(4) 0.176(5) 0.103(4) 0.017(4) -0.012(3) -0.095(4)
O7 0.078(3) 0.119(4) 0.085(3) 0.009(3) -0.021(3) -0.008(3)
O8 0.085(3) 0.139(4) 0.051(2) 0.012(2) -0.026(2) -0.052(3)
C82 0.026(2) 0.048(3) 0.030(2) -0.0015(18) 0.0021(16) -0.0113(19)
C83 0.044(3) 0.051(3) 0.038(2) 0.002(2) -0.0021(19) -0.023(2)
C84 0.050(3) 0.066(3) 0.042(3) 0.017(2) -0.005(2) -0.023(3)
C85 0.040(3) 0.073(3) 0.030(2) 0.005(2) -0.0039(19) -0.017(2)
C86 0.062(3) 0.062(3) 0.040(3) -0.014(2) -0.001(2) -0.015(3)
C87 0.053(3) 0.054(3) 0.039(2) -0.007(2) -0.006(2) -0.012(2)
P3 0.0539(10) 0.1225(18) 0.1176(17) 0.0695(15) -0.0252(10) -0.0200(11)
O9 0.078(3) 0.072(3) 0.144(4) 0.063(3) -0.030(3) -0.028(2)
O10 0.116(4) 0.151(5) 0.137(5) 0.030(4) -0.040(4) -0.031(4)
O11 0.067(3) 0.197(6) 0.158(5) 0.101(5) -0.022(3) -0.051(4)
O12 0.064(3) 0.157(5) 0.160(5) 0.106(4) -0.017(3) -0.009(3)
P4 0.0344(6) 0.0401(7) 0.0332(6) 0.0046(5) -0.0006(4) -0.0190(5)
O13 0.085(3) 0.052(2) 0.070(2) -0.0047(18) -0.028(2) -0.0308(19)
O14 0.060(2) 0.057(2) 0.079(2) 0.0189(19) -0.0272(19) -0.0355(18)
O15 0.0465(19) 0.106(3) 0.0364(18) -0.0072(19) 0.0107(15) -0.034(2)
O16 0.0457(19) 0.093(3) 0.0429(19) 0.0129(18) 0.0043(15) -0.0371(19)
C88 0.071(4) 0.064(4) 0.122(5) 0.045(4) -0.029(4) -0.035(3)
C89 0.091(5) 0.053(4) 0.123(5) 0.012(4) -0.032(4) -0.020(3)
C90 0.092(5) 0.054(4) 0.098(5) 0.001(3) -0.015(4) -0.016(3)
C91 0.059(3) 0.045(3) 0.069(3) 0.002(2) -0.016(3) -0.025(2)
C92 0.047(3) 0.081(4) 0.074(3) 0.020(3) -0.003(3) -0.023(3)
C93 0.049(3) 0.089(4) 0.103(5) 0.042(4) -0.011(3) -0.028(3)
N6A 0.048(2) 0.097(3) 0.060(3) 0.006(3) -0.010(2) -0.039(2)
C66A 0.051(3) 0.107(5) 0.059(3) -0.015(3) 0.000(2) -0.041(3)
C67A 0.076(4) 0.149(7) 0.062(4) -0.028(4) 0.003(3) -0.049(4)
C68A 0.098(5) 0.154(6) 0.069(4) -0.017(5) 0.018(4) -0.070(5)
C69A 0.20(2) 0.152(12) 0.073(11) 0.011(11) -0.010(12) -0.081(14)
C69E 0.096(10) 0.148(10) 0.117(13) -0.022(11) 0.009(9) -0.070(7)
C70A 0.060(3) 0.081(4) 0.080(4) -0.009(3) 0.004(3) -0.031(3)
C71A 0.062(4) 0.082(4) 0.089(4) 0.003(4) 0.006(3) -0.034(3)
C72A 0.089(5) 0.098(5) 0.084(4) 0.004(4) -0.010(4) -0.055(4)
C73A 0.093(5) 0.119(6) 0.095(5) -0.005(5) -0.006(4) -0.062(5)
C74A 0.064(3) 0.095(4) 0.050(3) -0.002(3) -0.004(2) -0.041(3)
C75A 0.080(4) 0.159(7) 0.054(3) 0.024(4) -0.016(3) -0.048(4)
C76A 0.087(6) 0.232(14) 0.052(4) 0.021(6) -0.017(4) -0.069(7)
C77A 0.095(7) 0.274(19) 0.075(6) 0.050(9) -0.037(5) -0.081(10)
C76E 0.087(6) 0.232(14) 0.052(4) 0.021(6) -0.017(4) -0.069(7)
C77E 0.095(7) 0.274(19) 0.075(6) 0.050(9) -0.037(5) -0.081(10)
C78A 0.049(3) 0.087(4) 0.064(3) 0.004(3) -0.011(3) -0.034(3)
C79A 0.065(4) 0.096(4) 0.071(4) 0.012(3) -0.017(3) -0.044(3)
C80A 0.062(4) 0.107(5) 0.082(4) 0.016(4) -0.018(3) -0.041(3)
C81A 0.097(5) 0.118(6) 0.127(7) 0.041(5) -0.050(5) -0.056(5)
N6B 0.090(4) 0.083(3) 0.114(4) 0.008(3) -0.047(3) -0.057(3)
C66B 0.119(6) 0.131(7) 0.113(5) 0.018(5) -0.041(5) -0.094(5)
C67B 0.180(9) 0.200(11) 0.117(6) 0.012(7) -0.017(6) -0.142(9)
C68B 0.161(9) 0.194(11) 0.149(8) -0.001(8) 0.015(7) -0.124(9)
C69B 0.37(4) 0.36(4) 0.098(8) -0.016(12) 0.014(11) -0.30(3)
C69F 0.37(4) 0.36(4) 0.098(8) -0.016(12) 0.014(11) -0.30(3)
C70B 0.087(4) 0.097(4) 0.084(4) 0.009(4) -0.036(4) -0.060(3)
C71B 0.086(4) 0.106(5) 0.093(5) 0.013(4) -0.036(4) -0.057(4)
C72B 0.069(4) 0.104(5) 0.061(4) 0.018(3) -0.011(3) -0.041(3)
C73B 0.058(4) 0.135(6) 0.097(5) -0.004(5) -0.001(4) -0.023(4)
C74B 0.117(6) 0.087(5) 0.100(5) -0.005(4) -0.046(4) -0.048(4)
C75B 0.155(8) 0.100(6) 0.121(6) 0.001(5) -0.030(5) -0.069(6)
C76B 0.280(14) 0.191(11) 0.068(5) -0.010(6) -0.038(6) -0.136(11)
C77B 0.334(19) 0.219(14) 0.097(8) -0.045(8) 0.018(9) -0.127(14)
C78B 0.103(5) 0.091(5) 0.110(6) 0.012(4) -0.036(4) -0.058(4)
C79B 0.137(6) 0.094(5) 0.123(6) -0.011(5) -0.050(6) -0.058(4)
C80B 0.148(8) 0.127(7) 0.153(9) -0.045(7) -0.032(7) -0.034(6)
C81B 0.270(16) 0.109(8) 0.233(15) -0.052(9) -0.052(13) -0.019(9)
N6C 0.042(2) 0.061(3) 0.054(2) 0.001(2) -0.0047(18) -0.0156(19)
C66C 0.050(3) 0.055(3) 0.059(3) 0.002(2) -0.002(2) -0.014(2)
C67C 0.054(3) 0.067(4) 0.065(4) 0.008(3) -0.005(3) -0.017(3)
C68C 0.057(3) 0.063(3) 0.072(4) 0.006(3) -0.008(3) -0.020(3)
C69C 0.067(4) 0.070(4) 0.075(4) 0.013(3) -0.004(3) -0.022(3)
C70C 0.052(3) 0.062(3) 0.067(3) -0.005(3) 0.003(3) -0.022(3)
C71C 0.061(3) 0.065(3) 0.083(4) -0.011(3) -0.006(3) -0.018(3)
C72C 0.101(5) 0.074(4) 0.127(6) -0.029(4) 0.053(5) -0.051(4)
C73C 0.082(5) 0.079(4) 0.179(9) -0.040(5) -0.002(5) -0.026(4)
C74C 0.063(3) 0.067(4) 0.052(3) 0.004(3) -0.001(2) -0.025(3)
C75C 0.058(3) 0.067(4) 0.082(4) 0.005(3) 0.001(3) -0.032(3)
C76C 0.092(5) 0.140(7) 0.122(6) -0.028(6) 0.033(5) -0.066(5)
C77C 0.111(6) 0.171(9) 0.150(8) -0.052(7) 0.037(6) -0.093(6)
C78C 0.059(3) 0.066(4) 0.068(4) 0.002(3) -0.016(3) -0.024(3)
C79C 0.100(5) 0.071(4) 0.086(4) -0.008(3) -0.020(4) -0.040(4)
C80C 0.164(8) 0.189(10) 0.103(6) -0.044(6) -0.025(5) -0.110(8)
C81C 0.249(16) 0.281(16) 0.126(9) -0.078(10) -0.013(9) -0.137(13)
C66D 0.069(4) 0.111(6) 0.108(5) 0.019(4) -0.015(4) -0.037(4)
C67D 0.099(6) 0.196(10) 0.132(8) -0.021(7) 0.009(5) -0.067(6)
C68D 0.083(5) 0.150(8) 0.131(7) 0.029(6) 0.012(5) -0.025(5)
C69D 0.140(9) 0.270(15) 0.102(7) -0.006(8) -0.003(6) -0.004(9)
C70D 0.087(5) 0.120(6) 0.122(6) 0.042(5) -0.023(4) -0.030(5)
C71D 0.094(6) 0.117(6) 0.141(7) 0.016(5) -0.027(5) -0.033(5)
C72D 0.131(8) 0.171(9) 0.169(8) -0.031(8) 0.052(7) -0.057(7)
C73D 0.180(12) 0.268(17) 0.207(12) -0.113(13) -0.038(11) -0.025(11)
C74D 0.118(7) 0.101(6) 0.166(8) 0.019(5) 0.007(5) -0.061(5)
C75D 0.151(9) 0.146(8) 0.197(11) 0.035(8) 0.017(8) -0.083(7)
C76D 0.117(7) 0.101(6) 0.204(11) 0.040(7) 0.018(7) -0.054(5)
C77D 0.121(8) 0.144(9) 0.263(14) 0.024(9) 0.031(8) -0.070(7)
N6D 0.049(3) 0.108(4) 0.131(5) 0.036(4) -0.025(3) -0.029(3)
C78D 0.102(7) 0.248(13) 0.166(8) 0.008(7) -0.027(5) -0.105(8)
C79D 0.109(8) 0.336(17) 0.116(8) 0.048(8) -0.051(6) -0.093(10)
C80D 0.106(9) 0.46(2) 0.153(12) -0.010(11) -0.032(8) -0.132(14)
C81D 0.179(16) 0.44(3) 0.25(2) -0.044(15) -0.011(15) -0.161(19)
C78E 0.102(7) 0.248(13) 0.166(8) 0.008(7) -0.027(5) -0.105(8)
C79E 0.109(8) 0.336(17) 0.116(8) 0.048(8) -0.051(6) -0.093(10)
C80E 0.106(9) 0.46(2) 0.153(12) -0.010(11) -0.032(8) -0.132(14)
C81E 0.179(16) 0.44(3) 0.25(2) -0.044(15) -0.011(15) -0.161(19)

loop_
_atom_type_symbol
_atom_type_description
_atom_type_scat_dispersion_real
_atom_type_scat_dispersion_imag
_atom_type_scat_source
C C 0.0033 0.0016 'International Tables Vol C Tables 4.2.6.8 and 6.1.1.4'
H H 0.0000 0.0000 'International Tables Vol C Tables 4.2.6.8 and 6.1.1.4'
N N 0.0061 0.0033 'International Tables Vol C Tables 4.2.6.8 and 6.1.1.4'
O O 0.0106 0.0060 'International Tables Vol C Tables 4.2.6.8 and 6.1.1.4'
P P 0.1023 0.0942 'International Tables Vol C Tables 4.2.6.8 and 6.1.1.4'
Cl Cl 0.1484 0.1585 'International Tables Vol C Tables 4.2.6.8 and 6.1.1.4'

loop_
_geom_angle_atom_site_label_1
_geom_angle_atom_site_label_2
_geom_angle_atom_site_label_3
_geom_angle
_geom_angle_site_symmetry_1
_geom_angle_site_symmetry_3
C2A C1A C58A 131.4(8) . .
C2A C1A H1A 114.3 . .
C58A C1A H1A 114.3 . .
C1A C2A C3A 118.8(11) . .
C1A C2A C4A 123.7(8) . .
C3A C2A C4A 117.2(12) . .
N1A C3A C2A 170(3) . .
C5A C4A C9A 118.1(7) . .
C5A C4A C2A 121.1(7) . .
C9A C4A C2A 120.7(8) . .
C4A C5A C6A 121.4(8) . .
C4A C5A H5A 119.3 . .
C6A C5A H5A 119.3 . .
C7A C6A C5A 117.8(8) . .
C7A C6A C14A 126.1(8) . .
C5A C6A C14A 116.1(7) . .
C8A C7A C6A 122.7(8) . .
C8A C7A H7A 118.7 . .
C6A C7A H7A 118.7 . .
C7A C8A C9A 116.6(9) . .
C7A C8A C10A 123.7(11) . .
C9A C8A C10A 119.0(11) . .
C4A C9A C8A 123.0(9) . .
C4A C9A H9A 118.5 . .
C8A C9A H9A 118.5 . .
C13A C10A C11A 111.2(14) . .
C13A C10A C12A 108.0(14) . .
C11A C10A C12A 107.7(13) . .
C13A C10A C8A 103.9(18) . .
C11A C10A C8A 115(2) . .
C12A C10A C8A 111.4(16) . .
C10A C11A H11A 108.6 . .
C10A C11A H11B 108.5 . .
H11A C11A H11B 109.5 . .
C10A C11A H11C 111.3 . .
H11A C11A H11C 109.5 . .
H11B C11A H11C 109.5 . .
C10A C12A H12A 110.3 . .
C10A C12A H12B 108.7 . .
H12A C12A H12B 109.5 . .
C10A C12A H12C 109.5 . .
H12A C12A H12C 109.5 . .
H12B C12A H12C 109.5 . .
C10A C13A H13A 111.4 . .
C10A C13A H13B 105.4 . .
H13A C13A H13B 109.5 . .
C10A C13A H13C 111.6 . .
H13A C13A H13C 109.5 . .
H13B C13A H13C 109.5 . .
C15A C14A C6A 129.7(8) . .
C15A C14A H14A 115.2 . .
C6A C14A H14A 115.2 . .
C14A C15A C16A 118.8(11) . .
C14A C15A C17A 123.7(8) . .
C16A C15A C17A 117.3(12) . .
N2A C16A C15A 167(3) . .
C22A C17A C18A 118.9(8) . .
C22A C17A C15A 121.5(8) . .
C18A C17A C15A 119.3(7) . .
C17A C18A C19A 122.3(7) . .
C17A C18A H18A 118.8 . .
C19A C18A H18A 118.8 . .
C18A C19A C20A 116.3(8) . .
C18A C19A C27A 118.7(7) . .
C20A C19A C27A 125.0(9) . .
C21A C20A C19A 122.6(10) . .
C21A C20A H20A 118.7 . .
C19A C20A H20A 118.7 . .
C20A C21A C22A 118.4(9) . .
C20A C21A C23A 122.3(13) . .
C22A C21A C23A 119.1(12) . .
C17A C22A C21A 121.3(10) . .
C17A C22A H22A 119.4 . .
C21A C22A H22A 119.4 . .
C25A C23A C21A 106(2) . .
C25A C23A C24A 111.0(11) . .
C21A C23A C24A 115.5(16) . .
C25A C23A C26A 108.4(11) . .
C21A C23A C26A 111.2(14) . .
C24A C23A C26A 104.6(10) . .
C23A C24A H24A 110.5 . .
C23A C24A H24B 109.6 . .
H24A C24A H24B 109.5 . .
C23A C24A H24C 108.3 . .
H24A C24A H24C 109.5 . .
H24B C24A H24C 109.5 . .
C23A C25A H25A 109.2 . .
C23A C25A H25B 109.8 . .
H25A C25A H25B 109.5 . .
C23A C25A H25C 109.4 . .
H25A C25A H25C 109.5 . .
H25B C25A H25C 109.5 . .
C23A C26A H26A 109.8 . .
C23A C26A H26B 110.1 . .
H26A C26A H26B 109.5 . .
C23A C26A H26C 108.5 . .
H26A C26A H26C 109.5 . .
H26B C26A H26C 109.5 . .
C28A C27A C19A 132.8(8) . .
C28A C27A H27A 113.6 . .
C19A C27A H27A 113.6 . .
C27A C28A C29A 118.7(13) . .
C27A C28A C30A 124.6(7) . .
C29A C28A C30A 116.6(13) . .
N3A C29A C28A 168(5) . .
C31A C30A C35A 120.1(7) . .
C31A C30A C28A 120.7(7) . .
C35A C30A C28A 119.2(7) . .
C30A C31A C32A 121.4(7) . .
C30A C31A H31A 119.3 . .
C32A C31A H31A 119.3 . .
C31A C32A C33A 117.9(8) . .
C31A C32A C40A 116.4(8) . .
C33A C32A C40A 125.8(8) . .
C34A C33A C32A 120.9(9) . .
C34A C33A H33A 119.6 . .
C32A C33A H33A 119.6 . .
C33A C34A C35A 118.4(9) . .
C33A C34A C36A 121.6(13) . .
C35A C34A C36A 119.6(13) . .
C30A C35A C34A 121.3(8) . .
C30A C35A H35A 119.3 . .
C34A C35A H35A 119.3 . .
C38A C36A C34A 112(3) . .
C38A C36A C37A 105.0(17) . .
C34A C36A C37A 106(3) . .
C38A C36A C39A 114.2(18) . .
C34A C36A C39A 109(3) . .
C37A C36A C39A 110.9(16) . .
C36A C37A H37A 107.7 . .
C36A C37A H37B 109.5 . .
H37A C37A H37B 109.5 . .
C36A C37A H37C 111.2 . .
H37A C37A H37C 109.5 . .
H37B C37A H37C 109.5 . .
C36A C38A H38A 108.0 . .
C36A C38A H38B 110.2 . .
H38A C38A H38B 109.5 . .
C36A C38A H38C 110.1 . .
H38A C38A H38C 109.5 . .
H38B C38A H38C 109.5 . .
C36A C39A H39A 108.9 . .
C36A C39A H39B 109.7 . .
H39A C39A H39B 109.5 . .
C36A C39A H39C 109.8 . .
H39A C39A H39C 109.5 . .
H39B C39A H39C 109.5 . .
C41A C40A C32A 132.9(8) . .
C41A C40A H40A 113.5 . .
C32A C40A H40A 113.5 . .
C40A C41A C42A 120.3(13) . .
C40A C41A C43A 123.6(7) . .
C42A C41A C43A 115.7(13) . .
N4A C42A C41A 170(4) . .
C44A C43A C48A 118.7(8) . .
C44A C43A C41A 120.2(7) . .
C48A C43A C41A 121.1(8) . .
C43A C44A C45A 122.9(7) . .
C43A C44A H44A 118.5 . .
C45A C44A H44A 118.5 . .
C44A C45A C46A 116.1(8) . .
C44A C45A C53A 118.8(7) . .
C46A C45A C53A 125.0(8) . .
C47A C46A C45A 122.2(10) . .
C47A C46A H46A 118.9 . .
C45A C46A H46A 118.9 . .
C46A C47A C48A 118.0(10) . .
C46A C47A C49A 119.9(14) . .
C48A C47A C49A 121.4(13) . .
C43A C48A C47A 121.6(9) . .
C43A C48A H48A 119.2 . .
C47A C48A H48A 119.2 . .
C50A C49A C52A 109.5(16) . .
C50A C49A C51A 114.4(16) . .
C52A C49A C51A 111.4(16) . .
C50A C49A C47A 105(2) . .
C52A C49A C47A 111(3) . .
C51A C49A C47A 106(3) . .
C49A C50A H50A 111.6 . .
C49A C50A H50B 112.4 . .
H50A C50A H50B 109.5 . .
C49A C50A H50C 104.3 . .
H50A C50A H50C 109.5 . .
H50B C50A H50C 109.5 . .
C49A C51A H51A 106.4 . .
C49A C51A H51B 110.6 . .
H51A C51A H51B 109.5 . .
C49A C51A H51C 111.4 . .
H51A C51A H51C 109.5 . .
H51B C51A H51C 109.5 . .
C49A C52A H52A 109.8 . .
C49A C52A H52B 108.2 . .
H52A C52A H52B 109.5 . .
C49A C52A H52C 110.4 . .
H52A C52A H52C 109.5 . .
H52B C52A H52C 109.5 . .
C54A C53A C45A 132.1(8) . .
C54A C53A H53A 113.9 . .
C45A C53A H53A 113.9 . .
C53A C54A C55A 119.0(12) . .
C53A C54A C56A 124.2(8) . .
C55A C54A C56A 116.8(12) . .
N5A C55A C54A 174(5) . .
C57A C56A C61A 118.6(8) . .
C57A C56A C54A 120.6(7) . .
C61A C56A C54A 120.6(8) . .
C56A C57A C58A 122.5(8) . .
C56A C57A H57A 118.8 . .
C58A C57A H57A 118.8 . .
C57A C58A C59A 117.9(9) . .
C57A C58A C1A 116.4(8) . .
C59A C58A C1A 125.7(9) . .
C60A C59A C58A 120.3(10) . .
C60A C59A H59A 119.9 . .
C58A C59A H59A 119.9 . .
C61A C60A C59A 119.2(9) . .
C61A C60A C62A 121.1(13) . .
C59A C60A C62A 119.7(13) . .
C60A C61A C56A 121.3(9) . .
C60A C61A H61A 119.3 . .
C56A C61A H61A 119.3 . .
C63A C62A C64A 112.4(16) . .
C63A C62A C60A 110(2) . .
C64A C62A C60A 109(4) . .
C63A C62A C65A 110.5(15) . .
C64A C62A C65A 108.8(16) . .
C60A C62A C65A 106.5(19) . .
C62A C63A H63A 110.3 . .
C62A C63A H63B 109.2 . .
H63A C63A H63B 109.5 . .
C62A C63A H63C 108.9 . .
H63A C63A H63C 109.5 . .
H63B C63A H63C 109.5 . .
C62A C64A H64A 108.8 . .
C62A C64A H64B 110.6 . .
H64A C64A H64B 109.5 . .
C62A C64A H64C 109.0 . .
H64A C64A H64C 109.5 . .
H64B C64A H64C 109.5 . .
C62A C65A H65A 108.8 . .
C62A C65A H65B 108.2 . .
H65A C65A H65B 109.5 . .
C62A C65A H65C 111.4 . .
H65A C65A H65C 109.5 . .
H65B C65A H65C 109.5 . .
C2D C1D C4D 131.2(10) . .
C2D C1D H1D 114.4 . .
C4D C1D H1D 114.4 . .
C1D C2D C3D 117.9(13) . .
C1D C2D C58D 123.4(9) . .
C3D C2D C58D 118.5(13) . .
N1D C3D C2D 168(4) . .
C57D C58D C59D 117.9(9) . .
C57D C58D C2D 121.8(8) . .
C59D C58D C2D 120.2(9) . .
C58D C57D C56D 123.2(8) . .
C58D C57D H57D 118.4 . .
C56D C57D H57D 118.4 . .
C57D C56D C61D 117.9(10) . .
C57D C56D C53D 117.5(8) . .
C61D C56D C53D 124.6(10) . .
C60D C61D C56D 119.6(11) . .
C60D C61D H61D 120.2 . .
C56D C61D H61D 120.2 . .
C59D C60D C61D 119.6(10) . .
C59D C60D C62D 118.4(14) . .
C61D C60D C62D 121.9(15) . .
C60D C59D C58D 121.8(10) . .
C60D C59D H59D 119.1 . .
C58D C59D H59D 119.1 . .
C63D C62D C65D 111.5(17) . .
C63D C62D C64D 106.0(17) . .
C65D C62D C64D 107(2) . .
C63D C62D C60D 116(2) . .
C65D C62D C60D 111(2) . .
C64D C62D C60D 104(4) . .
C62D C63D H63D 108.3 . .
C62D C63D H63E 110.8 . .
H63D C63D H63E 109.5 . .
C62D C63D H63F 109.4 . .
H63D C63D H63F 109.5 . .
H63E C63D H63F 109.5 . .
C62D C64D H64D 106.8 . .
C62D C64D H64E 110.8 . .
H64D C64D H64E 109.5 . .
C62D C64D H64F 110.8 . .
H64D C64D H64F 109.5 . .
H64E C64D H64F 109.5 . .
C62D C65D H65D 108.0 . .
C62D C65D H65E 110.1 . .
H65D C65D H65E 109.5 . .
C62D C65D H65F 110.3 . .
H65D C65D H65F 109.5 . .
H65E C65D H65F 109.5 . .
C54D C53D C56D 131.8(8) . .
C54D C53D H53D 114.1 . .
C56D C53D H53D 114.1 . .
C53D C54D C55D 119.7(14) . .
C53D C54D C45D 123.3(8) . .
C55D C54D C45D 117.0(14) . .
N5D C55D C54D 168(3) . .
C46D C45D C44D 117.3(8) . .
C46D C45D C54D 121.9(9) . .
C44D C45D C54D 120.8(8) . .
C45D C44D C43D 122.5(8) . .
C45D C44D H44D 118.8 . .
C43D C44D H44D 118.8 . .
C44D C43D C48D 117.7(9) . .
C44D C43D C40D 116.7(9) . .
C48D C43D C40D 125.5(10) . .
C47D C48D C43D 120.8(11) . .
C47D C48D H48D 119.6 . .
C43D C48D H48D 119.6 . .
C46D C47D C48D 117.7(11) . .
C46D C47D C49D 116.8(15) . .
C48D C47D C49D 124.8(15) . .
C45D C46D C47D 123.4(10) . .
C45D C46D H46D 118.3 . .
C47D C46D H46D 118.3 . .
C47D C49D C50D 120(2) . .
C47D C49D C52D 108(3) . .
C50D C49D C52D 104(2) . .
C47D C49D C51D 110(3) . .
C50D C49D C51D 107.5(18) . .
C52D C49D C51D 105.8(18) . .
C49D C50D H50D 104.9 . .
C49D C50D H50E 115.7 . .
H50D C50D H50E 109.5 . .
C49D C50D H50F 107.6 . .
H50D C50D H50F 109.5 . .
H50E C50D H50F 109.5 . .
C49D C51D H51D 108.1 . .
C49D C51D H51E 112.0 . .
H51D C51D H51E 109.5 . .
C49D C51D H51F 108.3 . .
H51D C51D H51F 109.5 . .
H51E C51D H51F 109.5 . .
C49D C52D H52D 107.9 . .
C49D C52D H52E 109.3 . .
H52D C52D H52E 109.5 . .
C49D C52D H52F 111.2 . .
H52D C52D H52F 109.5 . .
H52E C52D H52F 109.5 . .
C41D C40D C43D 133.2(9) . .
C41D C40D H40D 113.4 . .
C43D C40D H40D 113.4 . .
C40D C41D C42D 119.0(15) . .
C40D C41D C32D 124.5(9) . .
C42D C41D C32D 115.7(16) . .
N4D C42D C41D 171(5) . .
C31D C32D C33D 119.9(9) . .
C31D C32D C41D 120.5(8) . .
C33D C32D C41D 119.7(9) . .
C32D C31D C30D 122.1(8) . .
C32D C31D H31D 119.0 . .
C30D C31D H31D 119.0 . .
C31D C30D C35D 116.8(9) . .
C31D C30D C27D 118.7(9) . .
C35D C30D C27D 124.5(10) . .
C34D C35D C30D 122.3(10) . .
C34D C35D H35D 118.8 . .
C30D C35D H35D 118.8 . .
C35D C34D C33D 118.2(10) . .
C35D C34D C36D 121.7(14) . .
C33D C34D C36D 120.0(14) . .
C34D C33D C32D 120.6(11) . .
C34D C33D H33D 119.7 . .
C32D C33D H33D 119.7 . .
C34D C36D C38D 112(4) . .
C34D C36D C39D 104(3) . .
C38D C36D C39D 112(2) . .
C34D C36D C37D 118(3) . .
C38D C36D C37D 105.6(19) . .
C39D C36D C37D 106.2(19) . .
C36D C37D H37D 111.8 . .
C36D C37D H37E 108.4 . .
H37D C37D H37E 109.5 . .
C36D C37D H37F 108.2 . .
H37D C37D H37F 109.5 . .
H37E C37D H37F 109.5 . .
C36D C38D H38D 109.7 . .
C36D C38D H38E 108.8 . .
H38D C38D H38E 109.5 . .
C36D C38D H38F 109.9 . .
H38D C38D H38F 109.5 . .
H38E C38D H38F 109.5 . .
C36D C39D H39D 109.9 . .
C36D C39D H39E 108.4 . .
H39D C39D H39E 109.5 . .
C36D C39D H39F 110.1 . .
H39D C39D H39F 109.5 . .
H39E C39D H39F 109.5 . .
C28D C27D C30D 132.8(9) . .
C28D C27D H27D 113.6 . .
C30D C27D H27D 113.6 . .
C27D C28D C29D 117.2(15) . .
C27D C28D C19D 124.6(8) . .
C29D C28D C19D 117.9(15) . .
N3D C29D C28D 165(6) . .
C18D C19D C20D 118.7(9) . .
C18D C19D C28D 120.3(8) . .
C20D C19D C28D 121.0(9) . .
C19D C18D C17D 123.1(8) . .
C19D C18D H18D 118.4 . .
C17D C18D H18D 118.4 . .
C18D C17D C22D 117.4(10) . .
C18D C17D C14D 120.3(9) . .
C22D C17D C14D 122.3(10) . .
C21D C22D C17D 119.7(12) . .
C21D C22D H22D 120.1 . .
C17D C22D H22D 120.1 . .
C20D C21D C22D 119.9(11) . .
C20D C21D C23D 117.5(14) . .
C22D C21D C23D 122.2(14) . .
C19D C20D C21D 121.0(10) . .
C19D C20D H20D 119.5 . .
C21D C20D H20D 119.5 . .
C24D C23D C25D 109.1(12) . .
C24D C23D C26D 109.1(12) . .
C25D C23D C26D 112.1(12) . .
C24D C23D C21D 107.1(16) . .
C25D C23D C21D 115.0(17) . .
C26D C23D C21D 104(3) . .
C23D C24D H24D 108.1 . .
C23D C24D H24E 110.5 . .
H24D C24D H24E 109.5 . .
C23D C24D H24F 109.8 . .
H24D C24D H24F 109.5 . .
H24E C24D H24F 109.5 . .
C23D C25D H25D 109.3 . .
C23D C25D H25E 109.8 . .
H25D C25D H25E 109.5 . .
C23D C25D H25F 109.4 . .
H25D C25D H25F 109.5 . .
H25E C25D H25F 109.5 . .
C23D C26D H26D 112.6 . .
C23D C26D H26E 107.8 . .
H26D C26D H26E 109.5 . .
C23D C26D H26F 107.9 . .
H26D C26D H26F 109.5 . .
H26E C26D H26F 109.5 . .
C15D C14D C17D 130.6(9) . .
C15D C14D H14D 114.7 . .
C17D C14D H14D 114.7 . .
C14D C15D C16D 120.3(13) . .
C14D C15D C6D 123.5(8) . .
C16D C15D C6D 115.7(13) . .
N2D C16D C15D 169(3) . .
C7D C6D C5D 119.4(8) . .
C7D C6D C15D 121.1(8) . .
C5D C6D C15D 119.4(8) . .
C6D C5D C4D 121.6(8) . .
C6D C5D H5D 119.2 . .
C4D C5D H5D 119.2 . .
C5D C4D C9D 116.9(9) . .
C5D C4D C1D 116.0(9) . .
C9D C4D C1D 126.9(10) . .
C8D C9D C4D 121.7(10) . .
C8D C9D H9D 119.2 . .
C4D C9D H9D 119.2 . .
C7D C8D C9D 117.8(10) . .
C7D C8D C10D 117.9(14) . .
C9D C8D C10D 123.2(13) . .
C6D C7D C8D 122.4(9) . .
C6D C7D H7D 118.8 . .
C8D C7D H7D 118.8 . .
C13D C10D C11D 117.0(17) . .
C13D C10D C8D 110(2) . .
C11D C10D C8D 109(2) . .
C13D C10D C12D 104.0(14) . .
C11D C10D C12D 107.7(15) . .
C8D C10D C12D 109.0(19) . .
C10D C11D H11D 108.3 . .
C10D C11D H11E 111.0 . .
H11D C11D H11E 109.5 . .
C10D C11D H11F 109.1 . .
H11D C11D H11F 109.5 . .
H11E C11D H11F 109.5 . .
C10D C12D H12D 109.6 . .
C10D C12D H12E 109.4 . .
H12D C12D H12E 109.5 . .
C10D C12D H12F 109.4 . .
H12D C12D H12F 109.5 . .
H12E C12D H12F 109.5 . .
C10D C13D H13D 107.9 . .
C10D C13D H13E 111.3 . .
H13D C13D H13E 109.5 . .
C10D C13D H13F 109.2 . .
H13D C13D H13F 109.5 . .
H13E C13D H13F 109.5 . .
C2B C1B C58B 130.4(8) . .
C2B C1B H1B 114.8 . .
C58B C1B H1B 114.8 . .
C1B C2B C4B 125.3(8) . .
C1B C2B C3B 117.1(12) . .
C4B C2B C3B 117.4(12) . .
N1B C3B C2B 157(3) . .
C5B C4B C9B 119.0(9) . .
C5B C4B C2B 120.3(8) . .
C9B C4B C2B 120.5(9) . .
C4B C5B C6B 121.2(8) . .
C4B C5B H5B 119.4 . .
C6B C5B H5B 119.4 . .
C5B C6B C7B 118.1(9) . .
C5B C6B C14B 116.3(7) . .
C7B C6B C14B 125.6(9) . .
C8B C7B C6B 121.0(11) . .
C8B C7B H7B 119.5 . .
C6B C7B H7B 119.5 . .
C9B C8B C7B 117.9(10) . .
C9B C8B C10B 117.7(14) . .
C7B C8B C10B 124.3(14) . .
C8B C9B C4B 122.5(11) . .
C8B C9B H9B 118.8 . .
C4B C9B H9B 118.8 . .
C12B C10B C8B 112(3) . .
C12B C10B C11B 106.9(14) . .
C8B C10B C11B 104(4) . .
C12B C10B C13B 104.4(14) . .
C8B C10B C13B 121(2) . .
C11B C10B C13B 107.3(15) . .
C10B C11B H11G 109.4 . .
C10B C11B H11H 108.6 . .
H11G C11B H11H 109.5 . .
C10B C11B H11I 110.4 . .
H11G C11B H11I 109.5 . .
H11H C11B H11I 109.5 . .
C10B C12B H12G 109.7 . .
C10B C12B H12H 109.5 . .
H12G C12B H12H 109.5 . .
C10B C12B H12I 109.2 . .
H12G C12B H12I 109.5 . .
H12H C12B H12I 109.5 . .
C10B C13B H13G 109.1 . .
C10B C13B H13H 110.0 . .
H13G C13B H13H 109.5 . .
C10B C13B H13I 109.4 . .
H13G C13B H13I 109.5 . .
H13H C13B H13I 109.5 . .
C15B C14B C6B 131.1(7) . .
C15B C14B H14B 114.4 . .
C6B C14B H14B 114.4 . .
C14B C15B C16B 117.6(11) . .
C14B C15B C17B 123.1(7) . .
C16B C15B C17B 119.0(12) . .
N2B C16B C15B 164(3) . .
C18B C17B C22B 120.2(9) . .
C18B C17B C15B 121.6(8) . .
C22B C17B C15B 118.2(9) . .
C17B C18B C19B 121.9(8) . .
C17B C18B H18B 119.1 . .
C19B C18B H18B 119.1 . .
C18B C19B C20B 116.3(9) . .
C18B C19B C27B 116.3(8) . .
C20B C19B C27B 127.3(10) . .
C21B C20B C19B 122.5(12) . .
C21B C20B H20B 118.8 . .
C19B C20B H20B 118.8 . .
C22B C21B C20B 118.3(11) . .
C22B C21B C23B 117.3(17) . .
C20B C21B C23B 123.1(15) . .
C21B C22B C17B 120.6(10) . .
C21B C22B H22B 119.7 . .
C17B C22B H22B 119.7 . .
C21B C23B C25B 115(4) . .
C21B C23B C24B 113(3) . .
C25B C23B C24B 108.6(16) . .
C21B C23B C26B 104.5(17) . .
C25B C23B C26B 108.9(15) . .
C24B C23B C26B 106.0(12) . .
C23B C24B H24G 110.1 . .
C23B C24B H24H 110.1 . .
H24G C24B H24H 109.5 . .
C23B C24B H24I 108.2 . .
H24G C24B H24I 109.5 . .
H24H C24B H24I 109.5 . .
C23B C25B H25G 109.6 . .
C23B C25B H25H 109.7 . .
H25G C25B H25H 109.5 . .
C23B C25B H25I 109.1 . .
H25G C25B H25I 109.5 . .
H25H C25B H25I 109.5 . .
C23B C26B H26G 109.9 . .
C23B C26B H26H 109.8 . .
H26G C26B H26H 109.5 . .
C23B C26B H26I 108.7 . .
H26G C26B H26I 109.5 . .
H26H C26B H26I 109.5 . .
C28B C27B C19B 132.6(8) . .
C28B C27B H27B 113.7 . .
C19B C27B H27B 113.7 . .
C27B C28B C29B 115.2(12) . .
C27B C28B C30B 125.0(7) . .
C29B C28B C30B 119.0(12) . .
N3B C29B C28B 156(3) . .
C35B C30B C31B 119.2(8) . .
C35B C30B C28B 120.4(8) . .
C31B C30B C28B 120.3(8) . .
C30B C31B C32B 121.9(8) . .
C30B C31B H31B 119.0 . .
C32B C31B H31B 119.0 . .
C33B C32B C40B 125.4(9) . .
C33B C32B C31B 116.0(9) . .
C40B C32B C31B 118.7(8) . .
C34B C33B C32B 123.2(11) . .
C34B C33B H33B 118.4 . .
C32B C33B H33B 118.4 . .
C35B C34B C33B 117.2(10) . .
C35B C34B C36B 119.4(14) . .
C33B C34B C36B 121.6(13) . .
C30B C35B C34B 122.3(10) . .
C30B C35B H35B 118.9 . .
C34B C35B H35B 118.9 . .
C37B C36B C39B 111.4(15) . .
C37B C36B C38B 113.4(15) . .
C39B C36B C38B 106.4(15) . .
C37B C36B C34B 103(2) . .
C39B C36B C34B 118(2) . .
C38B C36B C34B 104.4(19) . .
C36B C37B H37G 109.9 . .
C36B C37B H37H 108.7 . .
H37G C37B H37H 109.5 . .
C36B C37B H37I 109.8 . .
H37G C37B H37I 109.5 . .
H37H C37B H37I 109.5 . .
C36B C38B H38G 108.4 . .
C36B C38B H38H 110.7 . .
H38G C38B H38H 109.5 . .
C36B C38B H38I 109.4 . .
H38G C38B H38I 109.5 . .
H38H C38B H38I 109.5 . .
C36B C39B H39G 108.4 . .
C36B C39B H39H 109.4 . .
H39G C39B H39H 109.5 . .
C36B C39B H39I 110.6 . .
H39G C39B H39I 109.5 . .
H39H C39B H39I 109.5 . .
C41B C40B C32B 133.2(9) . .
C41B C40B H40B 113.4 . .
C32B C40B H40B 113.4 . .
C40B C41B C42B 118.2(12) . .
C40B C41B C43B 125.3(8) . .
C42B C41B C43B 116.4(11) . .
N4B C42B C41B 155(3) . .
C44B C43B C48B 119.5(8) . .
C44B C43B C41B 119.5(7) . .
C48B C43B C41B 121.0(8) . .
C43B C44B C45B 121.9(7) . .
C43B C44B H44B 119.0 . .
C45B C44B H44B 119.0 . .
C44B C45B C46B 117.3(9) . .
C44B C45B C53B 117.0(8) . .
C46B C45B C53B 125.6(9) . .
C47B C46B C45B 120.6(10) . .
C47B C46B H46B 119.7 . .
C45B C46B H46B 119.7 . .
C48B C47B C46B 119.3(9) . .
C48B C47B C49B 116.4(13) . .
C46B C47B C49B 124.3(13) . .
C47B C48B C43B 121.3(9) . .
C47B C48B H48B 119.3 . .
C43B C48B H48B 119.3 . .
C50B C49B C52B 117.9(14) . .
C50B C49B C47B 113(3) . .
C52B C49B C47B 113.6(18) . .
C50B C49B C51B 104.0(14) . .
C52B C49B C51B 100.9(12) . .
C47B C49B C51B 105.8(19) . .
C49B C50B H50G 109.1 . .
C49B C50B H50H 110.0 . .
H50G C50B H50H 109.5 . .
C49B C50B H50I 109.3 . .
H50G C50B H50I 109.5 . .
H50H C50B H50I 109.5 . .
C49B C51B H51G 108.7 . .
C49B C51B H51H 106.6 . .
H51G C51B H51H 109.5 . .
C49B C51B H51I 113.0 . .
H51G C51B H51I 109.5 . .
H51H C51B H51I 109.5 . .
C49B C52B H52G 107.0 . .
C49B C52B H52H 112.3 . .
H52G C52B H52H 109.5 . .
C49B C52B H52I 109.0 . .
H52G C52B H52I 109.5 . .
H52H C52B H52I 109.5 . .
C54B C53B C45B 131.7(7) . .
C54B C53B H53B 114.1 . .
C45B C53B H53B 114.1 . .
C53B C54B C55B 115.4(9) . .
C53B C54B C56B 123.9(7) . .
C55B C54B C56B 120.6(9) . .
N5B C55B C54B 165.5(16) . .
C57B C56B C61B 119.3(8) . .
C57B C56B C54B 120.9(7) . .
C61B C56B C54B 119.8(7) . .
C56B C57B C58B 122.1(7) . .
C56B C57B H57B 118.9 . .
C58B C57B H57B 118.9 . .
C59B C58B C57B 116.4(8) . .
C59B C58B C1B 128.4(9) . .
C57B C58B C1B 115.2(8) . .
C58B C59B C60B 122.3(10) . .
C58B C59B H59B 118.8 . .
C60B C59B H59B 118.8 . .
C61B C60B C59B 117.9(9) . .
C61B C60B C62B 119.9(16) . .
C59B C60B C62B 121.2(15) . .
C60B C61B C56B 121.6(9) . .
C60B C61B H61B 119.2 . .
C56B C61B H61B 119.2 . .
C65B C62B C63B 107.8(17) . .
C65B C62B C64B 109.6(15) . .
C63B C62B C64B 107.3(14) . .
C65B C62B C60B 108(3) . .
C63B C62B C60B 117(2) . .
C64B C62B C60B 108(2) . .
C62B C63B H63G 109.3 . .
C62B C63B H63H 109.3 . .
H63G C63B H63H 109.5 . .
C62B C63B H63I 109.8 . .
H63G C63B H63I 109.5 . .
H63H C63B H63I 109.5 . .
C62B C64B H64G 109.4 . .
C62B C64B H64H 108.2 . .
H64G C64B H64H 109.5 . .
C62B C64B H64I 110.8 . .
H64G C64B H64I 109.5 . .
H64H C64B H64I 109.5 . .
C62B C65B H65G 110.9 . .
C62B C65B H65H 106.3 . .
H65G C65B H65H 109.5 . .
C62B C65B H65I 111.1 . .
H65G C65B H65I 109.5 . .
H65H C65B H65I 109.5 . .
C2E C1E C4E 132.4(9) . .
C2E C1E H1E 113.8 . .
C4E C1E H1E 113.8 . .
C1E C2E C3E 116.1(13) . .
C1E C2E C58E 125.4(8) . .
C3E C2E C58E 118.4(13) . .
N1E C3E C2E 156(4) . .
C57E C58E C59E 118.6(9) . .
C57E C58E C2E 120.3(8) . .
C59E C58E C2E 120.6(9) . .
C58E C57E C56E 123.0(8) . .
C58E C57E H57E 118.5 . .
C56E C57E H57E 118.5 . .
C57E C56E C53E 118.4(8) . .
C57E C56E C61E 115.7(9) . .
C53E C56E C61E 125.9(9) . .
C60E C61E C56E 121.6(11) . .
C60E C61E H61E 119.2 . .
C56E C61E H61E 119.2 . .
C59E C60E C61E 117.9(10) . .
C59E C60E C62E 117.7(16) . .
C61E C60E C62E 122.8(17) . .
C58E C59E C60E 122.4(10) . .
C58E C59E H59E 118.8 . .
C60E C59E H59E 118.8 . .
C65E C62E C63E 108.6(19) . .
C65E C62E C64E 108.8(16) . .
C63E C62E C64E 109.2(15) . .
C65E C62E C60E 118(3) . .
C63E C62E C60E 99(2) . .
C64E C62E C60E 112(3) . .
C62E C63E H63J 109.0 . .
C62E C63E H63K 109.9 . .
H63J C63E H63K 109.5 . .
C62E C63E H63L 109.4 . .
H63J C63E H63L 109.5 . .
H63K C63E H63L 109.5 . .
C62E C64E H64J 109.7 . .
C62E C64E H64K 108.9 . .
H64J C64E H64K 109.5 . .
C62E C64E H64L 109.8 . .
H64J C64E H64L 109.5 . .
H64K C64E H64L 109.5 . .
C62E C65E H65J 106.6 . .
C62E C65E H65K 112.6 . .
H65J C65E H65K 109.5 . .
C62E C65E H65L 109.1 . .
H65J C65E H65L 109.5 . .
H65K C65E H65L 109.5 . .
C54E C53E C56E 133.2(8) . .
C54E C53E H53E 113.4 . .
C56E C53E H53E 113.4 . .
C53E C54E C55E 116.9(10) . .
C53E C54E C45E 124.5(8) . .
C55E C54E C45E 118.6(10) . .
N5E C55E C54E 162.5(18) . .
C46E C45E C44E 120.0(9) . .
C46E C45E C54E 119.8(9) . .
C44E C45E C54E 120.3(8) . .
C45E C44E C43E 121.4(8) . .
C45E C44E H44E 119.3 . .
C43E C44E H44E 119.3 . .
C44E C43E C48E 116.7(9) . .
C44E C43E C40E 116.7(8) . .
C48E C43E C40E 126.5(10) . .
C47E C48E C43E 122.2(11) . .
C47E C48E H48E 118.9 . .
C43E C48E H48E 118.9 . .
C46E C47E C48E 118.0(11) . .
C46E C47E C49E 116.7(14) . .
C48E C47E C49E 125.1(14) . .
C47E C46E C45E 121.4(10) . .
C47E C46E H46E 119.3 . .
C45E C46E H46E 119.3 . .
C50E C49E C52E 120.5(14) . .
C50E C49E C47E 109(2) . .
C52E C49E C47E 110.0(14) . .
C50E C49E C51E 105.7(15) . .
C52E C49E C51E 102.6(13) . .
C47E C49E C51E 108(3) . .
C49E C50E H50J 110.1 . .
C49E C50E H50K 109.8 . .
H50J C50E H50K 109.5 . .
C49E C50E H50L 108.5 . .
H50J C50E H50L 109.5 . .
H50K C50E H50L 109.5 . .
C49E C51E H51J 108.0 . .
C49E C51E H51K 109.2 . .
H51J C51E H51K 109.5 . .
C49E C51E H51L 111.2 . .
H51J C51E H51L 109.5 . .
H51K C51E H51L 109.5 . .
C49E C52E H52J 109.3 . .
C49E C52E H52K 109.7 . .
H52J C52E H52K 109.5 . .
C49E C52E H52L 109.4 . .
H52J C52E H52L 109.5 . .
H52K C52E H52L 109.5 . .
C41E C40E C43E 132.5(9) . .
C41E C40E H40E 113.8 . .
C43E C40E H40E 113.8 . .
C40E C41E C32E 125.8(9) . .
C40E C41E C42E 115.7(12) . .
C32E C41E C42E 117.9(13) . .
N4E C42E C41E 156(3) . .
C33E C32E C31E 119.1(10) . .
C33E C32E C41E 120.9(9) . .
C31E C32E C41E 119.6(9) . .
C32E C31E C30E 121.7(8) . .
C32E C31E H31E 119.1 . .
C30E C31E H31E 119.1 . .
C31E C30E C35E 117.0(10) . .
C31E C30E C27E 117.2(9) . .
C35E C30E C27E 125.9(10) . .
C30E C35E C34E 121.8(11) . .
C30E C35E H35E 119.1 . .
C34E C35E H35E 119.1 . .
C33E C34E C35E 117.4(11) . .
C33E C34E C36E 117.6(15) . .
C35E C34E C36E 122.6(15) . .
C32E C33E C34E 122.6(11) . .
C32E C33E H33E 118.7 . .
C34E C33E H33E 118.7 . .
C37E C36E C39E 108.9(16) . .
C37E C36E C34E 112(2) . .
C39E C36E C34E 100(2) . .
C37E C36E C38E 111.1(17) . .
C39E C36E C38E 103.6(16) . .
C34E C36E C38E 120(2) . .
C36E C37E H37J 109.8 . .
C36E C37E H37K 109.0 . .
H37J C37E H37K 109.5 . .
C36E C37E H37L 109.6 . .
H37J C37E H37L 109.5 . .
H37K C37E H37L 109.5 . .
C36E C38E H38J 108.0 . .
C36E C38E H38K 109.2 . .
H38J C38E H38K 109.5 . .
C36E C38E H38L 111.2 . .
H38J C38E H38L 109.5 . .
H38K C38E H38L 109.5 . .
C36E C39E H39J 110.5 . .
C36E C39E H39K 107.8 . .
H39J C39E H39K 109.5 . .
C36E C39E H39L 110.1 . .
H39J C39E H39L 109.5 . .
H39K C39E H39L 109.5 . .
C28E C27E C30E 131.4(9) . .
C28E C27E H27E 114.3 . .
C30E C27E H27E 114.3 . .
C27E C28E C29E 116.0(13) . .
C27E C28E C19E 123.1(8) . .
C29E C28E C19E 120.7(13) . .
N3E C29E C28E 155(4) . .
C18E C19E C20E 118.4(10) . .
C18E C19E C28E 121.4(9) . .
C20E C19E C28E 120.2(10) . .
C19E C18E C17E 122.2(9) . .
C19E C18E H18E 118.9 . .
C17E C18E H18E 118.9 . .
C18E C17E C22E 117.2(10) . .
C18E C17E C14E 117.3(9) . .
C22E C17E C14E 125.5(10) . .
C21E C22E C17E 121.0(13) . .
C21E C22E H22E 119.5 . .
C17E C22E H22E 119.5 . .
C20E C21E C22E 117.9(11) . .
C20E C21E C23E 116.1(16) . .
C22E C21E C23E 125.6(17) . .
C21E C20E C19E 123.1(12) . .
C21E C20E H20E 118.5 . .
C19E C20E H20E 118.5 . .
C25E C23E C26E 110.0(18) . .
C25E C23E C24E 108.0(16) . .
C26E C23E C24E 110.2(14) . .
C25E C23E C21E 102(4) . .
C26E C23E C21E 120(2) . .
C24E C23E C21E 107(3) . .
C23E C24E H24J 109.7 . .
C23E C24E H24K 109.7 . .
H24J C24E H24K 109.5 . .
C23E C24E H24L 109.0 . .
H24J C24E H24L 109.5 . .
H24K C24E H24L 109.5 . .
C23E C25E H25J 108.7 . .
C23E C25E H25K 109.8 . .
H25J C25E H25K 109.5 . .
C23E C25E H25L 109.9 . .
H25J C25E H25L 109.5 . .
H25K C25E H25L 109.5 . .
C23E C26E H26J 109.5 . .
C23E C26E H26K 110.2 . .
H26J C26E H26K 109.5 . .
C23E C26E H26L 108.7 . .
H26J C26E H26L 109.5 . .
H26K C26E H26L 109.5 . .
C15E C14E C17E 133.5(8) . .
C15E C14E H14E 113.2 . .
C17E C14E H14E 113.2 . .
C14E C15E C6E 125.8(8) . .
C14E C15E C16E 114.1(13) . .
C6E C15E C16E 120.0(13) . .
N2E C16E C15E 160(3) . .
C7E C6E C5E 118.9(9) . .
C7E C6E C15E 120.4(9) . .
C5E C6E C15E 120.6(8) . .
C6E C5E C4E 122.1(8) . .
C6E C5E H5E 119.0 . .
C4E C5E H5E 119.0 . .
C5E C4E C9E 116.6(10) . .
C5E C4E C1E 116.7(9) . .
C9E C4E C1E 125.8(11) . .
C8E C9E C4E 122.0(13) . .
C8E C9E H9E 119.0 . .
C4E C9E H9E 119.0 . .
C7E C8E C9E 117.3(13) . .
C7E C8E C10E 118.6(17) . .
C9E C8E C10E 123.2(16) . .
C8E C7E C6E 122.2(11) . .
C8E C7E H7E 118.9 . .
C6E C7E H7E 118.9 . .
C8E C10E C12E 110(4) . .
C8E C10E C11E 116(4) . .
C12E C10E C11E 110.9(15) . .
C8E C10E C13E 101.9(17) . .
C12E C10E C13E 107.7(14) . .
C11E C10E C13E 109.5(15) . .
C10E C11E H11J 108.9 . .
C10E C11E H11K 110.4 . .
H11J C11E H11K 109.5 . .
C10E C11E H11L 109.2 . .
H11J C11E H11L 109.5 . .
H11K C11E H11L 109.5 . .
C10E C12E H12J 109.6 . .
C10E C12E H12K 109.4 . .
H12J C12E H12K 109.5 . .
C10E C12E H12L 109.4 . .
H12J C12E H12L 109.5 . .
H12K C12E H12L 109.5 . .
C10E C13E H13J 108.8 . .
C10E C13E H13K 109.9 . .
H13J C13E H13K 109.5 . .
C10E C13E H13L 109.7 . .
H13J C13E H13L 109.5 . .
H13K C13E H13L 109.5 . .
O3 P1 O4 117.37(16) . .
O3 P1 O2 110.85(17) . .
O4 P1 O2 110.52(16) . .
O3 P1 O1 110.28(16) . .
O4 P1 O1 101.67(16) . .
O2 P1 O1 105.11(16) . .
C82 O1 P1 123.0(3) . .
P1 O2 H2O 118.7 . .
O6 P2 O7 115.5(3) . .
O6 P2 O8 108.8(3) . .
O7 P2 O8 114.6(3) . .
O6 P2 O5 107.1(3) . .
O7 P2 O5 109.2(2) . .
O8 P2 O5 100.3(2) . .
C85 O5 P2 122.1(3) . .
P2 O8 H8O 109.5 . .
C83 C82 O1 124.4(4) . .
C83 C82 C87 119.7(4) . .
O1 C82 C87 115.8(4) . .
C82 C83 C84 120.0(5) . .
C82 C83 H83 120.0 . .
C84 C83 H83 120.0 . .
C85 C84 C83 121.0(5) . .
C85 C84 H84 119.5 . .
C83 C84 H84 119.5 . .
C86 C85 C84 119.1(4) . .
C86 C85 O5 119.7(5) . .
C84 C85 O5 121.1(5) . .
C85 C86 C87 121.4(5) . .
C85 C86 H86 119.3 . .
C87 C86 H86 119.3 . .
C82 C87 C86 118.9(5) . .
C82 C87 H87 120.6 . .
C86 C87 H87 120.6 . .
O11 P3 O12 118.8(3) . .
O11 P3 O10 106.2(4) . .
O12 P3 O10 111.5(4) . .
O11 P3 O9 109.7(3) . .
O12 P3 O9 105.1(3) . .
O10 P3 O9 104.8(3) . .
C88 O9 P3 120.7(4) . .
P3 O10 H10O 113.0 . .
O14 P4 O16 116.9(2) . .
O14 P4 O15 112.2(2) . .
O16 P4 O15 109.55(19) . .
O14 P4 O13 108.6(2) . .
O16 P4 O13 102.6(2) . .
O15 P4 O13 106.1(2) . .
C91 O13 P4 122.9(3) . .
P4 O15 H15O 118.3 . .
C93 C88 C89 122.6(7) . .
C93 C88 O9 118.5(7) . .
C89 C88 O9 118.9(7) . .
C90 C89 C88 119.3(7) . .
C90 C89 H89 120.3 . .
C88 C89 H89 120.3 . .
C91 C90 C89 118.9(7) . .
C91 C90 H90 120.6 . .
C89 C90 H90 120.6 . .
C92 C91 C90 123.5(6) . .
C92 C91 O13 120.4(5) . .
C90 C91 O13 115.8(6) . .
C91 C92 C93 118.7(6) . .
C91 C92 H92 120.7 . .
C93 C92 H92 120.7 . .
C88 C93 C92 117.0(7) . .
C88 C93 H93 121.5 . .
C92 C93 H93 121.5 . .
C66A N6A C70A 108.4(4) . .
C66A N6A C74A 109.0(4) . .
C70A N6A C74A 110.2(5) . .
C66A N6A C78A 111.9(4) . .
C70A N6A C78A 110.5(4) . .
C74A N6A C78A 106.8(4) . .
C67A C66A N6A 114.1(4) . .
C67A C66A H66A 108.7 . .
N6A C66A H66A 108.7 . .
C67A C66A H66B 108.7 . .
N6A C66A H66B 108.7 . .
H66A C66A H66B 107.6 . .
C66A C67A C68A 110.4(5) . .
C66A C67A H67A 109.6 . .
C68A C67A H67A 109.6 . .
C66A C67A H67B 109.6 . .
C68A C67A H67B 109.6 . .
H67A C67A H67B 108.1 . .
C69E C68A C67A 109.3(8) . .
C67A C68A C69A 105.4(9) . .
C69E C68A H68K 109.8 . .
C67A C68A H68K 109.8 . .
C69E C68A H68L 109.8 . .
C67A C68A H68L 109.8 . .
H68K C68A H68L 108.3 . .
C67A C68A H68A 110.7 . .
C69A C68A H68A 110.7 . .
C67A C68A H68B 110.7 . .
C69A C68A H68B 110.7 . .
H68A C68A H68B 108.8 . .
C68A C69A H69A 109.8 . .
C68A C69A H69B 110.0 . .
H69A C69A H69B 109.5 . .
C68A C69A H69C 108.6 . .
H69A C69A H69C 109.5 . .
H69B C69A H69C 109.5 . .
C68A C69E H69O 109.7 . .
C68A C69E H69P 109.0 . .
H69O C69E H69P 109.5 . .
C68A C69E H69Q 109.7 . .
H69O C69E H69Q 109.5 . .
H69P C69E H69Q 109.5 . .
C71A C70A N6A 116.5(5) . .
C71A C70A H70A 108.2 . .
N6A C70A H70A 108.2 . .
C71A C70A H70B 108.2 . .
N6A C70A H70B 108.2 . .
H70A C70A H70B 107.3 . .
C70A C71A C72A 109.7(5) . .
C70A C71A H71A 109.7 . .
C72A C71A H71A 109.7 . .
C70A C71A H71B 109.7 . .
C72A C71A H71B 109.7 . .
H71A C71A H71B 108.2 . .
C71A C72A C73A 111.0(6) . .
C71A C72A H72A 109.4 . .
C73A C72A H72A 109.4 . .
C71A C72A H72B 109.4 . .
C73A C72A H72B 109.4 . .
H72A C72A H72B 108.0 . .
C72A C73A H73A 110.0 . .
C72A C73A H73B 109.1 . .
H73A C73A H73B 109.5 . .
C72A C73A H73C 109.4 . .
H73A C73A H73C 109.5 . .
H73B C73A H73C 109.5 . .
C75A C74A N6A 117.6(5) . .
C75A C74A H74A 107.9 . .
N6A C74A H74A 107.9 . .
C75A C74A H74B 107.9 . .
N6A C74A H74B 107.9 . .
H74A C74A H74B 107.2 . .
C74A C75A C76A 117(2) . .
C74A C75A C76E 108.4(8) . .
C74A C75A H75K 110.0 . .
C76E C75A H75K 110.0 . .
C74A C75A H75L 110.0 . .
C76E C75A H75L 110.0 . .
H75K C75A H75L 108.4 . .
C74A C75A H75A 108.0 . .
C76A C75A H75A 108.0 . .
C74A C75A H75B 108.0 . .
C76A C75A H75B 108.0 . .
H75A C75A H75B 107.3 . .
C75A C76A C77A 114(2) . .
C75A C76A H76A 108.8 . .
C77A C76A H76A 108.8 . .
C75A C76A H76B 108.8 . .
C77A C76A H76B 108.8 . .
H76A C76A H76B 107.7 . .
C76A C77A H77A 105.4 . .
C76A C77A H77B 114.8 . .
H77A C77A H77B 109.5 . .
C76A C77A H77C 108.1 . .
H77A C77A H77C 109.5 . .
H77B C77A H77C 109.5 . .
C77E C76E C75A 111.5(11) . .
C77E C76E H76K 109.3 . .
C75A C76E H76K 109.3 . .
C77E C76E H76L 109.3 . .
C75A C76E H76L 109.3 . .
H76K C76E H76L 108.0 . .
C76E C77E H77O 110.3 . .
C76E C77E H77P 108.9 . .
H77O C77E H77P 109.5 . .
C76E C77E H77Q 109.2 . .
H77O C77E H77Q 109.5 . .
H77P C77E H77Q 109.5 . .
C79A C78A N6A 115.4(4) . .
C79A C78A H78A 108.4 . .
N6A C78A H78A 108.4 . .
C79A C78A H78B 108.4 . .
N6A C78A H78B 108.4 . .
H78A C78A H78B 107.5 . .
C78A C79A C80A 113.4(5) . .
C78A C79A H79A 108.9 . .
C80A C79A H79A 108.9 . .
C78A C79A H79B 108.9 . .
C80A C79A H79B 108.9 . .
H79A C79A H79B 107.7 . .
C79A C80A C81A 114.7(5) . .
C79A C80A H80A 108.6 . .
C81A C80A H80A 108.6 . .
C79A C80A H80B 108.6 . .
C81A C80A H80B 108.6 . .
H80A C80A H80B 107.6 . .
C80A C81A H81A 109.3 . .
C80A C81A H81B 109.9 . .
H81A C81A H81B 109.5 . .
C80A C81A H81C 109.2 . .
H81A C81A H81C 109.5 . .
H81B C81A H81C 109.5 . .
C78B N6B C70B 105.4(5) . .
C78B N6B C66B 111.7(6) . .
C70B N6B C66B 111.2(6) . .
C78B N6B C74B 110.5(6) . .
C70B N6B C74B 111.8(5) . .
C66B N6B C74B 106.2(5) . .
C67B C66B N6B 114.1(6) . .
C67B C66B H66C 108.7 . .
N6B C66B H66C 108.7 . .
C67B C66B H66D 108.7 . .
N6B C66B H66D 108.7 . .
H66C C66B H66D 107.6 . .
C66B C67B C68B 109.0(8) . .
C66B C67B H67C 109.9 . .
C68B C67B H67C 109.9 . .
C66B C67B H67D 109.9 . .
C68B C67B H67D 109.9 . .
H67C C67B H67D 108.3 . .
C67B C68B C69F 106.3(15) . .
C67B C68B C69B 113.5(17) . .
C67B C68B H68M 110.5 . .
C69F C68B H68M 110.5 . .
C67B C68B H68N 110.5 . .
C69F C68B H68N 110.5 . .
H68M C68B H68N 108.7 . .
C67B C68B H68C 108.9 . .
C69B C68B H68C 108.9 . .
C67B C68B H68D 108.9 . .
C69B C68B H68D 108.9 . .
H68C C68B H68D 107.7 . .
C68B C69B H69D 106.2 . .
C68B C69B H69E 123.2 . .
H69D C69B H69E 109.5 . .
C68B C69B H69F 98.1 . .
H69D C69B H69F 109.5 . .
H69E C69B H69F 109.5 . .
C68B C69F H69R 114.8 . .
C68B C69F H69S 110.9 . .
H69R C69F H69S 109.5 . .
C68B C69F H69T 102.5 . .
H69R C69F H69T 109.5 . .
H69S C69F H69T 109.5 . .
N6B C70B C71B 114.7(5) . .
N6B C70B H70C 108.6 . .
C71B C70B H70C 108.6 . .
N6B C70B H70D 108.6 . .
C71B C70B H70D 108.6 . .
H70C C70B H70D 107.6 . .
C72B C71B C70B 109.3(5) . .
C72B C71B H71C 109.8 . .
C70B C71B H71C 109.8 . .
C72B C71B H71D 109.8 . .
C70B C71B H71D 109.8 . .
H71C C71B H71D 108.3 . .
C71B C72B C73B 113.6(6) . .
C71B C72B H72C 108.8 . .
C73B C72B H72C 108.8 . .
C71B C72B H72D 108.8 . .
C73B C72B H72D 108.8 . .
H72C C72B H72D 107.7 . .
C72B C73B H73D 109.2 . .
C72B C73B H73E 109.6 . .
H73D C73B H73E 109.5 . .
C72B C73B H73F 109.6 . .
H73D C73B H73F 109.5 . .
H73E C73B H73F 109.5 . .
N6B C74B C75B 116.8(6) . .
N6B C74B H74C 108.1 . .
C75B C74B H74C 108.1 . .
N6B C74B H74D 108.1 . .
C75B C74B H74D 108.1 . .
H74C C74B H74D 107.3 . .
C74B C75B C76B 106.0(8) . .
C74B C75B H75C 110.5 . .
C76B C75B H75C 110.5 . .
C74B C75B H75D 110.5 . .
C76B C75B H75D 110.5 . .
H75C C75B H75D 108.7 . .
C77B C76B C75B 109.0(11) . .
C77B C76B H76C 109.9 . .
C75B C76B H76C 109.9 . .
C77B C76B H76D 109.9 . .
C75B C76B H76D 109.9 . .
H76C C76B H76D 108.3 . .
C76B C77B H77D 108.7 . .
C76B C77B H77E 110.4 . .
H77D C77B H77E 109.5 . .
C76B C77B H77F 109.3 . .
H77D C77B H77F 109.5 . .
H77E C77B H77F 109.5 . .
N6B C78B C79B 116.0(6) . .
N6B C78B H78C 108.3 . .
C79B C78B H78C 108.3 . .
N6B C78B H78D 108.3 . .
C79B C78B H78D 108.3 . .
H78C C78B H78D 107.4 . .
C80B C79B C78B 112.4(7) . .
C80B C79B H79C 109.1 . .
C78B C79B H79C 109.1 . .
C80B C79B H79D 109.1 . .
C78B C79B H79D 109.1 . .
H79C C79B H79D 107.8 . .
C79B C80B C81B 113.4(9) . .
C79B C80B H80C 108.9 . .
C81B C80B H80C 108.9 . .
C79B C80B H80D 108.9 . .
C81B C80B H80D 108.9 . .
H80C C80B H80D 107.7 . .
C80B C81B H81D 110.8 . .
C80B C81B H81E 107.7 . .
H81D C81B H81E 109.5 . .
C80B C81B H81F 109.9 . .
H81D C81B H81F 109.5 . .
H81E C81B H81F 109.5 . .
C66C N6C C70C 108.8(4) . .
C66C N6C C78C 111.4(4) . .
C70C N6C C78C 108.6(4) . .
C66C N6C C74C 107.9(4) . .
C70C N6C C74C 111.4(4) . .
C78C N6C C74C 108.8(4) . .
C67C C66C N6C 116.1(4) . .
C67C C66C H66E 108.3 . .
N6C C66C H66E 108.3 . .
C67C C66C H66F 108.3 . .
N6C C66C H66F 108.3 . .
H66E C66C H66F 107.4 . .
C66C C67C C68C 111.0(4) . .
C66C C67C H67E 109.4 . .
C68C C67C H67E 109.4 . .
C66C C67C H67F 109.4 . .
C68C C67C H67F 109.4 . .
H67E C67C H67F 108.0 . .
C69C C68C C67C 112.1(5) . .
C69C C68C H68E 109.2 . .
C67C C68C H68E 109.2 . .
C69C C68C H68F 109.2 . .
C67C C68C H68F 109.2 . .
H68E C68C H68F 107.9 . .
C68C C69C H69I 109.3 . .
C68C C69C H69J 109.8 . .
H69I C69C H69J 109.5 . .
C68C C69C H69K 109.4 . .
H69I C69C H69K 109.5 . .
H69J C69C H69K 109.5 . .
C71C C70C N6C 115.7(5) . .
C71C C70C H70E 108.4 . .
N6C C70C H70E 108.4 . .
C71C C70C H70F 108.4 . .
N6C C70C H70F 108.4 . .
H70E C70C H70F 107.4 . .
C70C C71C C72C 107.7(5) . .
C70C C71C H71E 110.2 . .
C72C C71C H71E 110.2 . .
C70C C71C H71F 110.2 . .
C72C C71C H71F 110.2 . .
H71E C71C H71F 108.5 . .
C73C C72C C71C 112.1(7) . .
C73C C72C H72E 109.2 . .
C71C C72C H72E 109.2 . .
C73C C72C H72F 109.2 . .
C71C C72C H72F 109.2 . .
H72E C72C H72F 107.9 . .
C72C C73C H73I 109.8 . .
C72C C73C H73J 109.3 . .
H73I C73C H73J 109.5 . .
C72C C73C H73K 109.3 . .
H73I C73C H73K 109.5 . .
H73J C73C H73K 109.5 . .
C75C C74C N6C 116.7(5) . .
C75C C74C H74E 108.1 . .
N6C C74C H74E 108.1 . .
C75C C74C H74F 108.1 . .
N6C C74C H74F 108.1 . .
H74E C74C H74F 107.3 . .
C74C C75C C76C 110.7(6) . .
C74C C75C H75E 109.5 . .
C76C C75C H75E 109.5 . .
C74C C75C H75F 109.5 . .
C76C C75C H75F 109.5 . .
H75E C75C H75F 108.1 . .
C77C C76C C75C 114.3(7) . .
C77C C76C H76E 108.7 . .
C75C C76C H76E 108.7 . .
C77C C76C H76F 108.7 . .
C75C C76C H76F 108.7 . .
H76E C76C H76F 107.6 . .
C76C C77C H77I 108.8 . .
C76C C77C H77J 109.7 . .
H77I C77C H77J 109.5 . .
C76C C77C H77K 109.9 . .
H77I C77C H77K 109.5 . .
H77J C77C H77K 109.5 . .
N6C C78C C79C 115.0(5) . .
N6C C78C H78E 108.5 . .
C79C C78C H78E 108.5 . .
N6C C78C H78F 108.5 . .
C79C C78C H78F 108.5 . .
H78E C78C H78F 107.5 . .
C80C C79C C78C 109.6(6) . .
C80C C79C H79E 109.8 . .
C78C C79C H79E 109.8 . .
C80C C79C H79F 109.8 . .
C78C C79C H79F 109.8 . .
H79E C79C H79F 108.2 . .
C79C C80C C81C 108.6(9) . .
C79C C80C H80E 110.0 . .
C81C C80C H80E 110.0 . .
C79C C80C H80F 110.0 . .
C81C C80C H80F 110.0 . .
H80E C80C H80F 108.4 . .
C80C C81C H81I 110.1 . .
C80C C81C H81J 109.4 . .
H81I C81C H81J 109.5 . .
C80C C81C H81K 109.0 . .
H81I C81C H81K 109.5 . .
H81J C81C H81K 109.5 . .
C67D C66D N6D 120.6(7) . .
C67D C66D H66I 107.2 . .
N6D C66D H66I 107.2 . .
C67D C66D H66J 107.2 . .
N6D C66D H66J 107.2 . .
H66I C66D H66J 106.8 . .
C66D C67D C68D 116.2(9) . .
C66D C67D H67I 108.2 . .
C68D C67D H67I 108.2 . .
C66D C67D H67J 108.2 . .
C68D C67D H67J 108.2 . .
H67I C67D H67J 107.4 . .
C69D C68D C67D 123.4(11) . .
C69D C68D H68I 106.5 . .
C67D C68D H68I 106.5 . .
C69D C68D H68J 106.5 . .
C67D C68D H68J 106.5 . .
H68I C68D H68J 106.5 . .
C68D C69D H69L 108.2 . .
C68D C69D H69M 110.1 . .
H69L C69D H69M 109.5 . .
C68D C69D H69N 110.0 . .
H69L C69D H69N 109.5 . .
H69M C69D H69N 109.5 . .
C71D C70D N6D 119.2(8) . .
C71D C70D H70I 107.5 . .
N6D C70D H70I 107.5 . .
C71D C70D H70J 107.5 . .
N6D C70D H70J 107.5 . .
H70I C70D H70J 107.0 . .
C70D C71D C72D 113.7(9) . .
C70D C71D H71I 108.8 . .
C72D C71D H71I 108.8 . .
C70D C71D H71J 108.8 . .
C72D C71D H71J 108.8 . .
H71I C71D H71J 107.7 . .
C71D C72D C73D 115.9(11) . .
C71D C72D H72I 108.3 . .
C73D C72D H72I 108.3 . .
C71D C72D H72J 108.3 . .
C73D C72D H72J 108.3 . .
H72I C72D H72J 107.4 . .
C72D C73D H73L 109.9 . .
C72D C73D H73M 110.2 . .
H73L C73D H73M 109.5 . .
C72D C73D H73N 108.3 . .
H73L C73D H73N 109.5 . .
H73M C73D H73N 109.5 . .
C75D C74D N6D 118.0(8) . .
C75D C74D H74I 107.8 . .
N6D C74D H74I 107.8 . .
C75D C74D H74J 107.8 . .
N6D C74D H74J 107.8 . .
H74I C74D H74J 107.2 . .
C76D C75D C74D 127.2(11) . .
C76D C75D H75I 105.5 . .
C74D C75D H75I 105.5 . .
C76D C75D H75J 105.5 . .
C74D C75D H75J 105.5 . .
H75I C75D H75J 106.1 . .
C75D C76D C77D 125.0(10) . .
C75D C76D H76I 106.1 . .
C77D C76D H76I 106.1 . .
C75D C76D H76J 106.1 . .
C77D C76D H76J 106.1 . .
H76I C76D H76J 106.3 . .
C76D C77D H77L 108.1 . .
C76D C77D H77M 109.1 . .
H77L C77D H77M 109.5 . .
C76D C77D H77N 111.2 . .
H77L C77D H77N 109.5 . .
H77M C77D H77N 109.5 . .
C70D N6D C78E 114.3(7) . .
C70D N6D C78D 114.3(7) . .
C70D N6D C66D 112.0(6) . .
C78E N6D C66D 107.2(7) . .
C78D N6D C66D 107.2(7) . .
C70D N6D C74D 109.7(7) . .
C78E N6D C74D 106.2(7) . .
C78D N6D C74D 106.2(7) . .
C66D N6D C74D 107.1(5) . .
C79D C78D N6D 113.9(9) . .
C79D C78D H78I 108.8 . .
N6D C78D H78I 108.8 . .
C79D C78D H78J 108.8 . .
N6D C78D H78J 108.8 . .
H78I C78D H78J 107.7 . .
C78D C79D C80D 114.2(12) . .
C78D C79D H79I 108.7 . .
C80D C79D H79I 108.7 . .
C78D C79D H79J 108.7 . .
C80D C79D H79J 108.7 . .
H79I C79D H79J 107.6 . .
C81D C80D C79D 115.1(15) . .
C81D C80D H80I 108.5 . .
C79D C80D H80I 108.5 . .
C81D C80D H80J 108.5 . .
C79D C80D H80J 108.5 . .
H80I C80D H80J 107.5 . .
C80D C81D H81L 107.7 . .
C80D C81D H81M 109.2 . .
H81L C81D H81M 109.5 . .
C80D C81D H81N 111.6 . .
H81L C81D H81N 109.5 . .
H81M C81D H81N 109.5 . .
C79E C78E N6D 111.7(17) . .
C79E C78E H78K 109.3 . .
N6D C78E H78K 109.3 . .
C79E C78E H78L 109.3 . .
N6D C78E H78L 109.3 . .
H78K C78E H78L 108.0 . .
C78E C79E C80E 115(2) . .
C78E C79E H79K 108.5 . .
C80E C79E H79K 108.5 . .
C78E C79E H79L 108.5 . .
C80E C79E H79L 108.5 . .
H79K C79E H79L 107.5 . .
C79E C80E C81E 115(3) . .
C79E C80E H80K 108.5 . .
C81E C80E H80K 108.5 . .
C79E C80E H80L 108.5 . .
C81E C80E H80L 108.5 . .
H80K C80E H80L 107.5 . .
Cl1C C81E C80E 117(8) 1_545 .
Cl1C C81E H81O 58.9 1_545 .
C80E C81E H81O 87.9 . .
Cl1C C81E H81P 98.5 1_545 .
C80E C81E H81P 144.5 . .
H81O C81E H81P 109.5 . .
Cl1C C81E H81Q 59.0 1_545 .
C80E C81E H81Q 92.3 . .
H81O C81E H81Q 109.5 . .
H81P C81E H81Q 109.5 . .
C1S O1S H1SO 107.3 . .
O1S C1S H1SA 109.6 . .
O1S C1S H1SB 108.4 . .
H1SA C1S H1SB 109.5 . .
O1S C1S H1SC 110.4 . .
H1SA C1S H1SC 109.5 . .
H1SB C1S H1SC 109.5 . .
C2S O2S H2SO 109.5 . .
O2S C2S H2SA 110.1 . .
O2S C2S H2SB 109.4 . .
H2SA C2S H2SB 109.5 . .
O2S C2S H2SC 108.9 . .
H2SA C2S H2SC 109.5 . .
H2SB C2S H2SC 109.5 . .
C3S O3S H3SO 109.5 . .
O3S C3S H3SA 110.4 . .
O3S C3S H3SB 109.0 . .
H3SA C3S H3SB 109.5 . .
O3S C3S H3SC 109.0 . .
H3SA C3S H3SC 109.5 . .
H3SB C3S H3SC 109.5 . .
C4S O4S H4SO 104.9 . .
O4S C4S H4SA 109.5 . .
O4S C4S H4SB 109.5 . .
H4SA C4S H4SB 109.5 . .
O4S C4S H4SC 109.5 . .
H4SA C4S H4SC 109.5 . .
H4SB C4S H4SC 109.5 . .
C5S O5S H5SO 109.5 . .
O5S C5S H5SA 107.3 . .
O5S C5S H5SB 109.5 . .
H5SA C5S H5SB 109.5 . .
O5S C5S H5SC 111.7 . .
H5SA C5S H5SC 109.5 . .
H5SB C5S H5SC 109.5 . .
C6S Cl1S H81O 149(10) . 1_565
Cl2S C6S Cl1S 102(6) . .
Cl2S C6S H6SA 111.4 . .
Cl1S C6S H6SA 111.4 . .
Cl2S C6S H6SB 111.4 . .
Cl1S C6S H6SB 111.4 . .
H6SA C6S H6SB 109.2 . .
C81E Cl1C C6SC 143(6) 1_565 .
Cl2C C6SC Cl1C 98(6) . .
Cl2C C6SC H6SC 112.2 . .
Cl1C C6SC H6SC 112.2 . .
Cl2C C6SC H6SD 112.3 . .
Cl1C C6SC H6SD 112.3 . .
H6SC C6SC H6SD 109.8 . .
H1WA O1W H1WB 99.1 . .

loop_
_geom_bond_atom_site_label_1
_geom_bond_atom_site_label_2
_geom_bond_distance
_geom_bond_site_symmetry_2
C1A C2A 1.346(10) .
C1A C58A 1.459(12) .
C1A H1A 0.9500 .
C2A C3A 1.459(12) .
C2A C4A 1.500(10) .
C3A N1A 1.145(11) .
C4A C5A 1.382(9) .
C4A C9A 1.387(11) .
C5A C6A 1.409(9) .
C5A H5A 0.9500 .
C6A C7A 1.399(11) .
C6A C14A 1.476(11) .
C7A C8A 1.385(12) .
C7A H7A 0.9500 .
C8A C9A 1.403(12) .
C8A C10A 1.525(10) .
C9A H9A 0.9500 .
C10A C13A 1.478(16) .
C10A C11A 1.512(15) .
C10A C12A 1.512(16) .
C11A H11A 0.9800 .
C11A H11B 0.9800 .
C11A H11C 0.9800 .
C12A H12A 0.9801 .
C12A H12B 0.9800 .
C12A H12C 0.9800 .
C13A H13A 0.9799 .
C13A H13B 0.9800 .
C13A H13C 0.9801 .
C14A C15A 1.342(9) .
C14A H14A 0.9500 .
C15A C16A 1.469(11) .
C15A C17A 1.483(9) .
C16A N2A 1.137(11) .
C17A C22A 1.389(11) .
C17A C18A 1.397(9) .
C18A C19A 1.409(9) .
C18A H18A 0.9500 .
C19A C20A 1.415(10) .
C19A C27A 1.419(12) .
C20A C21A 1.389(13) .
C20A H20A 0.9500 .
C21A C22A 1.404(13) .
C21A C23A 1.530(10) .
C22A H22A 0.9500 .
C23A C25A 1.500(13) .
C23A C24A 1.533(13) .
C23A C26A 1.536(14) .
C24A H24A 0.9799 .
C24A H24B 0.9800 .
C24A H24C 0.9800 .
C25A H25A 0.9801 .
C25A H25B 0.9800 .
C25A H25C 0.9800 .
C26A H26A 0.9800 .
C26A H26B 0.9800 .
C26A H26C 0.9800 .
C27A C28A 1.306(9) .
C27A H27A 0.9500 .
C28A C29A 1.465(12) .
C28A C30A 1.503(9) .
C29A N3A 1.141(15) .
C30A C31A 1.386(9) .
C30A C35A 1.391(11) .
C31A C32A 1.388(10) .
C31A H31A 0.9500 .
C32A C33A 1.449(11) .
C32A C40A 1.467(12) .
C33A C34A 1.396(12) .
C33A H33A 0.9500 .
C34A C35A 1.401(13) .
C34A C36A 1.519(11) .
C35A H35A 0.9500 .
C36A C38A 1.51(2) .
C36A C37A 1.53(2) .
C36A C39A 1.53(2) .
C37A H37A 0.9800 .
C37A H37B 0.9800 .
C37A H37C 0.9800 .
C38A H38A 0.9800 .
C38A H38B 0.9800 .
C38A H38C 0.9800 .
C39A H39A 0.9800 .
C39A H39B 0.9800 .
C39A H39C 0.9799 .
C40A C41A 1.338(9) .
C40A H40A 0.9500 .
C41A C42A 1.471(12) .
C41A C43A 1.496(9) .
C42A N4A 1.132(11) .
C43A C44A 1.372(9) .
C43A C48A 1.380(11) .
C44A C45A 1.404(9) .
C44A H44A 0.9500 .
C45A C46A 1.415(11) .
C45A C53A 1.427(12) .
C46A C47A 1.382(13) .
C46A H46A 0.9500 .
C47A C48A 1.402(13) .
C47A C49A 1.534(10) .
C48A H48A 0.9500 .
C49A C50A 1.50(2) .
C49A C52A 1.51(2) .
C49A C51A 1.52(2) .
C50A H50A 0.9800 .
C50A H50B 0.9800 .
C50A H50C 0.9800 .
C51A H51A 0.9800 .
C51A H51B 0.9800 .
C51A H51C 0.9800 .
C52A H52A 0.9800 .
C52A H52B 0.9800 .
C52A H52C 0.9800 .
C53A C54A 1.325(9) .
C53A H53A 0.9500 .
C54A C55A 1.465(12) .
C54A C56A 1.515(10) .
C55A N5A 1.132(11) .
C56A C57A 1.379(9) .
C56A C61A 1.403(11) .
C57A C58A 1.391(10) .
C57A H57A 0.9500 .
C58A C59A 1.430(11) .
C59A C60A 1.396(13) .
C59A H59A 0.9500 .
C60A C61A 1.394(13) .
C60A C62A 1.541(10) .
C61A H61A 0.9500 .
C62A C63A 1.51(2) .
C62A C64A 1.54(2) .
C62A C65A 1.55(2) .
C63A H63A 0.9800 .
C63A H63B 0.9800 .
C63A H63C 0.9800 .
C64A H64A 0.9800 .
C64A H64B 0.9800 .
C64A H64C 0.9800 .
C65A H65A 0.9800 .
C65A H65B 0.9800 .
C65A H65C 0.9800 .
C1D C2D 1.331(10) .
C1D C4D 1.461(14) .
C1D H1D 0.9500 .
C2D C3D 1.461(12) .
C2D C58D 1.509(10) .
C3D N1D 1.145(12) .
C58D C57D 1.383(10) .
C58D C59D 1.395(12) .
C57D C56D 1.390(11) .
C57D H57D 0.9500 .
C56D C61D 1.433(12) .
C56D C53D 1.465(13) .
C61D C60D 1.399(13) .
C61D H61D 0.9500 .
C60D C59D 1.392(14) .
C60D C62D 1.540(11) .
C59D H59D 0.9500 .
C62D C63D 1.49(2) .
C62D C65D 1.51(2) .
C62D C64D 1.53(2) .
C63D H63D 0.9800 .
C63D H63E 0.9800 .
C63D H63F 0.9801 .
C64D H64D 0.9800 .
C64D H64E 0.9799 .
C64D H64F 0.9800 .
C65D H65D 0.9800 .
C65D H65E 0.9801 .
C65D H65F 0.9799 .
C53D C54D 1.332(10) .
C53D H53D 0.9500 .
C54D C55D 1.470(12) .
C54D C45D 1.484(10) .
C55D N5D 1.137(12) .
C45D C46D 1.384(12) .
C45D C44D 1.390(9) .
C44D C43D 1.396(11) .
C44D H44D 0.9500 .
C43D C48D 1.420(12) .
C43D C40D 1.444(13) .
C48D C47D 1.398(13) .
C48D H48D 0.9500 .
C47D C46D 1.385(15) .
C47D C49D 1.532(11) .
C46D H46D 0.9500 .
C49D C50D 1.57(2) .
C49D C52D 1.58(2) .
C49D C51D 1.59(2) .
C50D H50D 0.9800 .
C50D H50E 0.9800 .
C50D H50F 0.9800 .
C51D H51D 0.9800 .
C51D H51E 0.9800 .
C51D H51F 0.9800 .
C52D H52D 0.9800 .
C52D H52E 0.9800 .
C52D H52F 0.9800 .
C40D C41D 1.307(10) .
C40D H40D 0.9500 .
C41D C42D 1.474(13) .
C41D C32D 1.512(10) .
C42D N4D 1.133(12) .
C32D C31D 1.380(10) .
C32D C33D 1.406(12) .
C31D C30D 1.403(10) .
C31D H31D 0.9500 .
C30D C35D 1.425(11) .
C30D C27D 1.428(14) .
C35D C34D 1.400(14) .
C35D H35D 0.9500 .
C34D C33D 1.402(13) .
C34D C36D 1.519(11) .
C33D H33D 0.9500 .
C36D C38D 1.56(2) .
C36D C39D 1.56(2) .
C36D C37D 1.57(2) .
C37D H37D 0.9800 .
C37D H37E 0.9800 .
C37D H37F 0.9800 .
C38D H38D 0.9799 .
C38D H38E 0.9800 .
C38D H38F 0.9800 .
C39D H39D 0.9800 .
C39D H39E 0.9800 .
C39D H39F 0.9800 .
C27D C28D 1.336(9) .
C27D H27D 0.9500 .
C28D C29D 1.466(13) .
C28D C19D 1.486(10) .
C29D N3D 1.141(15) .
C19D C18D 1.377(10) .
C19D C20D 1.389(11) .
C18D C17D 1.393(10) .
C18D H18D 0.9500 .
C17D C22D 1.434(12) .
C17D C14D 1.447(13) .
C22D C21D 1.399(14) .
C22D H22D 0.9500 .
C21D C20D 1.398(15) .
C21D C23D 1.528(11) .
C20D H20D 0.9500 .
C23D C24D 1.474(14) .
C23D C25D 1.477(14) .
C23D C26D 1.482(15) .
C24D H24D 0.9800 .
C24D H24E 0.9800 .
C24D H24F 0.9800 .
C25D H25D 0.9800 .
C25D H25E 0.9800 .
C25D H25F 0.9800 .
C26D H26D 0.9799 .
C26D H26E 0.9800 .
C26D H26F 0.9800 .
C14D C15D 1.306(10) .
C14D H14D 0.9500 .
C15D C16D 1.466(12) .
C15D C6D 1.534(10) .
C16D N2D 1.140(11) .
C6D C7D 1.365(12) .
C6D C5D 1.396(10) .
C5D C4D 1.401(10) .
C5D H5D 0.9500 .
C4D C9D 1.428(12) .
C9D C8D 1.398(13) .
C9D H9D 0.9500 .
C8D C7D 1.393(14) .
C8D C10D 1.528(11) .
C7D H7D 0.9500 .
C10D C13D 1.516(17) .
C10D C11D 1.525(17) .
C10D C12D 1.563(17) .
C11D H11D 0.9800 .
C11D H11E 0.9800 .
C11D H11F 0.9800 .
C12D H12D 0.9801 .
C12D H12E 0.9800 .
C12D H12F 0.9800 .
C13D H13D 0.9800 .
C13D H13E 0.9800 .
C13D H13F 0.9800 .
C1B C2B 1.338(9) .
C1B C58B 1.456(12) .
C1B H1B 0.9500 .
C2B C4B 1.499(9) .
C2B C3B 1.500(12) .
C3B N1B 1.137(15) .
C4B C5B 1.375(9) .
C4B C9B 1.386(12) .
C5B C6B 1.407(9) .
C5B H5B 0.9500 .
C6B C7B 1.415(11) .
C6B C14B 1.461(12) .
C7B C8B 1.401(15) .
C7B H7B 0.9500 .
C8B C9B 1.386(15) .
C8B C10B 1.521(10) .
C9B H9B 0.9500 .
C10B C12B 1.519(17) .
C10B C11B 1.525(17) .
C10B C13B 1.530(17) .
C11B H11G 0.9800 .
C11B H11H 0.9800 .
C11B H11I 0.9800 .
C12B H12G 0.9800 .
C12B H12H 0.9800 .
C12B H12I 0.9800 .
C13B H13G 0.9800 .
C13B H13H 0.9800 .
C13B H13I 0.9800 .
C14B C15B 1.347(9) .
C14B H14B 0.9500 .
C15B C16B 1.482(12) .
C15B C17B 1.501(10) .
C16B N2B 1.138(10) .
C17B C18B 1.373(9) .
C17B C22B 1.392(11) .
C18B C19B 1.400(10) .
C18B H18B 0.9500 .
C19B C20B 1.410(11) .
C19B C27B 1.453(13) .
C20B C21B 1.404(15) .
C20B H20B 0.9500 .
C21B C22B 1.376(17) .
C21B C23B 1.531(12) .
C22B H22B 0.9500 .
C23B C25B 1.573(18) .
C23B C24B 1.578(19) .
C23B C26B 1.589(18) .
C24B H24G 0.9800 .
C24B H24H 0.9800 .
C24B H24I 0.9800 .
C25B H25G 0.9800 .
C25B H25H 0.9800 .
C25B H25I 0.9800 .
C26B H26G 0.9800 .
C26B H26H 0.9800 .
C26B H26I 0.9800 .
C27B C28B 1.312(9) .
C27B H27B 0.9500 .
C28B C29B 1.483(13) .
C28B C30B 1.523(10) .
C29B N3B 1.132(14) .
C30B C35B 1.374(12) .
C30B C31B 1.374(9) .
C31B C32B 1.421(9) .
C31B H31B 0.9500 .
C32B C33B 1.397(12) .
C32B C40B 1.421(12) .
C33B C34B 1.396(14) .
C33B H33B 0.9500 .
C34B C35B 1.386(15) .
C34B C36B 1.530(11) .
C35B H35B 0.9500 .
C36B C37B 1.492(18) .
C36B C39B 1.501(18) .
C36B C38B 1.517(18) .
C37B H37G 0.9800 .
C37B H37H 0.9800 .
C37B H37I 0.9800 .
C38B H38G 0.9800 .
C38B H38H 0.9800 .
C38B H38I 0.9800 .
C39B H39G 0.9800 .
C39B H39H 0.9800 .
C39B H39I 0.9800 .
C40B C41B 1.331(9) .
C40B H40B 0.9500 .
C41B C42B 1.489(12) .
C41B C43B 1.500(10) .
C42B N4B 1.134(13) .
C43B C44B 1.378(9) .
C43B C48B 1.384(11) .
C44B C45B 1.396(10) .
C44B H44B 0.9500 .
C45B C46B 1.421(11) .
C45B C53B 1.435(12) .
C46B C47B 1.402(14) .
C46B H46B 0.9500 .
C47B C48B 1.374(14) .
C47B C49B 1.533(10) .
C48B H48B 0.9500 .
C49B C50B 1.469(15) .
C49B C52B 1.492(15) .
C49B C51B 1.578(16) .
C50B H50G 0.9800 .
C50B H50H 0.9800 .
C50B H50I 0.9800 .
C51B H51G 0.9800 .
C51B H51H 0.9800 .
C51B H51I 0.9800 .
C52B H52G 0.9800 .
C52B H52H 0.9800 .
C52B H52I 0.9800 .
C53B C54B 1.336(9) .
C53B H53B 0.9500 .
C54B C55B 1.482(10) .
C54B C56B 1.509(9) .
C55B N5B 1.143(10) .
C56B C57B 1.376(8) .
C56B C61B 1.388(11) .
C57B C58B 1.409(10) .
C57B H57B 0.9500 .
C58B C59B 1.403(12) .
C59B C60B 1.410(14) .
C59B H59B 0.9500 .
C60B C61B 1.382(15) .
C60B C62B 1.529(13) .
C61B H61B 0.9500 .
C62B C65B 1.515(17) .
C62B C63B 1.524(17) .
C62B C64B 1.529(17) .
C63B H63G 0.9800 .
C63B H63H 0.9800 .
C63B H63I 0.9800 .
C64B H64G 0.9800 .
C64B H64H 0.9800 .
C64B H64I 0.9801 .
C65B H65G 0.9800 .
C65B H65H 0.9800 .
C65B H65I 0.9799 .
C1E C2E 1.334(9) .
C1E C4E 1.440(13) .
C1E H1E 0.9500 .
C2E C3E 1.491(12) .
C2E C58E 1.502(10) .
C3E N1E 1.132(15) .
C58E C57E 1.373(10) .
C58E C59E 1.373(12) .
C57E C56E 1.413(10) .
C57E H57E 0.9500 .
C56E C53E 1.416(13) .
C56E C61E 1.420(12) .
C61E C60E 1.407(15) .
C61E H61E 0.9500 .
C60E C59E 1.383(15) .
C60E C62E 1.531(13) .
C59E H59E 0.9500 .
C62E C65E 1.51(2) .
C62E C63E 1.506(19) .
C62E C64E 1.520(19) .
C63E H63J 0.9800 .
C63E H63K 0.9800 .
C63E H63L 0.9800 .
C64E H64J 0.9800 .
C64E H64K 0.9800 .
C64E H64L 0.9800 .
C65E H65J 0.9800 .
C65E H65K 0.9800 .
C65E H65L 0.9800 .
C53E C54E 1.346(9) .
C53E H53E 0.9500 .
C54E C55E 1.482(11) .
C54E C45E 1.505(10) .
C55E N5E 1.144(11) .
C45E C46E 1.381(12) .
C45E C44E 1.384(9) .
C44E C43E 1.395(10) .
C44E H44E 0.9500 .
C43E C48E 1.422(12) .
C43E C40E 1.447(13) .
C48E C47E 1.391(15) .
C48E H48E 0.9500 .
C47E C46E 1.381(16) .
C47E C49E 1.536(11) .
C46E H46E 0.9500 .
C49E C50E 1.486(17) .
C49E C52E 1.496(16) .
C49E C51E 1.551(18) .
C50E H50J 0.9800 .
C50E H50K 0.9800 .
C50E H50L 0.9800 .
C51E H51J 0.9800 .
C51E H51K 0.9800 .
C51E H51L 0.9800 .
C52E H52J 0.9800 .
C52E H52K 0.9799 .
C52E H52L 0.9800 .
C40E C41E 1.326(10) .
C40E H40E 0.9500 .
C41E C32E 1.499(10) .
C41E C42E 1.498(13) .
C42E N4E 1.142(15) .
C32E C33E 1.370(12) .
C32E C31E 1.386(9) .
C31E C30E 1.402(10) .
C31E H31E 0.9500 .
C30E C35E 1.410(12) .
C30E C27E 1.486(14) .
C35E C34E 1.411(15) .
C35E H35E 0.9500 .
C34E C33E 1.381(16) .
C34E C36E 1.534(12) .
C33E H33E 0.9500 .
C36E C37E 1.50(2) .
C36E C39E 1.52(2) .
C36E C38E 1.54(2) .
C37E H37J 0.9800 .
C37E H37K 0.9800 .
C37E H37L 0.9800 .
C38E H38J 0.9800 .
C38E H38K 0.9800 .
C38E H38L 0.9800 .
C39E H39J 0.9801 .
C39E H39K 0.9800 .
C39E H39L 0.9800 .
C27E C28E 1.345(10) .
C27E H27E 0.9500 .
C28E C29E 1.479(13) .
C28E C19E 1.494(10) .
C29E N3E 1.136(15) .
C19E C18E 1.369(10) .
C19E C20E 1.380(12) .
C18E C17E 1.402(10) .
C18E H18E 0.9500 .
C17E C22E 1.423(12) .
C17E C14E 1.456(14) .
C22E C21E 1.393(16) .
C22E H22E 0.9500 .
C21E C20E 1.379(16) .
C21E C23E 1.530(12) .
C20E H20E 0.9500 .
C23E C25E 1.475(19) .
C23E C26E 1.48(2) .
C23E C24E 1.489(19) .
C24E H24J 0.9800 .
C24E H24K 0.9800 .
C24E H24L 0.9800 .
C25E H25J 0.9800 .
C25E H25K 0.9800 .
C25E H25L 0.9800 .
C26E H26J 0.9800 .
C26E H26K 0.9800 .
C26E H26L 0.9800 .
C14E C15E 1.332(9) .
C14E H14E 0.9500 .
C15E C6E 1.482(10) .
C15E C16E 1.489(12) .
C16E N2E 1.139(11) .
C6E C7E 1.387(12) .
C6E C5E 1.389(9) .
C5E C4E 1.391(10) .
C5E H5E 0.9500 .
C4E C9E 1.422(12) .
C9E C8E 1.404(15) .
C9E H9E 0.9500 .
C8E C7E 1.377(17) .
C8E C10E 1.521(11) .
C7E H7E 0.9500 .
C10E C12E 1.575(18) .
C10E C11E 1.584(18) .
C10E C13E 1.591(18) .
C11E H11J 0.9800 .
C11E H11K 0.9800 .
C11E H11L 0.9800 .
C12E H12J 0.9800 .
C12E H12K 0.9800 .
C12E H12L 0.9800 .
C13E H13J 0.9800 .
C13E H13K 0.9800 .
C13E H13L 0.9800 .
P1 O3 1.469(3) .
P1 O4 1.509(3) .
P1 O2 1.551(3) .
P1 O1 1.629(3) .
O1 C82 1.387(5) .
O2 H2O 0.8500 .
P2 O6 1.469(5) .
P2 O7 1.477(5) .
P2 O8 1.527(4) .
P2 O5 1.635(4) .
O5 C85 1.377(6) .
O8 H8O 0.8400 .
C82 C83 1.367(6) .
C82 C87 1.390(6) .
C83 C84 1.381(7) .
C83 H83 0.9500 .
C84 C85 1.376(7) .
C84 H84 0.9500 .
C85 C86 1.351(7) .
C86 C87 1.398(7) .
C86 H86 0.9500 .
C87 H87 0.9500 .
P3 O11 1.466(5) .
P3 O12 1.471(5) .
P3 O10 1.585(7) .
P3 O9 1.616(5) .
O9 C88 1.407(7) .
O10 H10O 0.8499 .
P4 O14 1.463(3) .
P4 O16 1.501(3) .
P4 O15 1.556(3) .
P4 O13 1.606(4) .
O13 C91 1.434(6) .
O15 H15O 0.8341 .
C88 C93 1.341(10) .
C88 C89 1.401(11) .
C89 C90 1.361(9) .
C89 H89 0.9500 .
C90 C91 1.357(8) .
C90 H90 0.9500 .
C91 C92 1.341(8) .
C92 C93 1.451(8) .
C92 H92 0.9500 .
C93 H93 0.9500 .
N6A C66A 1.520(7) .
N6A C70A 1.529(7) .
N6A C74A 1.536(7) .
N6A C78A 1.548(7) .
C66A C67A 1.495(7) .
C66A H66A 0.9900 .
C66A H66B 0.9900 .
C67A C68A 1.549(8) .
C67A H67A 0.9900 .
C67A H67B 0.9900 .
C68A C69E 1.542(13) .
C68A C69A 1.559(12) .
C68A H68K 0.9900 .
C68A H68L 0.9900 .
C68A H68A 0.9900 .
C68A H68B 0.9900 .
C69A H69A 0.9800 .
C69A H69B 0.9800 .
C69A H69C 0.9800 .
C69E H69O 0.9800 .
C69E H69P 0.9800 .
C69E H69Q 0.9800 .
C70A C71A 1.502(7) .
C70A H70A 0.9900 .
C70A H70B 0.9900 .
C71A C72A 1.518(8) .
C71A H71A 0.9900 .
C71A H71B 0.9900 .
C72A C73A 1.537(8) .
C72A H72A 0.9900 .
C72A H72B 0.9900 .
C73A H73A 0.9800 .
C73A H73B 0.9800 .
C73A H73C 0.9800 .
C74A C75A 1.484(8) .
C74A H74A 0.9900 .
C74A H74B 0.9900 .
C75A C76A 1.509(15) .
C75A C76E 1.526(11) .
C75A H75K 0.9900 .
C75A H75L 0.9900 .
C75A H75A 0.9900 .
C75A H75B 0.9900 .
C76A C77A 1.531(16) .
C76A H76A 0.9900 .
C76A H76B 0.9900 .
C77A H77A 0.9800 .
C77A H77B 0.9800 .
C77A H77C 0.9800 .
C76E C77E 1.521(13) .
C76E H76K 0.9900 .
C76E H76L 0.9900 .
C77E H77O 0.9800 .
C77E H77P 0.9800 .
C77E H77Q 0.9800 .
C78A C79A 1.478(7) .
C78A H78A 0.9900 .
C78A H78B 0.9900 .
C79A C80A 1.484(8) .
C79A H79A 0.9900 .
C79A H79B 0.9900 .
C80A C81A 1.516(8) .
C80A H80A 0.9900 .
C80A H80B 0.9900 .
C81A H81A 0.9800 .
C81A H81B 0.9800 .
C81A H81C 0.9800 .
N6B C78B 1.513(9) .
N6B C70B 1.518(8) .
N6B C66B 1.518(8) .
N6B C74B 1.528(9) .
C66B C67B 1.456(11) .
C66B H66C 0.9900 .
C66B H66D 0.9900 .
C67B C68B 1.483(11) .
C67B H67C 0.9900 .
C67B H67D 0.9900 .
C68B C69F 1.531(16) .
C68B C69B 1.544(17) .
C68B H68M 0.9900 .
C68B H68N 0.9900 .
C68B H68C 0.9900 .
C68B H68D 0.9900 .
C69B H69D 0.9800 .
C69B H69E 0.9800 .
C69B H69F 0.9800 .
C69F H69R 0.9799 .
C69F H69S 0.9800 .
C69F H69T 0.9800 .
C70B C71B 1.537(10) .
C70B H70C 0.9900 .
C70B H70D 0.9900 .
C71B C72B 1.503(9) .
C71B H71C 0.9900 .
C71B H71D 0.9900 .
C72B C73B 1.544(9) .
C72B H72C 0.9900 .
C72B H72D 0.9900 .
C73B H73D 0.9800 .
C73B H73E 0.9800 .
C73B H73F 0.9800 .
C74B C75B 1.556(11) .
C74B H74C 0.9900 .
C74B H74D 0.9900 .
C75B C76B 1.604(13) .
C75B H75C 0.9900 .
C75B H75D 0.9900 .
C76B C77B 1.540(16) .
C76B H76C 0.9900 .
C76B H76D 0.9900 .
C77B H77D 0.9800 .
C77B H77E 0.9800 .
C77B H77F 0.9800 .
C78B C79B 1.543(10) .
C78B H78C 0.9900 .
C78B H78D 0.9900 .
C79B C80B 1.481(12) .
C79B H79C 0.9900 .
C79B H79D 0.9900 .
C80B C81B 1.516(13) .
C80B H80C 0.9900 .
C80B H80D 0.9900 .
C81B H81D 0.9800 .
C81B H81E 0.9800 .
C81B H81F 0.9800 .
N6C C66C 1.502(6) .
N6C C70C 1.519(7) .
N6C C78C 1.520(7) .
N6C C74C 1.535(6) .
C66C C67C 1.497(7) .
C66C H66E 0.9900 .
C66C H66F 0.9900 .
C67C C68C 1.528(7) .
C67C H67E 0.9900 .
C67C H67F 0.9900 .
C68C C69C 1.516(7) .
C68C H68E 0.9900 .
C68C H68F 0.9900 .
C69C H69I 0.9800 .
C69C H69J 0.9800 .
C69C H69K 0.9800 .
C70C C71C 1.515(8) .
C70C H70E 0.9900 .
C70C H70F 0.9900 .
C71C C72C 1.547(9) .
C71C H71E 0.9900 .
C71C H71F 0.9900 .
C72C C73C 1.507(10) .
C72C H72E 0.9900 .
C72C H72F 0.9900 .
C73C H73I 0.9800 .
C73C H73J 0.9800 .
C73C H73K 0.9800 .
C74C C75C 1.492(8) .
C74C H74E 0.9900 .
C74C H74F 0.9900 .
C75C C76C 1.549(9) .
C75C H75E 0.9900 .
C75C H75F 0.9900 .
C76C C77C 1.521(11) .
C76C H76E 0.9900 .
C76C H76F 0.9900 .
C77C H77I 0.9800 .
C77C H77J 0.9800 .
C77C H77K 0.9800 .
C78C C79C 1.533(8) .
C78C H78E 0.9900 .
C78C H78F 0.9900 .
C79C C80C 1.512(11) .
C79C H79E 0.9900 .
C79C H79F 0.9900 .
C80C C81C 1.624(13) .
C80C H80E 0.9900 .
C80C H80F 0.9900 .
C81C H81I 0.9801 .
C81C H81J 0.9800 .
C81C H81K 0.9800 .
C66D C67D 1.428(12) .
C66D N6D 1.559(9) .
C66D H66I 0.9900 .
C66D H66J 0.9900 .
C67D C68D 1.442(11) .
C67D H67I 0.9900 .
C67D H67J 0.9900 .
C68D C69D 1.419(13) .
C68D H68I 0.9900 .
C68D H68J 0.9900 .
C69D H69L 0.9800 .
C69D H69M 0.9800 .
C69D H69N 0.9800 .
C70D C71D 1.407(12) .
C70D N6D 1.458(11) .
C70D H70I 0.9900 .
C70D H70J 0.9900 .
C71D C72D 1.523(13) .
C71D H71I 0.9900 .
C71D H71J 0.9900 .
C72D C73D 1.528(17) .
C72D H72I 0.9900 .
C72D H72J 0.9900 .
C73D H73L 0.9800 .
C73D H73M 0.9800 .
C73D H73N 0.9800 .
C74D C75D 1.412(11) .
C74D N6D 1.582(10) .
C74D H74I 0.9900 .
C74D H74J 0.9900 .
C75D C76D 1.360(12) .
C75D H75I 0.9900 .
C75D H75J 0.9900 .
C76D C77D 1.449(12) .
C76D H76I 0.9900 .
C76D H76J 0.9900 .
C77D H77L 0.9800 .
C77D H77M 0.9800 .
C77D H77N 0.9800 .
N6D C78E 1.551(12) .
N6D C78D 1.551(12) .
C78D C79D 1.489(13) .
C78D H78I 0.9900 .
C78D H78J 0.9900 .
C79D C80D 1.529(13) .
C79D H79I 0.9900 .
C79D H79J 0.9900 .
C80D C81D 1.519(17) .
C80D H80I 0.9900 .
C80D H80J 0.9900 .
C81D H81L 0.9800 .
C81D H81M 0.9800 .
C81D H81N 0.9800 .
C78E C79E 1.493(18) .
C78E H78K 0.9900 .
C78E H78L 0.9900 .
C79E C80E 1.523(19) .
C79E H79K 0.9900 .
C79E H79L 0.9900 .
C80E C81E 1.53(2) .
C80E H80K 0.9900 .
C80E H80L 0.9900 .
C81E Cl1C 1.33(11) 1_545
C81E H81O 0.9800 .
C81E H81P 0.9800 .
C81E H81Q 0.9800 .
O1S C1S 1.452(10) .
O1S H1SO 0.8500 .
C1S H1SA 0.9800 .
C1S H1SB 0.9800 .
C1S H1SC 0.9800 .
O2S C2S 1.435(11) .
O2S H2SO 0.8400 .
C2S H2SA 0.9799 .
C2S H2SB 0.9800 .
C2S H2SC 0.9800 .
O3S C3S 1.419(10) .
O3S H3SO 0.8400 .
C3S H3SA 0.9800 .
C3S H3SB 0.9800 .
C3S H3SC 0.9800 .
O4S C4S 1.475(13) .
O4S H4SO 0.8500 .
C4S H4SA 0.9800 .
C4S H4SB 0.9800 .
C4S H4SC 0.9800 .
O5S C5S 1.40(2) .
O5S H5SO 0.8400 .
C5S H5SA 0.9800 .
C5S H5SB 0.9800 .
C5S H5SC 0.9800 .
Cl1S C6S 1.74(8) .
C6S Cl2S 1.73(8) .
C6S H6SA 0.9900 .
C6S H6SB 0.9900 .
Cl1C C6SC 1.74(7) .
C6SC Cl2C 1.73(8) .
C6SC H6SC 0.9900 .
C6SC H6SD 0.9900 .
O1W H1WA 0.8500 .
O1W H1WB 0.8500 .

loop_
_geom_hbond_atom_site_label_D
_geom_hbond_atom_site_label_H
_geom_hbond_atom_site_label_A
_geom_hbond_distance_DH
_geom_hbond_distance_HA
_geom_hbond_distance_DA
_geom_hbond_angle_DHA
_geom_hbond_site_symmetry_A
_geom_hbond_publ_flag
O2 H2O O4 0.85 1.65 2.500(4) 179.6 2_665 yes
O10 H10O O1S 0.85 1.70 2.549(9) 179.4 . yes
O15 H15O O16 0.83 1.64 2.472(5) 179.1 2_756 yes
C92 H92 O15 0.95 2.63 3.286(7) 126.5 . yes
C74A H74A O3S 0.99 2.57 3.270(9) 127.2 . yes
C78A H78A O3 0.99 2.36 3.130(6) 134.1 . yes
C79A H79B O3S 0.99 2.63 3.534(10) 152.3 . yes
C67B H67C O2S 0.99 2.54 3.478(15) 157.9 . yes
C70B H70D O9 0.99 2.56 3.438(8) 147.5 . yes
C70B H70C O8 0.99 2.62 3.163(7) 114.8 . yes
C78B H78D O2S 0.99 2.52 3.452(12) 156.6 . yes
C79B H79D N4D^b 0.99 2.68 3.61(3) 157.0 1_565 yes
C66C H66E N2B^a 0.99 2.40 3.36(3) 163.3 . yes
C71C H71F O12 0.99 2.49 3.470(9) 172.4 . yes
C74C H74E O4S 0.99 2.47 3.440(15) 168.0 . yes
C78C H78F O12 0.99 2.37 3.205(8) 141.5 . yes
C66D H66I O10 0.99 2.64 3.616(10) 168.3 . yes
C66D H66J O14 0.99 2.50 3.434(8) 156.3 . yes
C70D H70I O11 0.99 2.53 3.523(11) 176.4 . yes
C80E^b H80K^b Cl2C^b 0.99 2.85 3.45(7) 120.0 1_545 yes
O1S H1SO O7 0.85 1.75 2.597(9) 179.6 . yes
O2S H2SO O6 0.84 1.97 2.670(11) 139.9 . yes
O4S H4SO O11 0.85 1.81 2.660(15) 177.4 . yes
C6S^a H6SA^a N4A^a 0.99 2.63 3.6(4) 155.5 1_565 yes
C6S^a H6SB^a O2S 0.99 2.40 3.4(3) 164.7 . yes

loop_
_geom_torsion_atom_site_label_1
_geom_torsion_atom_site_label_2
_geom_torsion_atom_site_label_3
_geom_torsion_atom_site_label_4
_geom_torsion
_geom_torsion_site_symmetry_1
_geom_torsion_site_symmetry_4
C58A C1A C2A C3A -7(4) . .
C58A C1A C2A C4A 178.8(14) . .
C1A C2A C4A C5A -4(2) . .
C3A C2A C4A C5A -178(4) . .
C1A C2A C4A C9A 177.8(19) . .
C3A C2A C4A C9A 4(4) . .
C9A C4A C5A C6A -5(2) . .
C2A C4A C5A C6A 176.8(12) . .
C4A C5A C6A C7A 3.2(19) . .
C4A C5A C6A C14A -176.2(10) . .
C5A C6A C7A C8A -3(3) . .
C14A C6A C7A C8A 176(2) . .
C6A C7A C8A C9A 5(4) . .
C6A C7A C8A C10A 175(2) . .
C5A C4A C9A C8A 6(3) . .
C2A C4A C9A C8A -175(2) . .
C7A C8A C9A C4A -6(4) . .
C10A C8A C9A C4A -177(3) . .
C7A C8A C10A C13A 113(3) . .
C9A C8A C10A C13A -77(3) . .
C7A C8A C10A C11A -126(3) . .
C9A C8A C10A C11A 45(3) . .
C7A C8A C10A C12A -3(4) . .
C9A C8A C10A C12A 167(2) . .
C7A C6A C14A C15A -28(2) . .
C5A C6A C14A C15A 151.4(12) . .
C6A C14A C15A C16A 5(3) . .
C6A C14A C15A C17A 179.8(11) . .
C14A C15A C16A N2A -130(14) . .
C17A C15A C16A N2A 55(16) . .
C14A C15A C17A C22A -159.6(19) . .
C16A C15A C17A C22A 15(3) . .
C14A C15A C17A C18A 27(2) . .
C16A C15A C17A C18A -158(2) . .
C22A C17A C18A C19A -1(2) . .
C15A C17A C18A C19A 172.7(11) . .
C17A C18A C19A C20A 3.8(19) . .
C17A C18A C19A C27A -175.9(11) . .
C18A C19A C20A C21A -5(4) . .
C27A C19A C20A C21A 175(3) . .
C19A C20A C21A C22A 3(5) . .
C19A C20A C21A C23A 178(3) . .
C18A C17A C22A C21A -1(4) . .
C15A C17A C22A C21A -175(3) . .
C20A C21A C22A C17A 0(5) . .
C23A C21A C22A C17A -175(3) . .
C20A C21A C23A C25A 94(4) . .
C22A C21A C23A C25A -91(4) . .
C20A C21A C23A C24A -29(5) . .
C22A C21A C23A C24A 146(3) . .
C20A C21A C23A C26A -148(3) . .
C22A C21A C23A C26A 27(5) . .
C18A C19A C27A C28A 156.3(12) . .
C20A C19A C27A C28A -23(2) . .
C19A C27A C28A C29A 1(4) . .
C19A C27A C28A C30A -176.9(12) . .
C27A C28A C29A N3A -126(18) . .
C30A C28A C29A N3A 52(20) . .
C27A C28A C30A C31A 23(2) . .
C29A C28A C30A C31A -156(3) . .
C27A C28A C30A C35A -158.8(17) . .
C29A C28A C30A C35A 23(4) . .
C35A C30A C31A C32A 0(2) . .
C28A C30A C31A C32A 178.2(12) . .
C30A C31A C32A C33A 0(3) . .
C30A C31A C32A C40A 179.6(11) . .
C31A C32A C33A C34A 2(4) . .
C40A C32A C33A C34A -178(3) . .
C32A C33A C34A C35A -3(5) . .
C32A C33A C34A C36A -177(4) . .
C31A C30A C35A C34A -1(4) . .
C28A C30A C35A C34A -179(3) . .
C33A C34A C35A C30A 2(5) . .
C36A C34A C35A C30A 176(3) . .
C33A C34A C36A C38A -33(5) . .
C35A C34A C36A C38A 153(3) . .
C33A C34A C36A C37A -147(3) . .
C35A C34A C36A C37A 39(5) . .
C33A C34A C36A C39A 93(4) . .
C35A C34A C36A C39A -80(4) . .
C31A C32A C40A C41A 168.7(12) . .
C33A C32A C40A C41A -11(3) . .
C32A C40A C41A C42A -9(3) . .
C32A C40A C41A C43A 178.4(12) . .
C40A C41A C43A C44A 17.2(19) . .
C42A C41A C43A C44A -156(3) . .
C40A C41A C43A C48A -163.5(18) . .
C42A C41A C43A C48A 23(3) . .
C48A C43A C44A C45A 3(2) . .
C41A C43A C44A C45A -177.9(10) . .
C43A C44A C45A C46A 1.6(18) . .
C43A C44A C45A C53A 178.8(10) . .
C44A C45A C46A C47A -7(3) . .
C53A C45A C46A C47A 176(3) . .
C45A C46A C47A C48A 8(5) . .
C45A C46A C47A C49A 179(3) . .
C44A C43A C48A C47A -2(4) . .
C41A C43A C48A C47A 179(3) . .
C46A C47A C48A C43A -4(5) . .
C49A C47A C48A C43A -174(3) . .
C46A C47A C49A C50A -162(3) . .
C48A C47A C49A C50A 8(4) . .
C46A C47A C49A C52A -44(4) . .
C48A C47A C49A C52A 126(4) . .
C46A C47A C49A C51A 76(4) . .
C48A C47A C49A C51A -113(4) . .
C44A C45A C53A C54A 159.7(13) . .
C46A C45A C53A C54A -23(2) . .
C45A C53A C54A C55A -5(5) . .
C45A C53A C54A C56A 177.1(12) . .
C53A C54A C56A C57A 10(2) . .
C55A C54A C56A C57A -168(4) . .
C53A C54A C56A C61A -164.8(19) . .
C55A C54A C56A C61A 17(5) . .
C61A C56A C57A C58A -1(2) . .
C54A C56A C57A C58A -176.1(13) . .
C56A C57A C58A C59A 4(2) . .
C56A C57A C58A C1A -177.5(11) . .
C2A C1A C58A C57A 174.2(15) . .
C2A C1A C58A C59A -7(3) . .
C57A C58A C59A C60A -5(4) . .
C1A C58A C59A C60A 176(3) . .
C58A C59A C60A C61A 4(5) . .
C58A C59A C60A C62A -178(3) . .
C59A C60A C61A C56A -2(5) . .
C62A C60A C61A C56A -179(3) . .
C57A C56A C61A C60A 0(4) . .
C54A C56A C61A C60A 175(3) . .
C61A C60A C62A C63A -19(5) . .
C59A C60A C62A C63A 163(3) . .
C61A C60A C62A C64A 104(4) . .
C59A C60A C62A C64A -73(4) . .
C61A C60A C62A C65A -139(4) . .
C59A C60A C62A C65A 44(4) . .
C4D C1D C2D C3D -8(5) . .
C4D C1D C2D C58D 176.7(15) . .
C1D C2D C3D N1D 161(39) . .
C58D C2D C3D N1D -23(43) . .
C1D C2D C58D C57D -12(3) . .
C3D C2D C58D C57D 173(4) . .
C1D C2D C58D C59D 170(2) . .
C3D C2D C58D C59D -5(5) . .
C59D C58D C57D C56D -2(3) . .
C2D C58D C57D C56D -179.8(15) . .
C58D C57D C56D C61D 1(3) . .
C58D C57D C56D C53D -179.1(13) . .
C57D C56D C61D C60D -2(4) . .
C53D C56D C61D C60D 179(3) . .
C56D C61D C60D C59D 3(6) . .
C56D C61D C60D C62D -175(4) . .
C61D C60D C59D C58D -3(6) . .
C62D C60D C59D C58D 175(4) . .
C57D C58D C59D C60D 2(4) . .
C2D C58D C59D C60D -179(3) . .
C59D C60D C62D C63D -179(3) . .
C61D C60D C62D C63D -2(6) . .
C59D C60D C62D C65D 52(5) . .
C61D C60D C62D C65D -131(4) . .
C59D C60D C62D C64D -63(4) . .
C61D C60D C62D C64D 114(4) . .
C57D C56D C53D C54D -164.7(16) . .
C61D C56D C53D C54D 15(3) . .
C56D C53D C54D C55D 2(6) . .
C56D C53D C54D C45D -176.4(13) . .
C53D C54D C55D N5D -168(47) . .
C45D C54D C55D N5D 10(52) . .
C53D C54D C45D C46D 155.8(19) . .
C55D C54D C45D C46D -23(6) . .
C53D C54D C45D C44D -22(2) . .
C55D C54D C45D C44D 159(5) . .
C46D C45D C44D C43D 1(2) . .
C54D C45D C44D C43D 179.1(14) . .
C45D C44D C43D C48D -2(2) . .
C45D C44D C43D C40D -179.2(11) . .
C44D C43D C48D C47D -3(4) . .
C40D C43D C48D C47D 175(3) . .
C43D C48D C47D C46D 8(6) . .
C43D C48D C47D C49D 179(4) . .
C44D C45D C46D C47D 5(4) . .
C54D C45D C46D C47D -174(3) . .
C48D C47D C46D C45D -9(6) . .
C49D C47D C46D C45D 180(3) . .
C46D C47D C49D C50D 171(3) . .
C48D C47D C49D C50D 0(6) . .
C46D C47D C49D C52D -70(5) . .
C48D C47D C49D C52D 119(4) . .
C46D C47D C49D C51D 45(5) . .
C48D C47D C49D C51D -126(4) . .
C44D C43D C40D C41D -162.2(14) . .
C48D C43D C40D C41D 20(3) . .
C43D C40D C41D C42D -6(4) . .
C43D C40D C41D C32D -175.6(14) . .
C40D C41D C32D C31D -12(2) . .
C42D C41D C32D C31D 178(3) . .
C40D C41D C32D C33D 169(3) . .
C42D C41D C32D C33D -1(4) . .
C33D C32D C31D C30D -1(3) . .
C41D C32D C31D C30D 179.6(14) . .
C32D C31D C30D C35D 0(2) . .
C32D C31D C30D C27D -179.7(14) . .
C31D C30D C35D C34D 0(4) . .
C27D C30D C35D C34D -180(3) . .
C30D C35D C34D C33D 0(6) . .
C30D C35D C34D C36D -178(4) . .
C35D C34D C33D C32D -1(6) . .
C36D C34D C33D C32D 177(5) . .
C31D C32D C33D C34D 1(5) . .
C41D C32D C33D C34D -179(3) . .
C35D C34D C36D C38D 129(4) . .
C33D C34D C36D C38D -49(5) . .
C35D C34D C36D C39D -111(5) . .
C33D C34D C36D C39D 71(5) . .
C35D C34D C36D C37D 6(6) . .
C33D C34D C36D C37D -172(3) . .
C31D C30D C27D C28D -159.7(14) . .
C35D C30D C27D C28D 20(3) . .
C30D C27D C28D C29D 6(4) . .
C30D C27D C28D C19D 179.2(14) . .
C27D C28D C29D N3D -139(19) . .
C19D C28D C29D N3D 47(22) . .
C27D C28D C19D C18D -9(2) . .
C29D C28D C19D C18D 164(4) . .
C27D C28D C19D C20D 169.3(19) . .
C29D C28D C19D C20D -17(4) . .
C20D C19D C18D C17D 5(2) . .
C28D C19D C18D C17D -176.8(13) . .
C19D C18D C17D C22D -5(3) . .
C19D C18D C17D C14D 175.8(12) . .
C18D C17D C22D C21D 2(4) . .
C14D C17D C22D C21D -179(3) . .
C17D C22D C21D C20D 2(6) . .
C17D C22D C21D C23D 175(4) . .
C18D C19D C20D C21D 0(4) . .
C28D C19D C20D C21D -179(3) . .
C22D C21D C20D C19D -3(6) . .
C23D C21D C20D C19D -176(3) . .
C20D C21D C23D C24D 21(5) . .
C22D C21D C23D C24D -153(4) . .
C20D C21D C23D C25D 142(3) . .
C22D C21D C23D C25D -31(6) . .
C20D C21D C23D C26D -95(4) . .
C22D C21D C23D C26D 92(5) . .
C18D C17D C14D C15D -148.6(15) . .
C22D C17D C14D C15D 32(3) . .
C17D C14D C15D C16D 5(3) . .
C17D C14D C15D C6D 175.7(13) . .
C14D C15D C16D N2D -145(21) . .
C6D C15D C16D N2D 44(23) . .
C14D C15D C6D C7D 154.9(19) . .
C16D C15D C6D C7D -34(3) . .
C14D C15D C6D C5D -26(2) . .
C16D C15D C6D C5D 144(2) . .
C7D C6D C5D C4D 1(2) . .
C15D C6D C5D C4D -177.6(13) . .
C6D C5D C4D C9D 0(2) . .
C6D C5D C4D C1D 176.3(12) . .
C2D C1D C4D C5D -163.4(17) . .
C2D C1D C4D C9D 12(3) . .
C5D C4D C9D C8D -3(4) . .
C1D C4D C9D C8D -179(2) . .
C4D C9D C8D C7D 6(5) . .
C4D C9D C8D C10D 173(3) . .
C5D C6D C7D C8D 1(3) . .
C15D C6D C7D C8D 180(2) . .
C9D C8D C7D C6D -5(4) . .
C10D C8D C7D C6D -173(3) . .
C7D C8D C10D C13D 66(3) . .
C9D C8D C10D C13D -102(3) . .
C7D C8D C10D C11D -165(3) . .
C9D C8D C10D C11D 28(4) . .
C7D C8D C10D C12D -47(3) . .
C9D C8D C10D C12D 145(3) . .
C58B C1B C2B C4B -175.3(13) . .
C58B C1B C2B C3B 1(3) . .
C1B C2B C3B N1B 134(8) . .
C4B C2B C3B N1B -50(10) . .
C1B C2B C4B C5B -8(2) . .
C3B C2B C4B C5B 176(2) . .
C1B C2B C4B C9B 177(4) . .
C3B C2B C4B C9B 1(4) . .
C9B C4B C5B C6B -5(4) . .
C2B C4B C5B C6B 179.9(12) . .
C4B C5B C6B C7B 3(2) . .
C4B C5B C6B C14B -177.3(12) . .
C5B C6B C7B C8B -1(5) . .
C14B C6B C7B C8B 179(4) . .
C6B C7B C8B C9B 2(8) . .
C6B C7B C8B C10B 178(5) . .
C7B C8B C9B C4B -4(9) . .
C10B C8B C9B C4B 179(6) . .
C5B C4B C9B C8B 6(7) . .
C2B C4B C9B C8B -179(5) . .
C9B C8B C10B C12B 28(7) . .
C7B C8B C10B C12B -149(5) . .
C9B C8B C10B C11B -87(6) . .
C7B C8B C10B C11B 96(7) . .
C9B C8B C10B C13B 152(5) . .
C7B C8B C10B C13B -25(8) . .
C5B C6B C14B C15B 158.9(10) . .
C7B C6B C14B C15B -21(2) . .
C6B C14B C15B C16B -3(2) . .
C6B C14B C15B C17B -176.1(12) . .
C14B C15B C16B N2B 175(12) . .
C17B C15B C16B N2B -11(14) . .
C14B C15B C17B C18B 19(2) . .
C16B C15B C17B C18B -154.1(18) . .
C14B C15B C17B C22B -163(2) . .
C16B C15B C17B C22B 24(3) . .
C22B C17B C18B C19B 2(3) . .
C15B C17B C18B C19B -179.6(14) . .
C17B C18B C19B C20B 1(3) . .
C17B C18B C19B C27B -178.3(14) . .
C18B C19B C20B C21B -2(5) . .
C27B C19B C20B C21B 178(4) . .
C19B C20B C21B C22B -1(7) . .
C19B C20B C21B C23B -168(4) . .
C20B C21B C22B C17B 5(6) . .
C23B C21B C22B C17B 172(4) . .
C18B C17B C22B C21B -5(5) . .
C15B C17B C22B C21B 176(3) . .
C22B C21B C23B C25B -98(4) . .
C20B C21B C23B C25B 68(6) . .
C22B C21B C23B C24B 136(4) . .
C20B C21B C23B C24B -58(6) . .
C22B C21B C23B C26B 21(5) . .
C20B C21B C23B C26B -172(4) . .
C18B C19B C27B C28B 167.2(12) . .
C20B C19B C27B C28B -12(3) . .
C19B C27B C28B C29B -8(3) . .
C19B C27B C28B C30B -176.9(15) . .
C27B C28B C29B N3B -161(12) . .
C30B C28B C29B N3B 9(15) . .
C27B C28B C30B C35B 177(2) . .
C29B C28B C30B C35B 8(4) . .
C27B C28B C30B C31B 1(2) . .
C29B C28B C30B C31B -168(3) . .
C35B C30B C31B C32B -2(3) . .
C28B C30B C31B C32B 174.8(12) . .
C30B C31B C32B C33B 1(3) . .
C30B C31B C32B C40B 180.0(13) . .
C40B C32B C33B C34B 179(2) . .
C31B C32B C33B C34B -1(4) . .
C32B C33B C34B C35B 3(5) . .
C32B C33B C34B C36B 168(3) . .
C31B C30B C35B C34B 4(5) . .
C28B C30B C35B C34B -173(3) . .
C33B C34B C35B C30B -4(5) . .
C36B C34B C35B C30B -170(3) . .
C35B C34B C36B C37B -107(3) . .
C33B C34B C36B C37B 88(3) . .
C35B C34B C36B C39B 129(3) . .
C33B C34B C36B C39B -35(3) . .
C35B C34B C36B C38B 12(3) . .
C33B C34B C36B C38B -153(3) . .
C33B C32B C40B C41B -13(3) . .
C31B C32B C40B C41B 167.4(12) . .
C32B C40B C41B C42B 7(4) . .
C32B C40B C41B C43B -177.5(13) . .
C40B C41B C42B N4B 169(13) . .
C43B C41B C42B N4B -7(15) . .
C40B C41B C43B C44B 22.3(18) . .
C42B C41B C43B C44B -162(3) . .
C40B C41B C43B C48B -154(2) . .
C42B C41B C43B C48B 21(4) . .
C48B C43B C44B C45B -2(2) . .
C41B C43B C44B C45B -178.5(10) . .
C43B C44B C45B C46B 1(2) . .
C43B C44B C45B C53B -178.4(10) . .
C44B C45B C46B C47B 0(4) . .
C53B C45B C46B C47B 179(3) . .
C45B C46B C47B C48B 1(6) . .
C45B C46B C47B C49B -178(4) . .
C46B C47B C48B C43B -2(6) . .
C49B C47B C48B C43B 177(3) . .
C44B C43B C48B C47B 2(4) . .
C41B C43B C48B C47B 179(3) . .
C48B C47B C49B C50B 78(5) . .
C46B C47B C49B C50B -103(5) . .
C48B C47B C49B C52B -145(4) . .
C46B C47B C49B C52B 34(6) . .
C48B C47B C49B C51B -35(5) . .
C46B C47B C49B C51B 144(4) . .
C44B C45B C53B C54B 159.3(12) . .
C46B C45B C53B C54B -20(2) . .
C45B C53B C54B C55B 7(2) . .
C45B C53B C54B C56B -175.8(12) . .
C53B C54B C55B N5B -150(12) . .
C56B C54B C55B N5B 33(13) . .
C53B C54B C56B C57B -2(2) . .
C55B C54B C56B C57B 174.7(15) . .
C53B C54B C56B C61B 179(2) . .
C55B C54B C56B C61B -5(3) . .
C61B C56B C57B C58B -3(2) . .
C54B C56B C57B C58B 177.4(12) . .
C56B C57B C58B C59B 7(2) . .
C56B C57B C58B C1B -174.6(11) . .
C2B C1B C58B C59B 5(3) . .
C2B C1B C58B C57B -173.3(11) . .
C57B C58B C59B C60B -6(4) . .
C1B C58B C59B C60B 176(3) . .
C58B C59B C60B C61B 2(6) . .
C58B C59B C60B C62B -167(3) . .
C59B C60B C61B C56B 2(6) . .
C62B C60B C61B C56B 171(3) . .
C57B C56B C61B C60B -2(4) . .
C54B C56B C61B C60B 178(3) . .
C61B C60B C62B C65B 9(5) . .
C59B C60B C62B C65B 177(4) . .
C61B C60B C62B C63B -113(4) . .
C59B C60B C62B C63B 55(5) . .
C61B C60B C62B C64B 127(4) . .
C59B C60B C62B C64B -65(4) . .
C4E C1E C2E C3E 0(3) . .
C4E C1E C2E C58E 178.5(16) . .
C1E C2E C3E N1E 137(9) . .
C58E C2E C3E N1E -41(11) . .
C1E C2E C58E C57E 8(2) . .
C3E C2E C58E C57E -174(3) . .
C1E C2E C58E C59E -164(2) . .
C3E C2E C58E C59E 14(4) . .
C59E C58E C57E C56E -5(3) . .
C2E C58E C57E C56E -177.7(12) . .
C58E C57E C56E C53E 179.7(13) . .
C58E C57E C56E C61E -2(3) . .
C57E C56E C61E C60E 7(4) . .
C53E C56E C61E C60E -175(3) . .
C56E C61E C60E C59E -5(6) . .
C56E C61E C60E C62E -170(3) . .
C57E C58E C59E C60E 8(5) . .
C2E C58E C59E C60E -179(3) . .
C61E C60E C59E C58E -3(6) . .
C62E C60E C59E C58E 163(3) . .
C59E C60E C62E C65E 173(3) . .
C61E C60E C62E C65E -22(6) . .
C59E C60E C62E C63E 56(4) . .
C61E C60E C62E C63E -139(4) . .
C59E C60E C62E C64E -60(5) . .
C61E C60E C62E C64E 106(4) . .
C57E C56E C53E C54E -172.8(14) . .
C61E C56E C53E C54E 10(3) . .
C56E C53E C54E C55E -3(2) . .
C56E C53E C54E C45E 175.8(13) . .
C53E C54E C55E N5E -145(11) . .
C45E C54E C55E N5E 36(12) . .
C53E C54E C45E C46E 163(2) . .
C55E C54E C45E C46E -19(3) . .
C53E C54E C45E C44E -19(2) . .
C55E C54E C45E C44E 160.0(17) . .
C46E C45E C44E C43E -2(3) . .
C54E C45E C44E C43E 178.9(13) . .
C45E C44E C43E C48E 4(2) . .
C45E C44E C43E C40E -179.3(11) . .
C44E C43E C48E C47E -6(5) . .
C40E C43E C48E C47E 178(4) . .
C43E C48E C47E C46E 6(7) . .
C43E C48E C47E C49E -179(4) . .
C48E C47E C46E C45E -5(7) . .
C49E C47E C46E C45E 180(4) . .
C44E C45E C46E C47E 3(5) . .
C54E C45E C46E C47E -178(4) . .
C46E C47E C49E C50E -144(4) . .
C48E C47E C49E C50E 41(6) . .
C46E C47E C49E C52E -10(6) . .
C48E C47E C49E C52E 175(5) . .
C46E C47E C49E C51E 102(5) . .
C48E C47E C49E C51E -73(6) . .
C44E C43E C40E C41E -156.5(13) . .
C48E C43E C40E C41E 20(3) . .
C43E C40E C41E C32E -179.6(14) . .
C43E C40E C41E C42E 9(4) . .
C40E C41E C42E N4E 160(14) . .
C32E C41E C42E N4E -12(17) . .
C40E C41E C32E C33E 164(3) . .
C42E C41E C32E C33E -25(4) . .
C40E C41E C32E C31E -9(3) . .
C42E C41E C32E C31E 162(3) . .
C33E C32E C31E C30E 5(3) . .
C41E C32E C31E C30E 178.3(14) . .
C32E C31E C30E C35E -2(3) . .
C32E C31E C30E C27E 178.0(14) . .
C31E C30E C35E C34E -4(5) . .
C27E C30E C35E C34E 176(3) . .
C30E C35E C34E C33E 7(6) . .
C30E C35E C34E C36E 169(3) . .
C31E C32E C33E C34E -2(5) . .
C41E C32E C33E C34E -175(3) . .
C35E C34E C33E C32E -4(6) . .
C36E C34E C33E C32E -167(3) . .
C33E C34E C36E C37E 33(3) . .
C35E C34E C36E C37E -129(3) . .
C33E C34E C36E C39E -82(3) . .
C35E C34E C36E C39E 116(3) . .
C33E C34E C36E C38E 166(3) . .
C35E C34E C36E C38E 4(4) . .
C31E C30E C27E C28E -167.2(13) . .
C35E C30E C27E C28E 13(3) . .
C30E C27E C28E C29E -9(4) . .
C30E C27E C28E C19E 176.1(15) . .
C27E C28E C29E N3E -157(13) . .
C19E C28E C29E N3E 18(16) . .
C27E C28E C19E C18E -8(3) . .
C29E C28E C19E C18E 178(3) . .
C27E C28E C19E C20E 173(2) . .
C29E C28E C19E C20E -1(4) . .
C20E C19E C18E C17E 1(3) . .
C28E C19E C18E C17E -178.2(16) . .
C19E C18E C17E C22E -4(3) . .
C19E C18E C17E C14E 177.5(16) . .
C18E C17E C22E C21E 6(5) . .
C14E C17E C22E C21E -175(4) . .
C17E C22E C21E C20E -5(7) . .
C17E C22E C21E C23E -177(5) . .
C22E C21E C20E C19E 2(7) . .
C23E C21E C20E C19E 175(4) . .
C18E C19E C20E C21E 0(5) . .
C28E C19E C20E C21E 179(4) . .
C20E C21E C23E C25E 69(5) . .
C22E C21E C23E C25E -119(5) . .
C20E C21E C23E C26E -170(4) . .
C22E C21E C23E C26E 2(7) . .
C20E C21E C23E C24E -44(6) . .
C22E C21E C23E C24E 128(5) . .
C18E C17E C14E C15E -160.6(13) . .
C22E C17E C14E C15E 21(3) . .
C17E C14E C15E C6E 178.1(14) . .
C17E C14E C15E C16E -6(2) . .
C14E C15E C16E N2E 163(12) . .
C6E C15E C16E N2E -20(13) . .
C14E C15E C6E C7E 168(2) . .
C16E C15E C6E C7E -8(3) . .
C14E C15E C6E C5E -15(2) . .
C16E C15E C6E C5E 169.5(19) . .
C7E C6E C5E C4E -2(3) . .
C15E C6E C5E C4E -179.7(14) . .
C6E C5E C4E C9E 4(4) . .
C6E C5E C4E C1E 174.0(13) . .
C2E C1E C4E C5E -174.9(14) . .
C2E C1E C4E C9E -6(4) . .
C5E C4E C9E C8E -9(7) . .
C1E C4E C9E C8E -178(5) . .
C4E C9E C8E C7E 11(10) . .
C4E C9E C8E C10E -179(6) . .
C9E C8E C7E C6E -9(9) . .
C10E C8E C7E C6E -178(5) . .
C5E C6E C7E C8E 4(6) . .
C15E C6E C7E C8E -178(5) . .
C7E C8E C10E C12E -134(6) . .
C9E C8E C10E C12E 57(8) . .
C7E C8E C10E C11E 99(6) . .
C9E C8E C10E C11E -70(8) . .
C7E C8E C10E C13E -20(7) . .
C9E C8E C10E C13E 171(6) . .
O3 P1 O1 C82 -40.0(3) . .
O4 P1 O1 C82 -165.2(3) . .
O2 P1 O1 C82 79.6(3) . .
O6 P2 O5 C85 70.2(5) . .
O7 P2 O5 C85 -55.6(5) . .
O8 P2 O5 C85 -176.3(5) . .
P1 O1 C82 C83 -26.1(5) . .
P1 O1 C82 C87 154.6(3) . .
O1 C82 C83 C84 -179.2(4) . .
C87 C82 C83 C84 0.0(6) . .
C82 C83 C84 C85 0.3(7) . .
C83 C84 C85 C86 0.1(7) . .
C83 C84 C85 O5 175.4(4) . .
P2 O5 C85 C86 -105.3(5) . .
P2 O5 C85 C84 79.4(6) . .
C84 C85 C86 C87 -0.7(7) . .
O5 C85 C86 C87 -176.1(4) . .
C83 C82 C87 C86 -0.7(7) . .
O1 C82 C87 C86 178.6(4) . .
C85 C86 C87 C82 1.0(7) . .
O11 P3 O9 C88 49.3(7) . .
O12 P3 O9 C88 178.1(6) . .
O10 P3 O9 C88 -64.3(6) . .
O14 P4 O13 C91 -37.9(4) . .
O16 P4 O13 C91 -162.3(4) . .
O15 P4 O13 C91 82.8(4) . .
P3 O9 C88 C93 82.3(7) . .
P3 O9 C88 C89 -99.6(7) . .
C93 C88 C89 C90 -0.2(11) . .
O9 C88 C89 C90 -178.2(6) . .
C88 C89 C90 C91 1.8(10) . .
C89 C90 C91 C92 -2.6(10) . .
C89 C90 C91 O13 -176.4(6) . .
P4 O13 C91 C92 -34.6(7) . .
P4 O13 C91 C90 139.3(5) . .
C90 C91 C92 C93 1.6(9) . .
O13 C91 C92 C93 175.1(5) . .
C89 C88 C93 C92 -0.8(10) . .
O9 C88 C93 C92 177.2(5) . .
C91 C92 C93 C88 0.1(9) . .
C70A N6A C66A C67A 65.9(7) . .
C74A N6A C66A C67A -174.1(6) . .
C78A N6A C66A C67A -56.2(7) . .
N6A C66A C67A C68A 178.9(6) . .
C66A C67A C68A C69E 85.1(10) . .
C66A C67A C68A C69A -82.8(10) . .
C66A N6A C70A C71A 179.1(5) . .
C74A N6A C70A C71A 59.9(7) . .
C78A N6A C70A C71A -57.9(7) . .
N6A C70A C71A C72A -175.1(5) . .
C70A C71A C72A C73A -177.7(6) . .
C66A N6A C74A C75A -58.2(7) . .
C70A N6A C74A C75A 60.6(6) . .
C78A N6A C74A C75A -179.3(5) . .
N6A C74A C75A C76A -164.1(16) . .
N6A C74A C75A C76E 175.1(7) . .
C74A C75A C76A C77A -102(4) . .
C74A C75A C76E C77E 177.0(11) . .
C66A N6A C78A C79A -50.5(6) . .
C70A N6A C78A C79A -171.3(5) . .
C74A N6A C78A C79A 68.8(6) . .
N6A C78A C79A C80A -178.4(5) . .
C78A C79A C80A C81A -178.1(6) . .
C78B N6B C66B C67B -58.3(10) . .
C70B N6B C66B C67B 59.2(10) . .
C74B N6B C66B C67B -178.9(8) . .
N6B C66B C67B C68B 176.7(9) . .
C66B C67B C68B C69F -168.5(19) . .
C66B C67B C68B C69B 136(2) . .
C78B N6B C70B C71B -174.6(6) . .
C66B N6B C70B C71B 64.1(8) . .
C74B N6B C70B C71B -54.5(8) . .
N6B C70B C71B C72B -167.7(5) . .
C70B C71B C72B C73B -175.9(6) . .
C78B N6B C74B C75B 52.3(8) . .
C70B N6B C74B C75B -64.8(8) . .
C66B N6B C74B C75B 173.7(7) . .
N6B C74B C75B C76B 167.6(7) . .
C74B C75B C76B C77B 165.9(9) . .
C70B N6B C78B C79B 177.5(7) . .
C66B N6B C78B C79B -61.6(9) . .
C74B N6B C78B C79B 56.5(8) . .
N6B C78B C79B C80B 175.1(8) . .
C78B C79B C80B C81B 175.2(10) . .
C70C N6C C66C C67C -60.2(6) . .
C78C N6C C66C C67C 59.5(6) . .
C74C N6C C66C C67C 178.8(5) . .
N6C C66C C67C C68C -179.6(5) . .
C66C C67C C68C C69C -179.9(5) . .
C66C N6C C70C C71C -172.3(4) . .
C78C N6C C70C C71C 66.3(6) . .
C74C N6C C70C C71C -53.5(6) . .
N6C C70C C71C C72C -177.2(5) . .
C70C C71C C72C C73C 177.9(6) . .
C66C N6C C74C C75C 66.3(6) . .
C70C N6C C74C C75C -53.0(6) . .
C78C N6C C74C C75C -172.7(5) . .
N6C C74C C75C C76C -178.8(5) . .
C74C C75C C76C C77C 175.1(7) . .
C66C N6C C78C C79C 58.0(6) . .
C70C N6C C78C C79C 177.8(5) . .
C74C N6C C78C C79C -60.8(6) . .
N6C C78C C79C C80C 175.7(6) . .
C78C C79C C80C C81C -176.4(8) . .
N6D C66D C67D C68D 174.5(8) . .
C66D C67D C68D C69D -174.3(9) . .
N6D C70D C71D C72D 173.8(8) . .
C70D C71D C72D C73D 167.1(11) . .
N6D C74D C75D C76D 126.7(13) . .
C74D C75D C76D C77D -174.2(12) . .
C71D C70D N6D C78E 160.2(8) . .
C71D C70D N6D C78D 160.2(8) . .
C71D C70D N6D C66D -77.7(9) . .
C71D C70D N6D C74D 41.1(10) . .
C67D C66D N6D C70D -173.8(8) . .
C67D C66D N6D C78E -47.7(10) . .
C67D C66D N6D C78D -47.7(10) . .
C67D C66D N6D C74D 65.9(10) . .
C75D C74D N6D C70D 55.9(11) . .
C75D C74D N6D C78E -68.0(11) . .
C75D C74D N6D C78D -68.0(11) . .
C75D C74D N6D C66D 177.7(9) . .
C70D N6D C78D C79D 64.5(11) . .
C66D N6D C78D C79D -60.2(11) . .
C74D N6D C78D C79D -174.5(9) . .
N6D C78D C79D C80D -157.6(11) . .
C78D C79D C80D C81D -68.0(19) . .
C70D N6D C78E C79E 147(3) . .
C66D N6D C78E C79E 23(3) . .
C74D N6D C78E C79E -92(3) . .
N6D C78E C79E C80E 155(4) . .
C78E C79E C80E C81E -54(9) . .
C79E C80E C81E Cl1C -86(9) . 1_545
C81E Cl1C C6SC Cl2C 76(10) 1_565 .
